data_7704017
loop_
_publ_author_name
'Malinowski, Przemys\/law J'
'Jaro\'n, Tomasz'
'Doma\'nska, Ma\/lgorzata'
'Slattery, John M.'
'Schmitt, Manuel'
'Krossing, Ingo'

_publ_section_title
;
 Building blocks for the chemistry of perfluorinated alkoxyaluminates
 [Al{OC(CF<sub>3</sub>)<sub>3</sub>}<sub>4</sub>]<sup>-</sup>: simplified
 preparation and characterization of Li<sup>+</sup>-Cs<sup>+</sup>,
 Ag<sup>+</sup>, NH<sub>4</sub><sup>+</sup>,
 N<sub>2</sub>H<sub>5</sub><sup>+</sup> and
 N<sub>2</sub>H<sub>7</sub><sup>+</sup> salts.
;
_journal_issue 23
_journal_name_full 'Dalton transactions (Cambridge, England : 2003)'
_journal_page_first 7766
_journal_page_last 7773
_journal_paper_doi 10.1039/d0dt00592d
_journal_volume 49
_journal_year 2020
_chemical_formula_sum 'C23 H8 Al Cs F36 O4'
_chemical_formula_weight 1192.18
_space_group_crystal_system monoclinic
_space_group_IT_number 14
_space_group_name_Hall '-P 2yn'
_space_group_name_H-M_alt 'P 1 21/n 1'
_atom_sites_solution_hydrogens geom
_audit_creation_method SHELXL-2014/7
_audit_update_record
;
2020-03-31 deposited with the CCDC.	2020-04-06 downloaded from the CCDC.
;
_cell_angle_alpha 90
_cell_angle_beta 107.8910(10)
_cell_angle_gamma 90
_cell_formula_units_Z 24
_cell_length_a 21.7362(2)
_cell_length_b 31.2247(2)
_cell_length_c 33.0960(3)
_cell_measurement_reflns_used 91564
_cell_measurement_temperature 100(2)
_cell_measurement_theta_max 75.4830
_cell_measurement_theta_min 2.5310
_cell_volume 21376.2(3)
_computing_cell_refinement 'CrysAlisPro 1.171.39.46 (Rigaku OD, 2018)'
_computing_data_collection 'CrysAlisPro 1.171.39.46 (Rigaku OD, 2018)'
_computing_data_reduction 'CrysAlisPro 1.171.39.46 (Rigaku OD, 2018)'
_computing_molecular_graphics ShelxLe-1008
_computing_publication_material 'Vesta (Momma, Izumi, 2011)'
_computing_structure_refinement 'SHELXL-2014/7 (Sheldrick, 2014)'
_computing_structure_solution 'SHELXS in SHELXTL Version 2014/3'
_diffrn_ambient_temperature 100(2)
_diffrn_measured_fraction_theta_full 1.000
_diffrn_measured_fraction_theta_max 0.976
_diffrn_measurement_device_type 'SuperNova (Cu) X-ray Source'
_diffrn_radiation_type CuK\a
_diffrn_radiation_wavelength 1.54184
_diffrn_reflns_av_R_equivalents 0.0976
_diffrn_reflns_av_unetI/netI 0.0450
_diffrn_reflns_Laue_measured_fraction_full 1.000
_diffrn_reflns_Laue_measured_fraction_max 0.976
_diffrn_reflns_limit_h_max 26
_diffrn_reflns_limit_h_min -27
_diffrn_reflns_limit_k_max 38
_diffrn_reflns_limit_k_min -27
_diffrn_reflns_limit_l_max 41
_diffrn_reflns_limit_l_min -40
_diffrn_reflns_number 208773
_diffrn_reflns_point_group_measured_fraction_full 1.000
_diffrn_reflns_point_group_measured_fraction_max 0.976
_diffrn_reflns_theta_full 67.684
_diffrn_reflns_theta_max 76.378
_diffrn_reflns_theta_min 2.165
_diffrn_source 'micro-focus sealed X-ray tube'
_exptl_absorpt_coefficient_mu 10.491
_exptl_absorpt_correction_T_max 0.783
_exptl_absorpt_correction_T_min 0.039
_exptl_absorpt_correction_type gaussian
_exptl_absorpt_process_details
;
CrysAlisPro 1.171.40.55a (Rigaku Oxford Diffraction, 2019)
Numerical absorption correction based on gaussian integration over
			a multifaceted crystal model
Empirical absorption correction using spherical harmonics,
 implemented in SCALE3 ABSPACK scaling algorithm.
;
_exptl_crystal_colour colorless
_exptl_crystal_density_diffrn 2.223
_exptl_crystal_description block
_exptl_crystal_F_000 13680
_exptl_crystal_size_max 0.780
_exptl_crystal_size_mid 0.280
_exptl_crystal_size_min 0.180
_refine_diff_density_max 3.570
_refine_diff_density_min -1.401
_refine_diff_density_rms 0.190
_refine_ls_extinction_method none
_refine_ls_goodness_of_fit_ref 1.040
_refine_ls_hydrogen_treatment constr
_refine_ls_matrix_type full
_refine_ls_number_parameters 5283
_refine_ls_number_reflns 43783
_refine_ls_number_restraints 122051
_refine_ls_restrained_S_all 0.656
_refine_ls_R_factor_all 0.0613
_refine_ls_R_factor_gt 0.0562
_refine_ls_shift/su_max 0.004
_refine_ls_shift/su_mean 0.000
_refine_ls_structure_factor_coef Fsqd
_refine_ls_weighting_details 'w=1/[\s^2^(Fo^2^)+(0.0988P)^2^+22.5512P] where P=(Fo^2^+2Fc^2^)/3'
_refine_ls_weighting_scheme calc
_refine_ls_wR_factor_gt 0.1468
_refine_ls_wR_factor_ref 0.1541
_reflns_Friedel_coverage 0.000
_reflns_number_gt 39200
_reflns_number_total 43783
_reflns_threshold_expression 'I > 2\s(I)'
_cod_data_source_file d0dt00592d3.cif
_cod_data_source_block CsTOL_PF_Test2
_cod_depositor_comments 'Adding full bibliography for 7704008--7704017.cif.'
_cod_original_sg_symbol_H-M 'P 21/n'
_cod_database_code 7704017
_shelx_shelxl_version_number 2014/7
_shelx_space_group_comment
;
The symmetry employed for this shelxl refinement is uniquely defined
by the following loop, which should always be used as a source of
symmetry information in preference to the above space-group names.
They are only intended as comments.
;
_shelx_estimated_absorpt_t_min 0.045
_shelx_estimated_absorpt_t_max 0.254

loop_
_space_group_symop_operation_xyz
'x, y, z'
'-x+1/2, y+1/2, -z+1/2'
'-x, -y, -z'
'x-1/2, -y-1/2, z-1/2'

loop_
_atom_site_label
_atom_site_type_symbol
_atom_site_fract_x
_atom_site_fract_y
_atom_site_fract_z
_atom_site_U_iso_or_equiv
_atom_site_adp_type
_atom_site_occupancy
_atom_site_site_symmetry_order
_atom_site_calc_flag
_atom_site_refinement_flags_posn
_atom_site_refinement_flags_adp
_atom_site_refinement_flags_occupancy
_atom_site_disorder_assembly
_atom_site_disorder_group
Cs6 Cs 0.53403(2) 0.53145(2) 0.10648(2) 0.02622(10) Uani 0.9742(16) 1 d . U P A 1
Cs4 Cs 0.48905(9) 0.68241(3) 0.38449(5) 0.02092(17) Uani 0.7228(16) 1 d . U P B 1
Cs2 Cs 0.99547(15) 0.36102(9) 0.38284(7) 0.0226(3) Uani 0.753(18) 1 d . U P C 1
Cs3 Cs 0.5057(2) -0.03178(7) 0.61177(5) 0.0223(3) Uani 0.721(19) 1 d . U P D 1
Cs1 Cs 0.4899(2) 0.37138(14) 0.38637(15) 0.0211(3) Uani 0.520(7) 1 d . U P E 1
Cs6A Cs 0.5106(9) 0.5288(3) 0.1137(4) 0.02622(10) Uani 0.0258(16) 1 d . U P A 2
Cs4A Cs 0.4741(6) 0.6946(4) 0.3872(3) 0.02092(17) Uani 0.036(2) 1 d . U P B 2
Cs2A Cs 0.9879(3) 0.36552(17) 0.38589(16) 0.0226(3) Uani 0.247(18) 1 d . U P C 2
Cs3A Cs 0.5173(3) -0.03296(17) 0.61194(16) 0.0223(3) Uani 0.279(19) 1 d . U P D 2
Cs1A Cs 0.4869(3) 0.36445(14) 0.38991(16) 0.0211(3) Uani 0.480(7) 1 d . U P E 2
Cs4B Cs 0.4914(3) 0.69026(13) 0.38380(17) 0.02092(17) Uani 0.2409(5) 1 d . U P B 3
O2 O 0.62943(12) 0.09523(9) 0.56486(8) 0.0227(5) Uani 1 1 d . . . . .
O3 O 0.28856(13) 0.57113(10) 0.34478(8) 0.0270(6) Uani 1 1 d . . . . .
O4 O 0.70940(13) 0.33658(8) 0.11895(8) 0.0249(5) Uani 1 1 d . . . . .
Cs05 Cs 0.98641(2) 0.69739(2) 0.38706(2) 0.02852(7) Uani 1 1 d . . . . .
O5 O 0.63229(13) 0.39285(9) 0.06000(8) 0.0269(6) Uani 1 1 d . . . . .
O6 O 0.68953(14) 0.41861(9) 0.14544(8) 0.0268(6) Uani 1 1 d . . . . .
Al07 Al 0.69961(5) 0.10960(3) 0.60413(3) 0.01498(19) Uani 1 1 d . . . . .
Al08 Al 0.79602(5) 0.55681(3) 0.39407(3) 0.01449(19) Uani 1 1 d . . . . .
Al09 Al 0.29736(5) 0.22623(3) 0.39828(3) 0.01588(19) Uani 1 1 d . . . . .
Al0A Al 0.29070(5) 0.55630(3) 0.39553(3) 0.01586(19) Uani 1 1 d . . . . .
Al0B Al 0.70055(5) 0.38946(3) 0.10376(3) 0.01500(19) Uani 1 1 d . . . . .
Al0C Al 0.79272(5) 0.22960(3) 0.39722(3) 0.01605(19) Uani 1 1 d . . . . .
F00D F 0.50260(11) 0.09898(8) 0.53917(7) 0.0300(5) Uani 1 1 d . . . . .
F00E F 0.58499(12) 0.10075(8) 0.45192(7) 0.0327(5) Uani 1 1 d . . . . .
F00F F 0.59707(12) 0.01907(8) 0.48098(7) 0.0322(5) Uani 1 1 d . . . . .
F00G F 0.52829(12) 0.03227(8) 0.54284(8) 0.0319(5) Uani 1 1 d . . . . .
F00I F 0.29919(13) 0.10130(9) 0.33185(8) 0.0366(6) Uani 1 1 d . . . . .
F00J F 0.68184(12) 0.34637(8) 0.20272(8) 0.0317(5) Uani 1 1 d . . . . .
F00L F 0.69868(13) 0.26274(8) 0.16955(8) 0.0342(5) Uani 1 1 d . . . . .
F00M F 0.79121(13) 0.29058(9) 0.17569(8) 0.0373(6) Uani 1 1 d . . . . .
F00N F 0.49205(11) 0.06297(8) 0.48190(7) 0.0300(5) Uani 1 1 d . . . . .
F00O F 0.65169(13) 0.01419(8) 0.54724(8) 0.0337(5) Uani 1 1 d . . . . .
F00P F 0.72461(15) 0.21335(9) 0.53966(8) 0.0412(6) Uani 1 1 d . . . . .
F00Q F 0.60079(12) 0.29190(10) 0.10227(9) 0.0395(6) Uani 1 1 d . . . . .
F00R F 0.79428(13) 0.20224(10) 0.66907(8) 0.0402(6) Uani 1 1 d . . . . .
F00S F 0.25141(16) 0.08964(9) 0.44295(9) 0.0432(7) Uani 1 1 d . . . . .
F00U F 0.74191(13) 0.31975(9) 0.04821(8) 0.0371(6) Uani 1 1 d . . . . .
F00V F 0.21080(14) 0.13365(10) 0.32948(9) 0.0432(7) Uani 1 1 d . . . . .
F00W F 0.55365(12) 0.14599(8) 0.49065(8) 0.0335(5) Uani 1 1 d . . . . .
F00X F 0.60133(12) 0.18122(9) 0.60656(9) 0.0388(6) Uani 1 1 d . . . . .
F00Y F 0.68838(11) 0.05205(8) 0.50542(8) 0.0312(5) Uani 1 1 d . . . . .
F00Z F 0.50763(12) 0.37699(9) 0.03458(9) 0.0382(6) Uani 1 1 d . . . . .
F010 F 0.26947(14) 0.15622(9) 0.45796(8) 0.0366(6) Uani 1 1 d . . . . .
F013 F 0.74988(16) 0.25194(9) 0.05970(9) 0.0449(7) Uani 1 1 d . . . . .
F014 F 0.51771(13) 0.44289(9) 0.05237(8) 0.0396(6) Uani 1 1 d . . . . .
F015 F 0.76468(15) 0.23113(9) 0.14246(9) 0.0425(7) Uani 1 1 d . . . . .
F017 F 0.40293(12) 0.12101(9) 0.39984(9) 0.0395(6) Uani 1 1 d . . . . .
F019 F 0.66627(13) 0.49477(8) 0.16955(8) 0.0362(6) Uani 1 1 d . . . . .
F01A F 0.75458(16) 0.41603(9) 0.43543(9) 0.0464(7) Uani 1 1 d . . . . .
F01C F 0.65555(12) 0.13617(8) 0.50091(8) 0.0342(5) Uani 1 1 d . . . . .
F01D F 0.79430(14) 0.43787(10) 0.32261(8) 0.0422(6) Uani 1 1 d . . . . .
F01E F 0.70009(13) 0.20268(9) 0.67666(8) 0.0400(6) Uani 1 1 d . . . . .
F01G F 0.90179(13) 0.44976(10) 0.39044(9) 0.0439(7) Uani 1 1 d . . . . .
F01H F 0.81378(14) 0.18271(8) 0.29269(9) 0.0414(6) Uani 1 1 d . . . . .
F01I F 0.62441(14) 0.29044(10) 0.04388(8) 0.0417(6) Uani 1 1 d . . . . .
F01J F 0.70963(14) 0.47122(10) 0.32589(9) 0.0442(7) Uani 1 1 d . . . . .
F01K F 0.39931(12) 0.52898(8) 0.35503(8) 0.0339(5) Uani 1 1 d . . . . .
F01M F 0.77568(14) 0.48140(9) 0.45542(8) 0.0406(6) Uani 1 1 d . . . . .
F01O F 0.69127(13) 0.46677(9) 0.40318(9) 0.0392(6) Uani 1 1 d . . . . .
F01Q F 0.72646(15) 0.40692(10) 0.34871(9) 0.0458(7) Uani 1 1 d . . . . .
F01R F 0.79849(13) 0.23571(9) 0.59449(9) 0.0439(6) Uani 1 1 d . . . . .
F01U F 0.70020(15) 0.39358(9) 0.25220(8) 0.0433(7) Uani 1 1 d . . . . .
F01V F 0.23181(15) 0.07173(9) 0.35875(9) 0.0440(7) Uani 1 1 d . . . . .
F01W F 0.81821(13) 0.29534(10) 0.10058(9) 0.0428(7) Uani 1 1 d . . . . .
F01X F 0.90686(12) 0.20478(9) 0.36524(9) 0.0398(6) Uani 1 1 d . . . . .
F01Z F 0.60623(13) 0.21163(10) 0.54954(9) 0.0430(6) Uani 1 1 d . . . . .
F021 F 0.42875(12) 0.59426(9) 0.36501(9) 0.0392(6) Uani 1 1 d . . . . .
F022 F 0.58015(13) 0.37774(9) 0.14033(8) 0.0391(6) Uani 1 1 d . . . . .
F023 F 0.61508(14) 0.24949(9) 0.60561(10) 0.0454(7) Uani 1 1 d . . . . .
F025 F 0.18869(13) 0.13788(10) 0.40526(10) 0.0432(7) Uani 1 1 d . . . . .
F027 F 0.38084(14) 0.11939(10) 0.45856(8) 0.0421(6) Uani 1 1 d . . . . .
F029 F 0.56137(12) 0.44437(9) 0.14876(9) 0.0433(7) Uani 1 1 d . . . . .
F02B F 0.15082(14) 0.60918(12) 0.31877(9) 0.0510(8) Uani 1 1 d . . . . .
F02E F 0.74670(15) 0.46962(9) 0.21922(9) 0.0453(7) Uani 1 1 d . . . . .
F02F F 0.57555(13) 0.40044(10) 0.20069(9) 0.0422(6) Uani 1 1 d . . . . .
F02H F 0.42341(13) 0.56355(10) 0.30572(9) 0.0401(6) Uani 1 1 d . . . . .
F02J F 0.48567(11) 0.42570(9) -0.01400(8) 0.0380(6) Uani 1 1 d . . . . .
F02M F 0.57672(14) 0.48487(10) -0.00423(10) 0.0488(7) Uani 1 1 d . . . . .
F02O F 0.93203(13) 0.23184(10) 0.31283(9) 0.0423(6) Uani 1 1 d . . . . .
F02P F 0.30620(14) 0.51482(10) 0.28018(9) 0.0444(7) Uani 1 1 d . . . . .
F02R F 0.93565(13) 0.27026(10) 0.36741(9) 0.0451(7) Uani 1 1 d . . . . .
F02S F 0.15163(14) 0.56695(11) 0.45664(9) 0.0470(7) Uani 1 1 d . . . . .
F02X F 0.35432(15) 0.06642(8) 0.41476(9) 0.0433(6) Uani 1 1 d . . . . .
F037 F 0.73844(17) 0.26028(9) 0.65761(9) 0.0519(8) Uani 1 1 d . . . . .
F039 F 0.58290(16) 0.41300(12) -0.05037(8) 0.0551(9) Uani 1 1 d . . . . .
F03C F 0.83937(16) 0.32678(9) 0.33979(11) 0.0509(8) Uani 1 1 d . . . . .
F03E F 0.81870(17) 0.23314(11) 0.24942(8) 0.0511(8) Uani 1 1 d . . . . .
F03F F 0.76776(13) 0.38416(9) 0.21702(10) 0.0470(7) Uani 1 1 d . . . . .
O03H O 0.71896(12) 0.16261(9) 0.60086(8) 0.0236(5) Uani 1 1 d . . . . .
O03I O 0.76213(12) 0.07859(9) 0.59848(8) 0.0238(5) Uani 1 1 d . . . . .
F03M F 0.31046(16) 0.57165(12) 0.24378(8) 0.0528(8) Uani 1 1 d . . . . .
F03N F 0.33217(16) 0.65109(9) 0.34629(12) 0.0528(8) Uani 1 1 d . . . . .
F03R F 0.65249(18) 0.47267(9) 0.22780(9) 0.0501(8) Uani 1 1 d . . . . .
F03S F 0.22953(14) 0.64845(9) 0.38810(11) 0.0462(7) Uani 1 1 d . . . . .
F03T F 0.66238(16) 0.37737(12) -0.01023(10) 0.0549(9) Uani 1 1 d . . . . .
F03V F 0.07189(14) 0.60371(11) 0.41683(10) 0.0507(8) Uani 1 1 d . . . . .
F03Y F 0.64163(15) 0.23476(9) 0.08464(10) 0.0462(7) Uani 1 1 d . . . . .
F040 F 0.88334(15) 0.44210(11) 0.44963(9) 0.0528(8) Uani 1 1 d . . . . .
O041 O 0.79629(14) 0.24914(10) 0.34938(9) 0.0313(6) Uani 1 1 d . . . . .
O044 O 0.21499(13) 0.56517(9) 0.40048(9) 0.0263(6) Uani 1 1 d . . . . .
F04B F 0.71004(16) 0.27111(8) 0.57087(10) 0.0505(7) Uani 1 1 d . . . . .
F04D F 0.19538(16) 0.64439(10) 0.44238(10) 0.0506(8) Uani 1 1 d . . . . .
O04F O 0.30433(14) 0.17279(9) 0.38811(9) 0.0271(6) Uani 1 1 d . . . . .
F04I F 0.76869(16) 0.30979(10) 0.28130(10) 0.0504(7) Uani 1 1 d . . . . .
F04N F 0.08666(15) 0.53816(11) 0.40053(12) 0.0546(8) Uani 1 1 d . . . . .
F04O F 0.63334(16) 0.47824(9) 0.06157(10) 0.0515(8) Uani 1 1 d . . . . .
F04S F 0.80703(16) 0.11919(13) 0.54369(10) 0.0602(9) Uani 1 1 d . . . . .
F04X F 0.73525(14) 0.22709(10) 0.27012(10) 0.0484(7) Uani 1 1 d . . . . .
O04Y O 0.80849(14) 0.50332(9) 0.38627(10) 0.0299(6) Uani 1 1 d . . . . .
F050 F 0.12307(17) 0.54549(13) 0.32933(10) 0.0598(9) Uani 1 1 d . . . . .
F052 F 0.22735(14) 0.55929(11) 0.26396(9) 0.0494(8) Uani 1 1 d . . . . .
F058 F 0.84964(16) 0.39466(9) 0.40021(10) 0.0500(7) Uani 1 1 d . . . . .
F05A F 0.26053(17) 0.64135(11) 0.28569(11) 0.0576(9) Uani 1 1 d . . . . .
F05E F 0.06214(13) 0.59902(14) 0.33281(10) 0.0606(10) Uani 1 1 d . . . . .
F05F F 0.92765(13) 0.08611(14) 0.65989(10) 0.0650(11) Uani 1 1 d . . . . .
F05K F 0.56536(17) 0.35354(10) -0.02175(9) 0.0538(8) Uani 1 1 d . . . . .
F05Q F 0.13073(17) 0.66440(10) 0.38231(11) 0.0561(8) Uani 1 1 d . . . . .
F05U F 0.67461(14) 0.46148(12) 0.01224(11) 0.0597(10) Uani 1 1 d . . . . .
F05Y F 0.84099(15) 0.11071(15) 0.67060(10) 0.0724(12) Uani 1 1 d . . . . .
F061 F 0.90661(14) 0.10264(12) 0.57487(12) 0.0583(9) Uani 1 1 d . . . . .
F062 F 0.90351(15) 0.02122(11) 0.60193(13) 0.0607(9) Uani 1 1 d . . . . .
F067 F 0.86983(19) 0.30873(10) 0.28656(13) 0.0625(9) Uani 1 1 d . . . . .
F06A F 0.85753(15) 0.14882(10) 0.60235(15) 0.0686(11) Uani 1 1 d . . . . .
F06E F 0.85866(19) 0.04392(18) 0.67303(13) 0.0879(15) Uani 1 1 d . . . . .
F06I F 0.3624(2) 0.64248(10) 0.29123(14) 0.0666(11) Uani 1 1 d . . . . .
F06J F 0.82360(17) 0.03291(14) 0.54559(13) 0.0793(14) Uani 1 1 d . . . . .
C06P C 0.52983(18) 0.06908(13) 0.52198(11) 0.0242(7) Uani 1 1 d . . . . .
C06U C 0.60038(16) 0.08121(12) 0.52515(11) 0.0190(7) Uani 1 1 d . . . . .
C06V C 0.52630(19) 0.41417(14) 0.02401(13) 0.0280(8) Uani 1 1 d . . . . .
F06X F 0.80822(18) 0.00151(10) 0.59939(19) 0.0910(17) Uani 1 1 d . . . . .
C074 C 0.7343(2) 0.23141(13) 0.57700(13) 0.0321(9) Uani 1 1 d . . . . .
C075 C 0.63514(18) 0.04091(13) 0.51470(12) 0.0243(7) Uani 1 1 d . . . . .
C076 C 0.7422(2) 0.26965(14) 0.14928(13) 0.0290(8) Uani 1 1 d . . . . .
C078 C 0.7562(2) 0.28995(14) 0.07827(13) 0.0299(8) Uani 1 1 d . . . . .
C079 C 0.59788(17) 0.41367(12) 0.02485(11) 0.0215(7) Uani 1 1 d . . . . .
C07A C 0.7557(2) 0.44409(15) 0.34634(13) 0.0307(9) Uani 1 1 d . . . . .
C07C C 0.7529(2) 0.45585(14) 0.42180(13) 0.0297(8) Uani 1 1 d . . . . .
C07E C 0.2497(2) 0.12816(14) 0.42616(13) 0.0294(8) Uani 1 1 d . . . . .
C07G C 0.16183(18) 0.58996(14) 0.39030(12) 0.0258(8) Uani 1 1 d . . . . .
C07H C 0.29277(18) 0.13184(12) 0.39627(12) 0.0219(7) Uani 1 1 d . . . . .
C07I C 0.6308(2) 0.21162(14) 0.59145(14) 0.0314(9) Uani 1 1 d . . . . .
C07M C 0.59852(19) 0.11670(12) 0.49152(12) 0.0248(7) Uani 1 1 d . . . . .
C07Q C 0.3582(2) 0.10907(13) 0.41767(13) 0.0289(8) Uani 1 1 d . . . . .
C07R C 0.79377(18) 0.46212(12) 0.39083(12) 0.0215(7) Uani 1 1 d . . . . .
C07T C 0.2581(2) 0.10905(14) 0.35331(13) 0.0279(8) Uani 1 1 d . . . . .
C07W C 0.71232(18) 0.29522(12) 0.10746(12) 0.0219(7) Uani 1 1 d . . . . .
C07Y C 0.66950(18) 0.41917(12) 0.18003(11) 0.0201(7) Uani 1 1 d . . . . .
C081 C 0.7352(2) 0.21797(14) 0.65290(13) 0.0306(9) Uani 1 1 d . . . . .
C083 C 0.32204(18) 0.58077(12) 0.31807(11) 0.0227(7) Uani 1 1 d . . . . .
C084 C 0.6442(2) 0.27760(14) 0.08423(14) 0.0316(9) Uani 1 1 d . . . . .
C085 C 0.82986(18) 0.25286(12) 0.32171(11) 0.0206(7) Uani 1 1 d . . . . .
C086 C 0.70553(18) 0.20415(12) 0.60553(12) 0.0217(7) Uani 1 1 d . . . . .
C087 C 0.5953(2) 0.40971(14) 0.16784(13) 0.0290(8) Uani 1 1 d . . . . .
C08C C 0.9023(2) 0.23961(14) 0.34151(13) 0.0297(8) Uani 1 1 d . . . . .
C08L C 0.1240(2) 0.58552(19) 0.34234(15) 0.0417(11) Uani 1 1 d . . . . .
C08M C 0.7058(2) 0.38544(14) 0.21370(12) 0.0277(8) Uani 1 1 d . . . . .
C08V C 0.39456(19) 0.56644(14) 0.33574(13) 0.0281(8) Uani 1 1 d . . . . .
C08X C 0.6209(2) 0.46062(15) 0.02301(15) 0.0375(10) Uani 1 1 d . . . . .
C090 C 0.8576(2) 0.43664(14) 0.40832(14) 0.0333(9) Uani 1 1 d . . . . .
C096 C 0.6839(2) 0.46484(14) 0.19986(13) 0.0309(9) Uani 1 1 d . . . . .
C098 C 0.8646(2) 0.0798(2) 0.65247(16) 0.0517(14) Uani 1 1 d . . . . .
C099 C 0.6018(2) 0.38868(16) -0.01503(13) 0.0376(10) Uani 1 1 d . . . . .
C09E C 0.82647(18) 0.07594(14) 0.60483(13) 0.0267(8) Uani 1 1 d . . . . .
C09H C 0.2906(2) 0.55645(16) 0.27580(14) 0.0367(10) Uani 1 1 d . . . . .
C09M C 0.8498(2) 0.11181(17) 0.58049(17) 0.0435(11) Uani 1 1 d . . . . .
C09O C 0.7984(2) 0.22373(14) 0.28286(14) 0.0340(9) Uani 1 1 d . . . . .
C09W C 0.1178(2) 0.57433(17) 0.41679(15) 0.0376(10) Uani 1 1 d . . . . .
C0A0 C 0.8268(2) 0.30023(14) 0.30673(15) 0.0355(10) Uani 1 1 d . . . . .
C0A1 C 0.1795(2) 0.63767(15) 0.40097(16) 0.0373(10) Uani 1 1 d . . . . .
C0AD C 0.3184(3) 0.62942(16) 0.30972(18) 0.0413(11) Uani 1 1 d . . . . .
C0AL C 0.8401(2) 0.03194(17) 0.5884(2) 0.0523(15) Uani 1 1 d . . . . .
O1_1 O 0.34034(16) 0.24220(12) 0.44915(10) 0.0249(7) Uani 0.830(5) 1 d D U P E 1
C1_1 C 0.3961(2) 0.25380(15) 0.47810(14) 0.0212(7) Uani 0.830(5) 1 d D U P E 1
C2_1 C 0.3880(2) 0.29897(15) 0.49478(15) 0.0319(11) Uani 0.830(5) 1 d D U P E 1
F1_1 F 0.3586(2) 0.32516(12) 0.46339(12) 0.0472(10) Uani 0.830(5) 1 d D U P E 1
F2_1 F 0.44448(19) 0.31714(10) 0.51664(11) 0.0428(9) Uani 0.830(5) 1 d D U P E 1
F3_1 F 0.35196(19) 0.29724(11) 0.52127(11) 0.0464(9) Uani 0.830(5) 1 d D U P E 1
C3_1 C 0.4129(2) 0.22154(16) 0.51598(15) 0.0251(11) Uani 0.830(5) 1 d D U P E 1
F4_1 F 0.4400(2) 0.18604(13) 0.50708(14) 0.0370(10) Uani 0.830(5) 1 d D U P E 1
F5_1 F 0.3601(2) 0.21068(18) 0.52580(16) 0.0383(11) Uani 0.830(5) 1 d D U P E 1
F6_1 F 0.45505(18) 0.23837(11) 0.55156(10) 0.0342(8) Uani 0.830(5) 1 d D U P E 1
C4_1 C 0.4529(2) 0.25431(17) 0.45913(14) 0.0306(11) Uani 0.830(5) 1 d D U P E 1
F7_1 F 0.45171(15) 0.22025(12) 0.43516(10) 0.0419(9) Uani 0.830(5) 1 d D U P E 1
F8_1 F 0.51101(14) 0.25596(13) 0.48874(10) 0.0420(9) Uani 0.830(5) 1 d D U P E 1
F9_1 F 0.4486(2) 0.28907(14) 0.43422(12) 0.0429(10) Uani 0.830(5) 1 d D U P E 1
O1_2 O 0.8079(2) 0.17684(13) 0.40430(19) 0.0262(10) Uani 0.732(10) 1 d D U P F 1
C1_2 C 0.7864(3) 0.13623(18) 0.40487(19) 0.0229(9) Uani 0.732(10) 1 d D U P F 1
C2_2 C 0.8459(3) 0.1087(2) 0.4290(2) 0.0273(14) Uani 0.732(10) 1 d D U P F 1
F1_2 F 0.8968(4) 0.1180(3) 0.4161(3) 0.0296(13) Uani 0.732(10) 1 d D U P F 1
F2_2 F 0.8353(4) 0.0666(2) 0.4228(3) 0.0409(16) Uani 0.732(10) 1 d D U P F 1
F3_2 F 0.8632(4) 0.1158(2) 0.47049(18) 0.0398(14) Uani 0.732(10) 1 d D U P F 1
C3_2 C 0.7352(3) 0.1343(2) 0.4290(2) 0.0286(14) Uani 0.732(10) 1 d D U P F 1
F4_2 F 0.6771(2) 0.14766(17) 0.40466(16) 0.0326(10) Uani 0.732(10) 1 d D U P F 1
F5_2 F 0.7530(4) 0.1598(3) 0.4630(2) 0.0396(16) Uani 0.732(10) 1 d D U P F 1
F6_2 F 0.7278(5) 0.0947(3) 0.4423(4) 0.0422(19) Uani 0.732(10) 1 d D U P F 1
C4_2 C 0.7562(3) 0.1188(2) 0.35932(19) 0.0291(13) Uani 0.732(10) 1 d D U P F 1
F7_2 F 0.7180(2) 0.14803(19) 0.33507(13) 0.0388(11) Uani 0.732(10) 1 d D U P F 1
F8_2 F 0.7213(3) 0.08318(17) 0.35822(19) 0.0418(12) Uani 0.732(10) 1 d D U P F 1
F9_2 F 0.8018(4) 0.1094(3) 0.3413(3) 0.0436(19) Uani 0.732(10) 1 d D U P F 1
O1_3 O 0.85384(16) 0.25763(13) 0.43430(10) 0.0241(7) Uani 0.772(4) 1 d D U P C 2
C1_3 C 0.8906(2) 0.26435(16) 0.47471(16) 0.0226(9) Uani 0.772(4) 1 d D U P C 2
C2_3 C 0.9029(3) 0.31349(17) 0.48036(17) 0.0299(11) Uani 0.772(4) 1 d D U P C 2
F1_3 F 0.9210(2) 0.32874(14) 0.44782(13) 0.0372(10) Uani 0.772(4) 1 d D U P C 2
F2_3 F 0.95065(19) 0.32297(12) 0.51571(10) 0.0394(9) Uani 0.772(4) 1 d D U P C 2
F3_3 F 0.85032(17) 0.33416(11) 0.48129(12) 0.0417(9) Uani 0.772(4) 1 d D U P C 2
C3_3 C 0.8572(3) 0.2496(2) 0.50743(19) 0.0336(14) Uani 0.772(4) 1 d D U P C 2
F4_3 F 0.8613(3) 0.20699(16) 0.5132(2) 0.0480(16) Uani 0.772(4) 1 d D U P C 2
F5_3 F 0.7950(2) 0.26103(17) 0.49489(15) 0.0388(11) Uani 0.772(4) 1 d D U P C 2
F6_3 F 0.8837(3) 0.26729(18) 0.54638(14) 0.0355(11) Uani 0.772(4) 1 d D U P C 2
C4_3 C 0.9562(3) 0.2408(2) 0.48339(19) 0.0368(14) Uani 0.772(4) 1 d D U P C 2
F7_3 F 0.94712(19) 0.20058(12) 0.47002(14) 0.0542(11) Uani 0.772(4) 1 d D U P C 2
F8_3 F 0.98888(18) 0.23933(15) 0.52556(11) 0.0494(11) Uani 0.772(4) 1 d D U P C 2
F9_3 F 0.99433(19) 0.26033(17) 0.46455(14) 0.0492(11) Uani 0.772(4) 1 d D U P C 2
O1_4 O 0.7652(4) 0.4110(4) 0.0913(4) 0.0288(7) Uani 0.686(5) 1 d D U P G 1
C1_4 C 0.8233(3) 0.4306(2) 0.1041(2) 0.0257(15) Uani 0.686(5) 1 d D U P G 1
C2_4 C 0.8137(3) 0.4800(2) 0.1015(2) 0.0342(14) Uani 0.686(5) 1 d D U P G 1
F1_4 F 0.7955(2) 0.49419(14) 0.06196(14) 0.0498(12) Uani 0.686(5) 1 d D U P G 1
F2_4 F 0.8684(4) 0.5010(3) 0.1225(3) 0.0477(18) Uani 0.686(5) 1 d D U P G 1
F3_4 F 0.7690(2) 0.49143(15) 0.11915(18) 0.0442(11) Uani 0.686(5) 1 d D U P G 1
C3_4 C 0.8632(3) 0.4183(2) 0.1504(2) 0.0457(17) Uani 0.686(5) 1 d D U P G 1
F4_4 F 0.8553(4) 0.3763(2) 0.1567(3) 0.0608(18) Uani 0.686(5) 1 d D U P G 1
F5_4 F 0.8430(2) 0.44011(18) 0.17863(13) 0.0546(13) Uani 0.686(5) 1 d D U P G 1
F6_4 F 0.9257(4) 0.4265(4) 0.1584(4) 0.076(4) Uani 0.686(5) 1 d D U P G 1
C4_4 C 0.8613(3) 0.4173(2) 0.0732(2) 0.0391(15) Uani 0.686(5) 1 d D U P G 1
F7_4 F 0.8852(2) 0.37821(15) 0.0823(2) 0.0617(15) Uani 0.686(5) 1 d D U P G 1
F8_4 F 0.9118(3) 0.4440(3) 0.0773(3) 0.041(2) Uani 0.686(5) 1 d D U P G 1
F9_4 F 0.8241(2) 0.4183(2) 0.03352(14) 0.0555(14) Uani 0.686(5) 1 d D U P G 1
C1_5 C 0.5081(9) -0.0141(3) 0.7436(3) 0.060(4) Uani 0.522(13) 1 d D U P D 1
H1A_5 H 0.5003 -0.0225 0.7702 0.090 Uiso 0.522(13) 1 calc R U P D 1
H1B_5 H 0.4744 0.0059 0.7281 0.090 Uiso 0.522(13) 1 calc R U P D 1
H1C_5 H 0.5505 -0.0003 0.7501 0.090 Uiso 0.522(13) 1 calc R U P D 1
C2_5 C 0.5067(6) -0.0530(3) 0.7171(3) 0.031(2) Uani 0.522(13) 1 d D U P D 1
C3_5 C 0.4477(5) -0.0701(4) 0.6926(4) 0.033(3) Uani 0.522(13) 1 d D U P D 1
H3_5 H 0.4065 -0.0582 0.6955 0.039 Uiso 0.522(13) 1 calc R U P D 1
C4_5 C 0.4455(5) -0.1064(4) 0.6683(3) 0.032(2) Uani 0.522(13) 1 d D U P D 1
H4_5 H 0.4030 -0.1206 0.6543 0.038 Uiso 0.522(13) 1 calc R U P D 1
C5_5 C 0.5019(6) -0.1256(3) 0.6664(3) 0.033(2) Uani 0.522(13) 1 d D U P D 1
H5_5 H 0.5000 -0.1538 0.6517 0.040 Uiso 0.522(13) 1 calc R U P D 1
C6_5 C 0.5607(5) -0.1096(4) 0.6911(4) 0.032(2) Uani 0.522(13) 1 d D U P D 1
H6_5 H 0.6014 -0.1258 0.6934 0.038 Uiso 0.522(13) 1 calc R U P D 1
C7_5 C 0.5626(4) -0.0736(4) 0.7162(3) 0.028(2) Uani 0.522(13) 1 d D U P D 1
H7_5 H 0.6051 -0.0636 0.7356 0.033 Uiso 0.522(13) 1 calc R U P D 1
C1_6 C 0.5085(5) 0.5084(3) 0.2359(3) 0.053(2) Uani 0.755(15) 1 d D U P A 1
H1A_6 H 0.4835 0.5143 0.2554 0.080 Uiso 0.755(15) 1 calc R U P A 1
H1B_6 H 0.5531 0.5013 0.2523 0.080 Uiso 0.755(15) 1 calc R U P A 1
H1C_6 H 0.4891 0.4842 0.2175 0.080 Uiso 0.755(15) 1 calc R U P A 1
C2_6 C 0.5081(4) 0.5473(2) 0.2090(2) 0.0296(16) Uani 0.755(15) 1 d D U P A 1
C3_6 C 0.5640(3) 0.5707(3) 0.2117(3) 0.0314(17) Uani 0.755(15) 1 d D U P A 1
H3_6 H 0.6053 0.5628 0.2338 0.038 Uiso 0.755(15) 1 calc R U P A 1
C4_6 C 0.5628(4) 0.6068(3) 0.1870(3) 0.0321(17) Uani 0.755(15) 1 d D U P A 1
H4_6 H 0.6017 0.6257 0.1932 0.039 Uiso 0.755(15) 1 calc R U P A 1
C5_6 C 0.5043(5) 0.6202(2) 0.1583(2) 0.0366(17) Uani 0.755(15) 1 d D U P A 1
H5_6 H 0.5013 0.6490 0.1446 0.044 Uiso 0.755(15) 1 calc R U P A 1
C6_6 C 0.4483(4) 0.5976(3) 0.1559(2) 0.0383(17) Uani 0.755(15) 1 d D U P A 1
H6_6 H 0.4055 0.6095 0.1389 0.046 Uiso 0.755(15) 1 calc R U P A 1
C7_6 C 0.4503(3) 0.5617(3) 0.1805(3) 0.0366(17) Uani 0.755(15) 1 d D U P A 1
H7_6 H 0.4090 0.5469 0.1794 0.044 Uiso 0.755(15) 1 calc R U P A 1
C1_7 C 0.9955(5) 0.6819(2) 0.25637(19) 0.076(2) Uani 1 1 d D U . . .
H1A_7 H 0.9937 0.6917 0.2279 0.114 Uiso 1 1 calc R U . . .
H1B_7 H 0.9571 0.6645 0.2545 0.114 Uiso 1 1 calc R U . . .
H1C_7 H 1.0345 0.6646 0.2683 0.114 Uiso 1 1 calc R U . . .
C2_7 C 0.9970(2) 0.71953(15) 0.28417(13) 0.0390(10) Uani 1 1 d D U . . .
C3_7 C 0.9395(2) 0.74016(17) 0.28429(15) 0.0432(11) Uani 1 1 d D U . . .
H3_7 H 0.8975 0.7313 0.2635 0.052 Uiso 1 1 calc R U . . .
C4_7 C 0.9418(2) 0.77567(16) 0.31003(16) 0.0453(11) Uani 1 1 d D U . . .
H4_7 H 0.9014 0.7924 0.3068 0.054 Uiso 1 1 calc R U . . .
C5_7 C 0.9994(3) 0.79118(17) 0.33560(17) 0.0471(11) Uani 1 1 d D U . . .
H5_7 H 1.0010 0.8193 0.3503 0.057 Uiso 1 1 calc R U . . .
C6_7 C 1.0557(2) 0.77118(16) 0.33557(15) 0.0428(11) Uani 1 1 d D U . . .
H6_7 H 1.0981 0.7845 0.3514 0.051 Uiso 1 1 calc R U . . .
C7_7 C 1.0549(2) 0.73649(15) 0.31053(14) 0.0375(10) Uani 1 1 d D U . . .
H7_7 H 1.0968 0.7242 0.3093 0.045 Uiso 1 1 calc R U . . .
C1_8 C 0.4683(6) 0.6694(2) 0.2470(2) 0.058(3) Uani 0.738(15) 1 d D U P B 1
H1A_8 H 0.4843 0.6755 0.2229 0.086 Uiso 0.738(15) 1 calc R U P B 1
H1B_8 H 0.4217 0.6638 0.2365 0.086 Uiso 0.738(15) 1 calc R U P B 1
H1C_8 H 0.4906 0.6441 0.2622 0.086 Uiso 0.738(15) 1 calc R U P B 1
C2_8 C 0.4810(4) 0.7070(2) 0.2764(2) 0.0316(17) Uani 0.738(15) 1 d D U P B 1
C3_8 C 0.5445(4) 0.7173(3) 0.2992(3) 0.0394(18) Uani 0.738(15) 1 d D U P B 1
H3_8 H 0.5809 0.7017 0.2931 0.047 Uiso 0.738(15) 1 calc R U P B 1
C4_8 C 0.5579(4) 0.7518(3) 0.3267(3) 0.0423(19) Uani 0.738(15) 1 d D U P B 1
H4_8 H 0.6037 0.7613 0.3394 0.051 Uiso 0.738(15) 1 calc R U P B 1
C5_8 C 0.5084(5) 0.7770(2) 0.3322(2) 0.041(2) Uani 0.738(15) 1 d D U P B 1
H5_8 H 0.5189 0.8045 0.3485 0.049 Uiso 0.738(15) 1 calc R U P B 1
C6_8 C 0.4453(4) 0.7679(2) 0.3095(3) 0.0314(17) Uani 0.738(15) 1 d D U P B 1
H6_8 H 0.4100 0.7881 0.3102 0.038 Uiso 0.738(15) 1 calc R U P B 1
C7_8 C 0.4318(3) 0.7332(3) 0.2819(3) 0.0289(16) Uani 0.738(15) 1 d D U P B 1
H7_8 H 0.3862 0.7283 0.2638 0.035 Uiso 0.738(15) 1 calc R U P B 1
C1_9 C 0.4784(4) 0.34422(17) 0.25221(16) 0.0555(15) Uani 1 1 d D U . . .
H1A_9 H 0.4725 0.3527 0.2228 0.083 Uiso 1 1 calc R U . . .
H1B_9 H 0.4406 0.3279 0.2536 0.083 Uiso 1 1 calc R U . . .
H1C_9 H 0.5172 0.3264 0.2624 0.083 Uiso 1 1 calc R U . . .
C2_9 C 0.4858(2) 0.38363(14) 0.27955(12) 0.0335(9) Uani 1 1 d D U . . .
C3_9 C 0.5467(2) 0.39935(16) 0.30253(15) 0.0396(10) Uani 1 1 d D U . . .
H3_9 H 0.5863 0.3850 0.2997 0.048 Uiso 1 1 calc R U . E 1
C4_9 C 0.5534(2) 0.43568(16) 0.32738(15) 0.0411(10) Uani 1 1 d D U . . .
H4_9 H 0.5972 0.4485 0.3403 0.049 Uiso 1 1 calc R U . E 1
C5_9 C 0.4989(2) 0.45768(15) 0.32971(15) 0.0380(10) Uani 1 1 d D U . . .
H5_9 H 0.5035 0.4867 0.3431 0.046 Uiso 1 1 calc R U . E 1
C6_9 C 0.4382(2) 0.44239(14) 0.30707(14) 0.0323(9) Uani 1 1 d D U . . .
H6_9 H 0.3992 0.4602 0.3052 0.039 Uiso 1 1 calc R U . E 1
C7_9 C 0.43173(19) 0.40592(14) 0.28230(13) 0.0297(8) Uani 1 1 d D U . . .
H7_9 H 0.3877 0.3967 0.2644 0.036 Uiso 1 1 calc R U . E 1
C1_10 C 0.9930(4) 0.34623(19) 0.24909(18) 0.0617(17) Uani 1 1 d D U . . .
H1A_10 H 1.0000 0.3557 0.2226 0.093 Uiso 1 1 calc R U . . .
H1B_10 H 0.9507 0.3323 0.2427 0.093 Uiso 1 1 calc R U . . .
H1C_10 H 1.0269 0.3258 0.2636 0.093 Uiso 1 1 calc R U . . .
C2_10 C 0.9952(2) 0.38424(14) 0.27734(13) 0.0350(9) Uani 1 1 d D U . . .
C3_10 C 1.0534(2) 0.40098(16) 0.30208(15) 0.0389(10) Uani 1 1 d D U . . .
H3_10 H 1.0946 0.3893 0.2990 0.047 Uiso 1 1 calc R U . C 1
C4_10 C 1.0558(2) 0.43661(16) 0.32753(15) 0.0406(10) Uani 1 1 d D U . . .
H4_10 H 1.0982 0.4508 0.3417 0.049 Uiso 1 1 calc R U . C 1
C5_10 C 0.9992(2) 0.45575(15) 0.32901(16) 0.0401(10) Uani 1 1 d D U . . .
H5_10 H 1.0008 0.4838 0.3438 0.048 Uiso 1 1 calc R U . C 1
C6_10 C 0.9403(2) 0.43953(15) 0.30413(15) 0.0371(10) Uani 1 1 d D U . . .
H6_10 H 0.8996 0.4555 0.3020 0.045 Uiso 1 1 calc R U . C 1
C7_10 C 0.9382(2) 0.40428(15) 0.27856(13) 0.0340(9) Uani 1 1 d D U . . .
H7_10 H 0.8958 0.3945 0.2589 0.041 Uiso 1 1 calc R U . C 1
O1_11 O 0.7652(9) 0.4093(9) 0.0907(10) 0.0288(7) Uani 0.314(5) 1 d D U P G 2
C1_11 C 0.8236(7) 0.4286(4) 0.1010(4) 0.031(3) Uani 0.314(5) 1 d D U P G 2
C2_11 C 0.8459(6) 0.4303(3) 0.0608(4) 0.040(3) Uani 0.314(5) 1 d D U P G 2
F1_11 F 0.8374(5) 0.3920(3) 0.0419(3) 0.046(2) Uani 0.314(5) 1 d D U P G 2
F2_11 F 0.9078(7) 0.4410(6) 0.0679(7) 0.039(4) Uani 0.314(5) 1 d D U P G 2
F3_11 F 0.8110(4) 0.4593(3) 0.0337(3) 0.053(3) Uani 0.314(5) 1 d D U P G 2
C3_11 C 0.8184(6) 0.4750(4) 0.1165(4) 0.050(3) Uani 0.314(5) 1 d D U P G 2
F4_11 F 0.8170(6) 0.4746(4) 0.1566(3) 0.067(3) Uani 0.314(5) 1 d D U P G 2
F5_11 F 0.7643(5) 0.4937(3) 0.0926(4) 0.058(3) Uani 0.314(5) 1 d D U P G 2
F6_11 F 0.8669(9) 0.5001(7) 0.1140(7) 0.064(5) Uani 0.314(5) 1 d D U P G 2
C4_11 C 0.8740(6) 0.4031(4) 0.1361(4) 0.047(3) Uani 0.314(5) 1 d D U P G 2
F7_11 F 0.8473(9) 0.3915(5) 0.1658(5) 0.064(4) Uani 0.314(5) 1 d D U P G 2
F8_11 F 0.9269(7) 0.4252(4) 0.1569(7) 0.043(4) Uani 0.314(5) 1 d D U P G 2
F9_11 F 0.8944(5) 0.3686(3) 0.1199(3) 0.056(3) Uani 0.314(5) 1 d D U P G 2
O1_12 O 0.8588(5) 0.2341(4) 0.4414(3) 0.0241(7) Uani 0.228(4) 1 d D U P C 1
C1_12 C 0.8904(6) 0.2559(4) 0.4766(4) 0.0226(9) Uani 0.228(4) 1 d D U P C 1
C2_12 C 0.9614(6) 0.2399(4) 0.4936(4) 0.034(3) Uani 0.228(4) 1 d D U P C 1
F1_12 F 0.9614(7) 0.2022(4) 0.5125(4) 0.057(3) Uani 0.228(4) 1 d D U P C 1
F2_12 F 0.9996(5) 0.2686(4) 0.5196(3) 0.036(3) Uani 0.228(4) 1 d D U P C 1
F3_12 F 0.9848(6) 0.2349(6) 0.4612(4) 0.047(3) Uani 0.228(4) 1 d D U P C 1
C3_12 C 0.8912(6) 0.3048(4) 0.4684(5) 0.045(4) Uani 0.228(4) 1 d D U P C 1
F4_12 F 0.8323(5) 0.3168(4) 0.4451(4) 0.052(3) Uani 0.228(4) 1 d D U P C 1
F5_12 F 0.9333(9) 0.3125(7) 0.4471(7) 0.070(5) Uani 0.228(4) 1 d D U P C 1
F6_12 F 0.9049(7) 0.3280(4) 0.5042(4) 0.060(4) Uani 0.228(4) 1 d D U P C 1
C4_12 C 0.8567(7) 0.2487(5) 0.5112(5) 0.035(4) Uani 0.228(4) 1 d D U P C 1
F7_12 F 0.8061(7) 0.2748(5) 0.5039(6) 0.048(4) Uani 0.228(4) 1 d D U P C 1
F8_12 F 0.8979(10) 0.2550(7) 0.5500(5) 0.055(5) Uani 0.228(4) 1 d D U P C 1
F9_12 F 0.8394(8) 0.2077(5) 0.5097(7) 0.038(4) Uani 0.228(4) 1 d D U P C 1
O1_13 O 0.82512(15) 0.58603(10) 0.35945(9) 0.0214(6) Uani 0.876(2) 1 d D U P H 1
C1_13 C 0.8287(2) 0.59135(13) 0.31972(13) 0.0197(7) Uani 0.876(2) 1 d D U P H 1
C2_13 C 0.8990(2) 0.58227(14) 0.31956(14) 0.0262(9) Uani 0.876(2) 1 d D U P H 1
F1_13 F 0.93870(13) 0.61375(10) 0.33927(10) 0.0363(7) Uani 0.876(2) 1 d D U P H 1
F2_13 F 0.90364(16) 0.57875(11) 0.28048(10) 0.0412(7) Uani 0.876(2) 1 d D U P H 1
F3_13 F 0.92110(18) 0.54620(13) 0.34006(12) 0.0367(8) Uani 0.876(2) 1 d D U P H 1
C3_13 C 0.7815(2) 0.56154(15) 0.28677(13) 0.0311(10) Uani 0.876(2) 1 d D U P H 1
F4_13 F 0.72501(14) 0.55910(11) 0.29461(9) 0.0421(8) Uani 0.876(2) 1 d D U P H 1
F5_13 F 0.80581(18) 0.52166(10) 0.28973(10) 0.0398(7) Uani 0.876(2) 1 d D U P H 1
F6_13 F 0.77029(17) 0.57469(12) 0.24690(9) 0.0472(9) Uani 0.876(2) 1 d D U P H 1
C4_13 C 0.8120(2) 0.63888(14) 0.30644(15) 0.0284(10) Uani 0.876(2) 1 d D U P H 1
F7_13 F 0.74849(17) 0.64558(14) 0.29607(14) 0.0419(10) Uani 0.876(2) 1 d D U P H 1
F8_13 F 0.83156(17) 0.65041(10) 0.27353(10) 0.0432(8) Uani 0.876(2) 1 d D U P H 1
F9_13 F 0.84000(16) 0.66521(9) 0.33856(11) 0.0343(7) Uani 0.876(2) 1 d D U P H 1
O1_14 O 0.817(4) 0.564(2) 0.345(2) 0.0214(6) Uani 0.0149(18) 1 d D U P H 2
C1_14 C 0.835(3) 0.5899(17) 0.3182(15) 0.0197(7) Uani 0.0149(18) 1 d D U P H 2
C2_14 C 0.858(3) 0.6342(19) 0.3393(18) 0.023(5) Uani 0.0149(18) 1 d D U P H 2
F1_14 F 0.825(4) 0.645(3) 0.365(3) 0.022(8) Uani 0.0149(18) 1 d D U P H 2
F2_14 F 0.851(4) 0.6651(18) 0.310(3) 0.023(8) Uani 0.0149(18) 1 d D U P H 2
F3_14 F 0.920(3) 0.632(3) 0.362(3) 0.023(8) Uani 0.0149(18) 1 d D U P H 2
C3_14 C 0.894(3) 0.570(2) 0.307(2) 0.021(5) Uani 0.0149(18) 1 d D U P H 2
F4_14 F 0.874(4) 0.546(3) 0.272(3) 0.023(9) Uani 0.0149(18) 1 d D U P H 2
F5_14 F 0.930(5) 0.547(4) 0.339(3) 0.021(9) Uani 0.0149(18) 1 d D U P H 2
F6_14 F 0.931(3) 0.601(3) 0.299(4) 0.019(8) Uani 0.0149(18) 1 d D U P H 2
C4_14 C 0.779(2) 0.597(2) 0.2764(17) 0.021(6) Uani 0.0149(18) 1 d D U P H 2
F7_14 F 0.749(4) 0.560(2) 0.262(3) 0.019(9) Uani 0.0149(18) 1 d D U P H 2
F8_14 F 0.800(4) 0.614(4) 0.246(2) 0.019(9) Uani 0.0149(18) 1 d D U P H 2
F9_14 F 0.736(4) 0.624(3) 0.283(3) 0.023(9) Uani 0.0149(18) 1 d D U P H 2
O1_15 O 0.3619(8) 0.2298(5) 0.4446(4) 0.0249(7) Uani 0.170(5) 1 d D U P E 2
C1_15 C 0.3977(6) 0.2502(5) 0.4797(4) 0.0212(7) Uani 0.170(5) 1 d D U P E 2
C2_15 C 0.3639(7) 0.2921(5) 0.4874(5) 0.038(4) Uani 0.170(5) 1 d D U P E 2
F1_15 F 0.3391(9) 0.3118(6) 0.4502(5) 0.042(4) Uani 0.170(5) 1 d D U P E 2
F2_15 F 0.4053(9) 0.3185(5) 0.5144(5) 0.050(4) Uani 0.170(5) 1 d D U P E 2
F3_15 F 0.3150(7) 0.2814(5) 0.5021(5) 0.039(4) Uani 0.170(5) 1 d D U P E 2
C3_15 C 0.4079(9) 0.2208(5) 0.5193(5) 0.034(4) Uani 0.170(5) 1 d D U P E 2
F4_15 F 0.4532(11) 0.1915(7) 0.5207(7) 0.048(6) Uani 0.170(5) 1 d D U P E 2
F5_15 F 0.3519(11) 0.2019(9) 0.5162(8) 0.042(6) Uani 0.170(5) 1 d D U P E 2
F6_15 F 0.4261(12) 0.2425(6) 0.5559(5) 0.056(5) Uani 0.170(5) 1 d D U P E 2
C4_15 C 0.4655(6) 0.2620(5) 0.4765(5) 0.041(4) Uani 0.170(5) 1 d D U P E 2
F7_15 F 0.4904(7) 0.2287(5) 0.4618(5) 0.042(4) Uani 0.170(5) 1 d D U P E 2
F8_15 F 0.5065(7) 0.2719(6) 0.5146(5) 0.046(4) Uani 0.170(5) 1 d D U P E 2
F9_15 F 0.4595(10) 0.2956(6) 0.4509(6) 0.049(5) Uani 0.170(5) 1 d D U P E 2
C1_16 C 0.4611(8) -0.0129(3) 0.7296(4) 0.054(3) Uani 0.478(13) 1 d D U P D 2
H1A_16 H 0.4783 -0.0137 0.7606 0.081 Uiso 0.478(13) 1 calc R U P D 2
H1B_16 H 0.4138 -0.0138 0.7210 0.081 Uiso 0.478(13) 1 calc R U P D 2
H1C_16 H 0.4751 0.0135 0.7191 0.081 Uiso 0.478(13) 1 calc R U P D 2
C2_16 C 0.4859(6) -0.0510(3) 0.7113(3) 0.028(3) Uani 0.478(13) 1 d D U P D 2
C3_16 C 0.4452(5) -0.0807(4) 0.6844(5) 0.028(3) Uani 0.478(13) 1 d D U P D 2
H3_16 H 0.3974 -0.0784 0.6788 0.034 Uiso 0.478(13) 1 calc R U P D 2
C4_16 C 0.4701(6) -0.1151(3) 0.6678(3) 0.031(3) Uani 0.478(13) 1 d D U P D 2
H4_16 H 0.4402 -0.1379 0.6518 0.037 Uiso 0.478(13) 1 calc R U P D 2
C5_16 C 0.5364(6) -0.1211(3) 0.6783(3) 0.029(2) Uani 0.478(13) 1 d D U P D 2
H5_16 H 0.5543 -0.1485 0.6710 0.034 Uiso 0.478(13) 1 calc R U P D 2
C6_16 C 0.5764(4) -0.0918(4) 0.7055(3) 0.026(2) Uani 0.478(13) 1 d D U P D 2
H6_16 H 0.6238 -0.0979 0.7165 0.032 Uiso 0.478(13) 1 calc R U P D 2
C7_16 C 0.5523(5) -0.0567(3) 0.7212(3) 0.028(2) Uani 0.478(13) 1 d D U P D 2
H7_16 H 0.5823 -0.0378 0.7428 0.034 Uiso 0.478(13) 1 calc R U P D 2
O1_17 O 0.7136(3) 0.5624(2) 0.3866(2) 0.0243(11) Uani 0.770(5) 1 d D U P B 1
C1_17 C 0.6668(3) 0.58922(17) 0.38928(16) 0.0223(8) Uani 0.770(5) 1 d D U P B 1
C2_17 C 0.6915(2) 0.63491(17) 0.40516(17) 0.0329(12) Uani 0.770(5) 1 d D U P B 1
F1_17 F 0.71764(18) 0.63543(15) 0.44709(12) 0.0473(11) Uani 0.770(5) 1 d D U P B 1
F2_17 F 0.6449(4) 0.6646(3) 0.3953(3) 0.043(2) Uani 0.770(5) 1 d D U P B 1
F3_17 F 0.7371(3) 0.6469(2) 0.38806(19) 0.0378(13) Uani 0.770(5) 1 d D U P B 1
C3_17 C 0.6171(2) 0.59280(18) 0.34408(16) 0.0326(12) Uani 0.770(5) 1 d D U P B 1
F4_17 F 0.6046(3) 0.55490(18) 0.32526(16) 0.0420(13) Uani 0.770(5) 1 d D U P B 1
F5_17 F 0.63879(19) 0.61876(14) 0.31960(12) 0.0453(10) Uani 0.770(5) 1 d D U P B 1
F6_17 F 0.5593(3) 0.6088(2) 0.3439(2) 0.0438(15) Uani 0.770(5) 1 d D U P B 1
C4_17 C 0.6321(3) 0.57011(18) 0.41987(17) 0.0363(12) Uani 0.770(5) 1 d D U P B 1
F7_17 F 0.5942(2) 0.53700(13) 0.40157(16) 0.0465(10) Uani 0.770(5) 1 d D U P B 1
F8_17 F 0.5939(3) 0.5990(2) 0.4303(2) 0.0554(17) Uani 0.770(5) 1 d D U P B 1
F9_17 F 0.6757(4) 0.5555(2) 0.4549(2) 0.0500(16) Uani 0.770(5) 1 d D U P B 1
O1_18 O 0.7198(9) 0.5680(8) 0.3932(8) 0.0243(11) Uani 0.230(5) 1 d D U P B 2
C1_18 C 0.6685(7) 0.5921(4) 0.3930(4) 0.0223(8) Uani 0.230(5) 1 d D U P B 2
C2_18 C 0.6619(7) 0.5914(4) 0.4385(4) 0.039(3) Uani 0.230(5) 1 d D U P B 2
F1_18 F 0.6632(14) 0.5511(5) 0.4521(9) 0.055(6) Uani 0.230(5) 1 d D U P B 2
F2_18 F 0.6065(8) 0.6083(7) 0.4404(7) 0.052(5) Uani 0.230(5) 1 d D U P B 2
F3_18 F 0.7104(6) 0.6130(4) 0.4645(4) 0.048(3) Uani 0.230(5) 1 d D U P B 2
C3_18 C 0.6789(6) 0.6391(4) 0.3809(4) 0.028(3) Uani 0.230(5) 1 d D U P B 2
F4_18 F 0.6670(6) 0.6425(4) 0.3390(3) 0.040(3) Uani 0.230(5) 1 d D U P B 2
F5_18 F 0.7395(7) 0.6510(8) 0.4011(6) 0.042(5) Uani 0.230(5) 1 d D U P B 2
F6_18 F 0.6403(13) 0.6674(7) 0.3916(8) 0.033(5) Uani 0.230(5) 1 d D U P B 2
C4_18 C 0.6045(6) 0.5758(4) 0.3609(4) 0.037(3) Uani 0.230(5) 1 d D U P B 2
F7_18 F 0.6149(12) 0.5672(7) 0.3243(6) 0.055(5) Uani 0.230(5) 1 d D U P B 2
F8_18 F 0.5573(10) 0.6051(6) 0.3545(8) 0.046(5) Uani 0.230(5) 1 d D U P B 2
F9_18 F 0.5822(6) 0.5412(4) 0.3751(5) 0.051(3) Uani 0.230(5) 1 d D U P B 2
O1_19 O 0.2153(2) 0.23540(15) 0.39069(14) 0.0222(9) Uani 0.726(5) 1 d D U P E 1
C1_19 C 0.1691(3) 0.26302(19) 0.39308(18) 0.0268(9) Uani 0.726(5) 1 d D U P E 1
C2_19 C 0.1185(3) 0.2645(2) 0.34790(17) 0.0386(13) Uani 0.726(5) 1 d D U P E 1
F1_19 F 0.1399(2) 0.28791(18) 0.32181(14) 0.0564(13) Uani 0.726(5) 1 d D U P E 1
F2_19 F 0.0615(2) 0.28141(19) 0.34808(17) 0.0505(13) Uani 0.726(5) 1 d D U P E 1
F3_19 F 0.1053(6) 0.2254(3) 0.3319(3) 0.0620(14) Uani 0.726(5) 1 d D U P E 1
C3_19 C 0.1347(3) 0.24707(19) 0.42536(18) 0.0364(13) Uani 0.726(5) 1 d D U P E 1
F4_19 F 0.1781(5) 0.2352(2) 0.4611(3) 0.0642(13) Uani 0.726(5) 1 d D U P E 1
F5_19 F 0.0984(3) 0.21235(16) 0.41031(18) 0.0520(13) Uani 0.726(5) 1 d D U P E 1
F6_19 F 0.0961(3) 0.2770(2) 0.43330(19) 0.0541(15) Uani 0.726(5) 1 d D U P E 1
C4_19 C 0.1935(3) 0.30960(18) 0.40552(19) 0.0329(12) Uani 0.726(5) 1 d D U P E 1
F7_19 F 0.2202(2) 0.31312(17) 0.44734(14) 0.0550(13) Uani 0.726(5) 1 d D U P E 1
F8_19 F 0.1480(3) 0.3395(2) 0.3954(2) 0.0368(13) Uani 0.726(5) 1 d D U P E 1
F9_19 F 0.2375(3) 0.3199(3) 0.3869(2) 0.0372(15) Uani 0.726(5) 1 d D U P E 1
O1_20 O 0.2269(6) 0.2409(5) 0.4037(4) 0.0222(9) Uani 0.274(5) 1 d D U P E 2
C1_20 C 0.1713(6) 0.2620(4) 0.3990(4) 0.0268(9) Uani 0.274(5) 1 d D U P E 2
C2_20 C 0.1066(5) 0.2429(4) 0.3710(5) 0.056(3) Uani 0.274(5) 1 d D U P E 2
F1_20 F 0.1092(15) 0.2328(8) 0.3326(6) 0.0620(14) Uani 0.274(5) 1 d D U P E 2
F2_20 F 0.0580(7) 0.2715(5) 0.3665(6) 0.074(5) Uani 0.274(5) 1 d D U P E 2
F3_20 F 0.0886(9) 0.2092(5) 0.3888(6) 0.078(4) Uani 0.274(5) 1 d D U P E 2
C3_20 C 0.1707(6) 0.2644(4) 0.4461(4) 0.050(3) Uani 0.274(5) 1 d D U P E 2
F4_20 F 0.2199(5) 0.2885(4) 0.4675(4) 0.052(3) Uani 0.274(5) 1 d D U P E 2
F5_20 F 0.1799(13) 0.2246(5) 0.4621(8) 0.0642(13) Uani 0.274(5) 1 d D U P E 2
F6_20 F 0.1171(7) 0.2791(6) 0.4514(5) 0.068(5) Uani 0.274(5) 1 d D U P E 2
C4_20 C 0.1764(6) 0.3081(4) 0.3825(4) 0.040(3) Uani 0.274(5) 1 d D U P E 2
F7_20 F 0.2362(7) 0.3224(8) 0.3972(6) 0.042(5) Uani 0.274(5) 1 d D U P E 2
F8_20 F 0.1336(9) 0.3339(7) 0.3914(8) 0.063(5) Uani 0.274(5) 1 d D U P E 2
F9_20 F 0.1585(6) 0.3096(4) 0.3401(3) 0.059(3) Uani 0.274(5) 1 d D U P E 2
C1_21 C 0.5128(16) 0.6728(6) 0.2552(7) 0.056(6) Uani 0.262(15) 1 d D U P B 2
H1A_21 H 0.4812 0.6503 0.2552 0.084 Uiso 0.262(15) 1 calc R U P B 2
H1B_21 H 0.5566 0.6615 0.2676 0.084 Uiso 0.262(15) 1 calc R U P B 2
H1C_21 H 0.5071 0.6820 0.2260 0.084 Uiso 0.262(15) 1 calc R U P B 2
C2_21 C 0.5028(10) 0.7101(5) 0.2808(5) 0.027(4) Uani 0.262(15) 1 d D U P B 2
C3_21 C 0.5534(7) 0.7322(7) 0.3093(6) 0.029(4) Uani 0.262(15) 1 d D U P B 2
H3_21 H 0.5991 0.7237 0.3127 0.035 Uiso 0.262(15) 1 calc R U P B 2
C4_21 C 0.5408(10) 0.7665(6) 0.3326(5) 0.033(4) Uani 0.262(15) 1 d D U P B 2
H4_21 H 0.5771 0.7855 0.3487 0.039 Uiso 0.262(15) 1 calc R U P B 2
C5_21 C 0.4782(12) 0.7787(6) 0.3271(7) 0.040(5) Uani 0.262(15) 1 d D U P B 2
H5_21 H 0.4701 0.8077 0.3373 0.049 Uiso 0.262(15) 1 calc R U P B 2
C6_21 C 0.4276(9) 0.7578(8) 0.2981(8) 0.035(4) Uani 0.262(15) 1 d D U P B 2
H6_21 H 0.3836 0.7712 0.2894 0.043 Uiso 0.262(15) 1 calc R U P B 2
C7_21 C 0.4393(9) 0.7228(8) 0.2760(8) 0.033(5) Uani 0.262(15) 1 d D U P B 2
H7_21 H 0.4027 0.7086 0.2541 0.040 Uiso 0.262(15) 1 calc R U P B 2
O1_22 O 0.7172(3) 0.2413(3) 0.4012(3) 0.0235(9) Uani 0.780(16) 1 d D U P E 1
C1_22 C 0.6655(3) 0.26767(19) 0.39058(19) 0.0232(8) Uani 0.780(16) 1 d D U P E 1
C2_22 C 0.6292(3) 0.2658(3) 0.34189(19) 0.0350(14) Uani 0.780(16) 1 d D U P E 1
F1_22 F 0.6589(3) 0.2894(2) 0.32018(19) 0.0433(14) Uani 0.780(16) 1 d D U P E 1
F2_22 F 0.5682(2) 0.2801(3) 0.33249(15) 0.0484(14) Uani 0.780(16) 1 d D U P E 1
F3_22 F 0.6270(3) 0.2260(2) 0.32809(18) 0.0507(14) Uani 0.780(16) 1 d D U P E 1
C3_22 C 0.6189(3) 0.2530(2) 0.4155(2) 0.0309(10) Uani 0.780(16) 1 d D U P E 1
F4_22 F 0.6502(4) 0.2432(3) 0.4552(2) 0.0415(11) Uani 0.780(16) 1 d D U P E 1
F5_22 F 0.5854(3) 0.21811(19) 0.3977(2) 0.0435(12) Uani 0.780(16) 1 d D U P E 1
F6_22 F 0.5755(3) 0.2839(2) 0.4160(2) 0.0366(14) Uani 0.780(16) 1 d D U P E 1
C4_22 C 0.6867(3) 0.31467(18) 0.4031(2) 0.0281(13) Uani 0.780(16) 1 d D U P E 1
F7_22 F 0.7019(4) 0.3204(2) 0.44491(19) 0.0385(13) Uani 0.780(16) 1 d D U P E 1
F8_22 F 0.6402(3) 0.34334(16) 0.3847(2) 0.0396(12) Uani 0.780(16) 1 d D U P E 1
F9_22 F 0.7385(3) 0.3243(2) 0.3921(2) 0.0368(12) Uani 0.780(16) 1 d D U P E 1
O1_23 O 0.7223(11) 0.2442(10) 0.4049(11) 0.0235(9) Uani 0.220(16) 1 d D U P E 2
C1_23 C 0.6638(8) 0.2633(5) 0.3917(5) 0.0232(8) Uani 0.220(16) 1 d D U P E 2
C2_23 C 0.6281(7) 0.2513(7) 0.3447(5) 0.030(4) Uani 0.220(16) 1 d D U P E 2
F1_23 F 0.6502(10) 0.2743(7) 0.3180(6) 0.036(4) Uani 0.220(16) 1 d D U P E 2
F2_23 F 0.5645(6) 0.2580(9) 0.3337(5) 0.047(5) Uani 0.220(16) 1 d D U P E 2
F3_23 F 0.6382(9) 0.2106(6) 0.3375(6) 0.041(4) Uani 0.220(16) 1 d D U P E 2
C3_23 C 0.6221(10) 0.2476(6) 0.4196(6) 0.0309(10) Uani 0.220(16) 1 d D U P E 2
F4_23 F 0.6576(16) 0.2480(12) 0.4601(7) 0.0415(11) Uani 0.220(16) 1 d D U P E 2
F5_23 F 0.6016(9) 0.2077(6) 0.4088(7) 0.0435(12) Uani 0.220(16) 1 d D U P E 2
F6_23 F 0.5693(11) 0.2715(7) 0.4157(8) 0.033(4) Uani 0.220(16) 1 d D U P E 2
C4_23 C 0.6715(9) 0.3127(5) 0.3955(6) 0.033(4) Uani 0.220(16) 1 d D U P E 2
F7_23 F 0.6865(13) 0.3254(8) 0.4359(6) 0.042(5) Uani 0.220(16) 1 d D U P E 2
F8_23 F 0.6177(10) 0.3339(7) 0.3743(7) 0.042(4) Uani 0.220(16) 1 d D U P E 2
F9_23 F 0.7184(10) 0.3260(7) 0.3802(7) 0.038(4) Uani 0.220(16) 1 d D U P E 2
O1_24 O 0.31132(14) 0.50351(9) 0.40651(10) 0.0239(6) Uani 0.924(5) 1 d D U P E 1
C1_24 C 0.29226(19) 0.46212(13) 0.40325(12) 0.0206(7) Uani 0.924(5) 1 d D U P E 1
C2_24 C 0.3542(2) 0.43471(14) 0.42253(13) 0.0285(9) Uani 0.924(5) 1 d D U P E 1
F1_24 F 0.40316(15) 0.44864(11) 0.40972(11) 0.0326(7) Uani 0.924(5) 1 d D U P E 1
F2_24 F 0.34539(17) 0.39331(10) 0.41120(11) 0.0418(8) Uani 0.924(5) 1 d D U P E 1
F3_24 F 0.37292(14) 0.43671(12) 0.46478(8) 0.0382(8) Uani 0.924(5) 1 d D U P E 1
C3_24 C 0.2439(2) 0.45435(15) 0.42887(13) 0.0278(9) Uani 0.924(5) 1 d D U P E 1
F4_24 F 0.18506(14) 0.46765(12) 0.40673(11) 0.0322(8) Uani 0.924(5) 1 d D U P E 1
F5_24 F 0.26195(18) 0.47622(12) 0.46491(10) 0.0346(8) Uani 0.924(5) 1 d D U P E 1
F6_24 F 0.24038(19) 0.41304(10) 0.43846(11) 0.0401(8) Uani 0.924(5) 1 d D U P E 1
C4_24 C 0.2604(2) 0.44890(14) 0.35616(12) 0.0251(8) Uani 0.924(5) 1 d D U P E 1
F7_24 F 0.21966(13) 0.47914(10) 0.33582(8) 0.0314(7) Uani 0.924(5) 1 d D U P E 1
F8_24 F 0.22696(15) 0.41218(9) 0.35251(9) 0.0366(7) Uani 0.924(5) 1 d D U P E 1
F9_24 F 0.30451(16) 0.44375(12) 0.33628(10) 0.0326(7) Uani 0.924(5) 1 d D U P E 1
O1_25 O 0.2920(15) 0.5030(7) 0.3875(11) 0.0239(6) Uani 0.076(5) 1 d D U P E 2
C1_25 C 0.2929(9) 0.4616(7) 0.3993(6) 0.0206(7) Uani 0.076(5) 1 d D U P E 2
C2_25 C 0.3633(9) 0.4478(8) 0.4236(7) 0.029(5) Uani 0.076(5) 1 d D U P E 2
F1_25 F 0.4033(14) 0.4639(11) 0.4039(10) 0.030(6) Uani 0.076(5) 1 d D U P E 2
F2_25 F 0.3717(14) 0.4053(8) 0.4258(10) 0.033(6) Uani 0.076(5) 1 d D U P E 2
F3_25 F 0.3830(13) 0.4622(11) 0.4635(7) 0.030(6) Uani 0.076(5) 1 d D U P E 2
C3_25 C 0.2502(11) 0.4546(8) 0.4288(7) 0.029(5) Uani 0.076(5) 1 d D U P E 2
F4_25 F 0.1879(11) 0.4514(13) 0.4062(11) 0.033(7) Uani 0.076(5) 1 d D U P E 2
F5_25 F 0.257(2) 0.4874(10) 0.4556(10) 0.034(8) Uani 0.076(5) 1 d D U P E 2
F6_25 F 0.2651(16) 0.4187(10) 0.4519(10) 0.039(7) Uani 0.076(5) 1 d D U P E 2
C4_25 C 0.2658(11) 0.4328(8) 0.3594(6) 0.034(5) Uani 0.076(5) 1 d D U P E 2
F7_25 F 0.2123(12) 0.4496(12) 0.3327(8) 0.036(6) Uani 0.076(5) 1 d D U P E 2
F8_25 F 0.2518(17) 0.3935(8) 0.3699(11) 0.047(7) Uani 0.076(5) 1 d D U P E 2
F9_25 F 0.3087(15) 0.4284(12) 0.3383(11) 0.035(7) Uani 0.076(5) 1 d D U P E 2
O1_26 O 0.83736(14) 0.57328(10) 0.44486(9) 0.0236(6) Uani 0.892(3) 1 d D U P H 1
C1_26 C 0.89371(19) 0.58318(13) 0.47438(12) 0.0197(7) Uani 0.892(3) 1 d D U P H 1
C2_26 C 0.9082(2) 0.54976(13) 0.51095(12) 0.0241(8) Uani 0.892(3) 1 d D U P H 1
F1_26 F 0.85556(14) 0.53900(10) 0.51992(9) 0.0342(6) Uani 0.892(3) 1 d D U P H 1
F2_26 F 0.95167(14) 0.56436(9) 0.54698(8) 0.0352(7) Uani 0.892(3) 1 d D U P H 1
F3_26 F 0.9324(2) 0.51364(10) 0.50023(14) 0.0389(8) Uani 0.892(3) 1 d D U P H 1
C3_26 C 0.95111(19) 0.58364(14) 0.45582(12) 0.0254(8) Uani 0.892(3) 1 d D U P H 1
F4_26 F 0.94801(13) 0.61897(9) 0.43186(9) 0.0337(6) Uani 0.892(3) 1 d D U P H 1
F5_26 F 0.94813(13) 0.55006(10) 0.43061(9) 0.0355(7) Uani 0.892(3) 1 d D U P H 1
F6_26 F 1.00842(12) 0.58375(10) 0.48516(9) 0.0344(6) Uani 0.892(3) 1 d D U P H 1
C4_26 C 0.8863(2) 0.62859(13) 0.49227(13) 0.0272(9) Uani 0.892(3) 1 d D U P H 1
F7_26 F 0.85941(16) 0.65563(10) 0.46193(11) 0.0406(8) Uani 0.892(3) 1 d D U P H 1
F8_26 F 0.9432(2) 0.64463(16) 0.51595(13) 0.0370(10) Uani 0.892(3) 1 d D U P H 1
F9_26 F 0.84954(16) 0.62626(10) 0.51806(10) 0.0403(7) Uani 0.892(3) 1 d D U P H 1
O1_27 O 0.8589(10) 0.5831(7) 0.4306(5) 0.0236(6) Uani 0.108(3) 1 d D U P H 2
C1_27 C 0.8946(8) 0.5893(6) 0.4712(5) 0.0197(7) Uani 0.108(3) 1 d D U P H 2
C2_27 C 0.8543(8) 0.5854(7) 0.5024(5) 0.049(5) Uani 0.108(3) 1 d D U P H 2
F1_27 F 0.8154(13) 0.6192(8) 0.4978(8) 0.060(6) Uani 0.108(3) 1 d D U P H 2
F2_27 F 0.8917(9) 0.5813(8) 0.5429(5) 0.048(5) Uani 0.108(3) 1 d D U P H 2
F3_27 F 0.8163(13) 0.5510(8) 0.4931(8) 0.065(6) Uani 0.108(3) 1 d D U P H 2
C3_27 C 0.9533(9) 0.5585(7) 0.4872(6) 0.059(5) Uani 0.108(3) 1 d D U P H 2
F4_27 F 0.9776(14) 0.5486(11) 0.4564(7) 0.074(7) Uani 0.108(3) 1 d D U P H 2
F5_27 F 0.938(2) 0.5236(9) 0.5050(13) 0.069(9) Uani 0.108(3) 1 d D U P H 2
F6_27 F 1.0003(10) 0.5790(11) 0.5172(7) 0.073(7) Uani 0.108(3) 1 d D U P H 2
C4_27 C 0.9263(10) 0.6346(6) 0.4746(7) 0.048(5) Uani 0.108(3) 1 d D U P H 2
F7_27 F 0.9753(10) 0.6312(8) 0.4583(8) 0.051(5) Uani 0.108(3) 1 d D U P H 2
F8_27 F 0.949(2) 0.6485(14) 0.5145(8) 0.045(8) Uani 0.108(3) 1 d D U P H 2
F9_27 F 0.8844(14) 0.6628(8) 0.4522(11) 0.065(7) Uani 0.108(3) 1 d D U P H 2
O1_28 O 0.7896(6) 0.1738(4) 0.3864(5) 0.0262(10) Uani 0.268(10) 1 d D U P F 2
C1_28 C 0.7835(6) 0.1330(4) 0.3979(4) 0.0229(9) Uani 0.268(10) 1 d D U P F 2
C2_28 C 0.7597(6) 0.1050(4) 0.3570(4) 0.030(3) Uani 0.268(10) 1 d D U P F 2
F1_28 F 0.7138(5) 0.1258(5) 0.3276(3) 0.036(3) Uani 0.268(10) 1 d D U P F 2
F2_28 F 0.7358(7) 0.0674(4) 0.3636(5) 0.043(3) Uani 0.268(10) 1 d D U P F 2
F3_28 F 0.8086(8) 0.0986(7) 0.3418(7) 0.030(4) Uani 0.268(10) 1 d D U P F 2
C3_28 C 0.8502(7) 0.1155(5) 0.4254(5) 0.029(4) Uani 0.268(10) 1 d D U P F 2
F4_28 F 0.8653(10) 0.1304(5) 0.4649(5) 0.035(3) Uani 0.268(10) 1 d D U P F 2
F5_28 F 0.8967(10) 0.1276(7) 0.4092(8) 0.035(4) Uani 0.268(10) 1 d D U P F 2
F6_28 F 0.8514(9) 0.0727(5) 0.4276(7) 0.034(4) Uani 0.268(10) 1 d D U P F 2
C4_28 C 0.7347(7) 0.1287(6) 0.4234(5) 0.033(3) Uani 0.268(10) 1 d D U P F 2
F7_28 F 0.7418(12) 0.1593(8) 0.4527(6) 0.037(4) Uani 0.268(10) 1 d D U P F 2
F8_28 F 0.7405(13) 0.0911(7) 0.4436(9) 0.038(4) Uani 0.268(10) 1 d D U P F 2
F9_28 F 0.6742(6) 0.1322(4) 0.3976(5) 0.0326(10) Uani 0.268(10) 1 d D U P F 2
O1_29 O 0.32511(15) 0.25519(9) 0.36268(9) 0.0264(6) Uani 0.966(2) 1 d D U P E 1
C1_29 C 0.32947(18) 0.25824(12) 0.32306(11) 0.0224(7) Uani 0.966(2) 1 d D U P E 1
C2_29 C 0.2846(2) 0.22604(14) 0.29153(12) 0.0338(9) Uani 0.966(2) 1 d D U P E 1
F1_29 F 0.31071(16) 0.18704(9) 0.29637(9) 0.0405(7) Uani 0.966(2) 1 d D U P E 1
F2_29 F 0.27222(19) 0.23761(11) 0.25134(8) 0.0573(10) Uani 0.966(2) 1 d D U P E 1
F3_29 F 0.22831(13) 0.22317(11) 0.30006(10) 0.0477(8) Uani 0.966(2) 1 d D U P E 1
C3_29 C 0.3107(2) 0.30471(13) 0.30688(13) 0.0323(9) Uani 0.966(2) 1 d D U P E 1
F4_29 F 0.33753(15) 0.33327(9) 0.33775(10) 0.0376(7) Uani 0.966(2) 1 d D U P E 1
F5_29 F 0.24716(14) 0.31055(11) 0.29638(11) 0.0502(8) Uani 0.966(2) 1 d D U P E 1
F6_29 F 0.32870(17) 0.31487(10) 0.27343(9) 0.0469(7) Uani 0.966(2) 1 d D U P E 1
C4_29 C 0.4003(2) 0.25025(14) 0.32365(15) 0.0356(10) Uani 0.966(2) 1 d D U P E 1
F7_29 F 0.43781(13) 0.28365(10) 0.34053(10) 0.0464(7) Uani 0.966(2) 1 d D U P E 1
F8_29 F 0.40506(17) 0.24440(11) 0.28455(11) 0.0507(8) Uani 0.966(2) 1 d D U P E 1
F9_29 F 0.42409(15) 0.21631(10) 0.34698(11) 0.0508(8) Uani 0.966(2) 1 d D U P E 1
O1_30 O 0.338(2) 0.2401(16) 0.3640(10) 0.0264(6) Uani 0.034(2) 1 d D U P E 2
C1_30 C 0.3271(15) 0.2545(10) 0.3244(9) 0.0224(7) Uani 0.034(2) 1 d D U P E 2
C2_30 C 0.3557(18) 0.2241(11) 0.2973(13) 0.040(4) Uani 0.034(2) 1 d D U P E 2
F1_30 F 0.4186(18) 0.231(2) 0.305(2) 0.0507(8) Uani 0.034(2) 1 d D U P E 2
F2_30 F 0.323(3) 0.2310(17) 0.2562(12) 0.036(8) Uani 0.034(2) 1 d D U P E 2
F3_30 F 0.346(4) 0.1837(11) 0.306(2) 0.047(8) Uani 0.034(2) 1 d D U P E 2
C3_30 C 0.2531(14) 0.2569(11) 0.3004(11) 0.032(5) Uani 0.034(2) 1 d D U P E 2
F4_30 F 0.218(2) 0.2595(19) 0.3270(15) 0.044(9) Uani 0.034(2) 1 d D U P E 2
F5_30 F 0.235(2) 0.2223(13) 0.2760(15) 0.025(8) Uani 0.034(2) 1 d D U P E 2
F6_30 F 0.242(2) 0.2912(13) 0.2751(14) 0.029(8) Uani 0.034(2) 1 d D U P E 2
C4_30 C 0.3560(17) 0.2999(11) 0.3235(13) 0.035(4) Uani 0.034(2) 1 d D U P E 2
F7_30 F 0.315(2) 0.3296(14) 0.328(2) 0.032(7) Uani 0.034(2) 1 d D U P E 2
F8_30 F 0.367(4) 0.3071(18) 0.2865(16) 0.0469(7) Uani 0.034(2) 1 d D U P E 2
F9_30 F 0.412(2) 0.3039(18) 0.3545(18) 0.0464(7) Uani 0.034(2) 1 d D U P E 2
O1_31 O 0.35030(14) 0.58661(10) 0.43037(9) 0.0238(6) Uani 0.925(3) 1 d D U P B 1
C1_31 C 0.38712(19) 0.59313(13) 0.47070(12) 0.0236(7) Uani 0.925(3) 1 d D U P B 1
C2_31 C 0.3891(2) 0.64223(14) 0.47912(14) 0.0343(10) Uani 0.925(3) 1 d D U P B 1
F1_31 F 0.39867(16) 0.66368(9) 0.44662(8) 0.0424(7) Uani 0.925(3) 1 d D U P B 1
F2_31 F 0.43731(18) 0.65348(11) 0.51399(9) 0.0478(9) Uani 0.925(3) 1 d D U P B 1
F3_31 F 0.33373(17) 0.65562(11) 0.48357(10) 0.0504(8) Uani 0.925(3) 1 d D U P B 1
C3_31 C 0.3610(2) 0.57052(15) 0.50384(13) 0.0349(10) Uani 0.925(3) 1 d D U P B 1
F4_31 F 0.37612(19) 0.52900(10) 0.50666(10) 0.0546(10) Uani 0.925(3) 1 d D U P B 1
F5_31 F 0.29681(14) 0.57381(13) 0.49217(9) 0.0495(9) Uani 0.925(3) 1 d D U P B 1
F6_31 F 0.3842(2) 0.58737(14) 0.54294(10) 0.0406(9) Uani 0.925(3) 1 d D U P B 1
C4_31 C 0.4572(2) 0.57788(16) 0.47641(14) 0.0355(10) Uani 0.925(3) 1 d D U P B 1
F7_31 F 0.45618(18) 0.53883(12) 0.45988(11) 0.0536(9) Uani 0.925(3) 1 d D U P B 1
F8_31 F 0.49153(16) 0.57530(15) 0.51780(11) 0.0581(10) Uani 0.925(3) 1 d D U P B 1
F9_31 F 0.48737(13) 0.60458(12) 0.45706(10) 0.0463(8) Uani 0.925(3) 1 d D U P B 1
O1_32 O 0.3617(13) 0.5666(10) 0.4388(8) 0.0238(6) Uani 0.075(3) 1 d D U P B 2
C1_32 C 0.3932(9) 0.5879(6) 0.4742(7) 0.0236(7) Uani 0.075(3) 1 d D U P B 2
C2_32 C 0.4612(10) 0.5686(8) 0.4964(7) 0.043(5) Uani 0.075(3) 1 d D U P B 2
F1_32 F 0.4583(18) 0.5361(10) 0.5216(11) 0.063(8) Uani 0.075(3) 1 d D U P B 2
F2_32 F 0.4997(13) 0.5993(10) 0.5197(10) 0.041(6) Uani 0.075(3) 1 d D U P B 2
F3_32 F 0.4886(13) 0.5540(12) 0.4683(8) 0.041(6) Uani 0.075(3) 1 d D U P B 2
C3_32 C 0.4055(12) 0.6353(7) 0.4636(8) 0.050(5) Uani 0.075(3) 1 d D U P B 2
F4_32 F 0.3596(16) 0.6492(10) 0.4295(9) 0.055(7) Uani 0.075(3) 1 d D U P B 2
F5_32 F 0.4623(14) 0.6373(11) 0.4561(13) 0.066(7) Uani 0.075(3) 1 d D U P B 2
F6_32 F 0.4074(18) 0.6612(9) 0.4961(10) 0.054(7) Uani 0.075(3) 1 d D U P B 2
C4_32 C 0.3538(11) 0.5889(8) 0.5062(8) 0.044(5) Uani 0.075(3) 1 d D U P B 2
F7_32 F 0.3101(16) 0.6202(11) 0.4955(11) 0.054(7) Uani 0.075(3) 1 d D U P B 2
F8_32 F 0.3908(19) 0.5968(16) 0.5461(9) 0.043(8) Uani 0.075(3) 1 d D U P B 2
F9_32 F 0.3239(18) 0.5516(10) 0.5064(12) 0.052(7) Uani 0.075(3) 1 d D U P B 2
O1_33 O 0.68691(13) 0.10253(9) 0.65291(8) 0.0222(5) Uani 0.974(2) 1 d D U P D 1
C1_33 C 0.66456(17) 0.07716(12) 0.67840(11) 0.0220(7) Uani 0.974(2) 1 d D U P D 1
C2_33 C 0.6974(2) 0.09081(15) 0.72529(12) 0.0367(10) Uani 0.974(2) 1 d D U P D 1
F1_33 F 0.76010(14) 0.09679(13) 0.73277(9) 0.0539(9) Uani 0.974(2) 1 d D U P D 1
F2_33 F 0.68878(15) 0.06210(11) 0.75272(8) 0.0498(8) Uani 0.974(2) 1 d D U P D 1
F3_33 F 0.67220(17) 0.12802(11) 0.73324(9) 0.0524(8) Uani 0.974(2) 1 d D U P D 1
C3_33 C 0.58986(18) 0.08268(13) 0.66776(12) 0.0272(8) Uani 0.974(2) 1 d D U P D 1
F4_33 F 0.55876(12) 0.06198(9) 0.63182(8) 0.0343(6) Uani 0.974(2) 1 d D U P D 1
F5_33 F 0.57308(13) 0.12339(9) 0.66181(10) 0.0416(7) Uani 0.974(2) 1 d D U P D 1
F6_33 F 0.56724(13) 0.06753(10) 0.69806(9) 0.0427(7) Uani 0.974(2) 1 d D U P D 1
C4_33 C 0.6799(2) 0.02911(13) 0.67296(13) 0.0302(9) Uani 0.974(2) 1 d D U P D 1
F7_33 F 0.66646(15) 0.01960(9) 0.63223(8) 0.0401(6) Uani 0.974(2) 1 d D U P D 1
F8_33 F 0.64468(14) 0.00249(9) 0.68890(9) 0.0429(7) Uani 0.974(2) 1 d D U P D 1
F9_33 F 0.74157(14) 0.02047(10) 0.69204(11) 0.0480(8) Uani 0.974(2) 1 d D U P D 1
O1_34 O 0.685(3) 0.0837(18) 0.6408(13) 0.0222(5) Uani 0.026(2) 1 d D U P D 2
C1_34 C 0.6691(16) 0.0783(11) 0.6767(11) 0.0220(7) Uani 0.026(2) 1 d D U P D 2
C2_34 C 0.7099(18) 0.1093(13) 0.7117(13) 0.028(6) Uani 0.026(2) 1 d D U P D 2
F1_34 F 0.7699(19) 0.112(2) 0.7095(19) 0.030(8) Uani 0.026(2) 1 d D U P D 2
F2_34 F 0.712(3) 0.096(2) 0.7506(12) 0.036(9) Uani 0.026(2) 1 d D U P D 2
F3_34 F 0.684(3) 0.1484(13) 0.7060(19) 0.030(9) Uani 0.026(2) 1 d D U P D 2
C3_34 C 0.5962(16) 0.0883(13) 0.6689(13) 0.024(5) Uani 0.026(2) 1 d D U P D 2
F4_34 F 0.561(2) 0.0528(15) 0.659(2) 0.025(8) Uani 0.026(2) 1 d D U P D 2
F5_34 F 0.575(3) 0.1162(19) 0.6372(18) 0.024(8) Uani 0.026(2) 1 d D U P D 2
F6_34 F 0.586(2) 0.106(2) 0.7031(16) 0.030(8) Uani 0.026(2) 1 d D U P D 2
C4_34 C 0.682(2) 0.0316(11) 0.6933(15) 0.0302(9) Uani 0.026(2) 1 d D U P D 2
F7_34 F 0.665(4) 0.0037(14) 0.6613(18) 0.030(7) Uani 0.026(2) 1 d D U P D 2
F8_34 F 0.650(3) 0.0215(18) 0.7202(19) 0.033(7) Uani 0.026(2) 1 d D U P D 2
F9_34 F 0.745(2) 0.026(2) 0.714(3) 0.0480(8) Uani 0.026(2) 1 d D U P D 2
C1_35 C 0.4739(17) 0.5139(7) 0.2285(9) 0.054(6) Uani 0.245(15) 1 d D U P A 2
H1A_35 H 0.5064 0.5104 0.2563 0.081 Uiso 0.245(15) 1 calc R U P A 2
H1B_35 H 0.4716 0.4877 0.2118 0.081 Uiso 0.245(15) 1 calc R U P A 2
H1C_35 H 0.4316 0.5195 0.2322 0.081 Uiso 0.245(15) 1 calc R U P A 2
C2_35 C 0.4924(11) 0.5510(6) 0.2057(6) 0.033(5) Uani 0.245(15) 1 d D U P A 2
C3_35 C 0.4489(8) 0.5748(8) 0.1743(8) 0.036(5) Uani 0.245(15) 1 d D U P A 2
H3_35 H 0.4015 0.5713 0.1699 0.043 Uiso 0.245(15) 1 calc R U P A 2
C4_35 C 0.4699(11) 0.6083(7) 0.1545(6) 0.0366(17) Uani 0.245(15) 1 d D U P A 2
H4_35 H 0.4373 0.6285 0.1362 0.044 Uiso 0.245(15) 1 calc R U P A 2
C5_35 C 0.5344(12) 0.6196(6) 0.1673(7) 0.032(4) Uani 0.245(15) 1 d D U P A 2
H5_35 H 0.5491 0.6457 0.1553 0.038 Uiso 0.245(15) 1 calc R U P A 2
C6_35 C 0.5784(8) 0.5953(7) 0.1979(8) 0.026(4) Uani 0.245(15) 1 d D U P A 2
H6_35 H 0.6255 0.6022 0.2058 0.031 Uiso 0.245(15) 1 calc R U P A 2
C7_35 C 0.5582(10) 0.5607(7) 0.2163(8) 0.024(4) Uani 0.245(15) 1 d D U P A 2
H7_35 H 0.5904 0.5433 0.2383 0.029 Uiso 0.245(15) 1 calc R U P A 2
O1_36 O 0.7938(10) 0.5768(7) 0.3450(6) 0.0214(6) Uani 0.109(2) 1 d D U P H 3
C1_36 C 0.8263(7) 0.5913(5) 0.3189(5) 0.0197(7) Uani 0.109(2) 1 d D U P H 3
C2_36 C 0.7945(8) 0.5735(6) 0.2733(5) 0.033(4) Uani 0.109(2) 1 d D U P H 3
F1_36 F 0.8121(12) 0.5328(6) 0.2705(8) 0.048(5) Uani 0.109(2) 1 d D U P H 3
F2_36 F 0.8104(11) 0.5955(7) 0.2434(5) 0.043(5) Uani 0.109(2) 1 d D U P H 3
F3_36 F 0.7304(7) 0.5734(8) 0.2638(6) 0.040(5) Uani 0.109(2) 1 d D U P H 3
C3_36 C 0.8242(9) 0.6411(5) 0.3181(6) 0.029(4) Uani 0.109(2) 1 d D U P H 3
F4_36 F 0.8380(11) 0.6571(7) 0.3573(6) 0.029(4) Uani 0.109(2) 1 d D U P H 3
F5_36 F 0.7655(9) 0.6553(9) 0.2965(10) 0.036(6) Uani 0.109(2) 1 d D U P H 3
F6_36 F 0.8667(10) 0.6575(7) 0.3005(7) 0.042(5) Uani 0.109(2) 1 d D U P H 3
C4_36 C 0.8982(7) 0.5768(5) 0.3344(5) 0.026(4) Uani 0.109(2) 1 d D U P H 3
F7_36 F 0.9329(8) 0.6019(6) 0.3657(5) 0.025(4) Uani 0.109(2) 1 d D U P H 3
F8_36 F 0.9263(11) 0.5778(8) 0.3037(7) 0.039(5) Uani 0.109(2) 1 d D U P H 3
F9_36 F 0.9033(10) 0.5372(5) 0.3502(8) 0.029(5) Uani 0.109(2) 1 d D U P H 3

loop_
_atom_site_aniso_label
_atom_site_aniso_U_11
_atom_site_aniso_U_22
_atom_site_aniso_U_33
_atom_site_aniso_U_23
_atom_site_aniso_U_13
_atom_site_aniso_U_12
Cs6 0.03194(19) 0.02068(13) 0.02412(12) 0.00238(8) 0.00578(12) 0.00237(10)
Cs4 0.0260(2) 0.0100(5) 0.02537(13) -0.0002(3) 0.00585(12) 0.0001(4)
Cs2 0.0233(4) 0.0230(4) 0.0219(3) -0.0027(2) 0.0077(2) 0.0044(3)
Cs3 0.0230(9) 0.02271(17) 0.01905(11) 0.00062(9) 0.0033(3) -0.0006(4)
Cs1 0.0301(4) 0.0113(10) 0.0201(6) 0.0082(6) 0.0049(3) -0.0013(6)
Cs6A 0.03194(19) 0.02068(13) 0.02412(12) 0.00238(8) 0.00578(12) 0.00237(10)
Cs4A 0.0260(2) 0.0100(5) 0.02537(13) -0.0002(3) 0.00585(12) 0.0001(4)
Cs2A 0.0233(4) 0.0230(4) 0.0219(3) -0.0027(2) 0.0077(2) 0.0044(3)
Cs3A 0.0230(9) 0.02271(17) 0.01905(11) 0.00062(9) 0.0033(3) -0.0006(4)
Cs1A 0.0301(4) 0.0113(10) 0.0201(6) 0.0082(6) 0.0049(3) -0.0013(6)
Cs4B 0.0260(2) 0.0100(5) 0.02537(13) -0.0002(3) 0.00585(12) 0.0001(4)
O2 0.0192(12) 0.0253(14) 0.0196(11) -0.0030(10) 0.0000(9) 0.0019(10)
O3 0.0248(13) 0.0318(15) 0.0252(13) 0.0063(11) 0.0090(10) 0.0025(11)
O4 0.0315(14) 0.0143(13) 0.0294(13) 0.0011(10) 0.0101(11) 0.0016(10)
Cs05 0.03512(13) 0.02426(13) 0.02095(11) 0.00244(8) 0.00087(9) -0.00570(9)
O5 0.0226(12) 0.0270(15) 0.0259(13) 0.0040(11) -0.0002(10) 0.0001(11)
O6 0.0397(15) 0.0199(13) 0.0235(12) -0.0046(10) 0.0136(11) -0.0061(11)
Al07 0.0142(4) 0.0143(5) 0.0150(4) 0.0008(3) 0.0025(3) -0.0005(4)
Al08 0.0133(4) 0.0130(5) 0.0156(4) 0.0000(3) 0.0020(3) 0.0002(3)
Al09 0.0144(4) 0.0141(5) 0.0178(4) -0.0013(4) 0.0029(3) 0.0001(4)
Al0A 0.0139(4) 0.0161(5) 0.0159(4) -0.0003(4) 0.0021(3) 0.0011(4)
Al0B 0.0137(4) 0.0134(5) 0.0163(4) 0.0002(3) 0.0022(3) -0.0013(3)
Al0C 0.0129(4) 0.0181(5) 0.0157(4) 0.0007(4) 0.0022(3) 0.0001(4)
F00D 0.0221(10) 0.0374(14) 0.0310(11) -0.0046(10) 0.0088(9) 0.0025(10)
F00E 0.0432(13) 0.0323(13) 0.0216(10) 0.0018(9) 0.0087(9) -0.0055(11)
F00F 0.0350(12) 0.0268(12) 0.0293(11) -0.0110(10) 0.0019(9) 0.0011(10)
F00G 0.0356(13) 0.0278(13) 0.0320(12) 0.0041(9) 0.0099(10) -0.0104(10)
F00I 0.0440(14) 0.0366(14) 0.0330(12) -0.0122(11) 0.0173(11) -0.0077(11)
F00J 0.0428(13) 0.0200(12) 0.0325(12) 0.0044(9) 0.0120(10) 0.0023(10)
F00L 0.0451(14) 0.0273(13) 0.0374(13) 0.0087(10) 0.0235(11) 0.0052(11)
F00M 0.0355(13) 0.0379(15) 0.0335(13) 0.0051(11) 0.0035(10) 0.0062(11)
F00N 0.0210(10) 0.0388(14) 0.0254(11) -0.0047(10) -0.0001(8) -0.0041(9)
F00O 0.0432(14) 0.0229(12) 0.0303(12) 0.0029(9) 0.0045(10) 0.0095(10)
F00P 0.0601(17) 0.0371(15) 0.0301(12) 0.0052(11) 0.0191(12) -0.0046(13)
F00Q 0.0264(12) 0.0475(16) 0.0467(15) -0.0049(12) 0.0140(11) -0.0025(11)
F00R 0.0325(13) 0.0523(18) 0.0288(12) -0.0037(11) -0.0009(10) -0.0072(12)
F00S 0.0659(18) 0.0294(14) 0.0422(14) 0.0011(11) 0.0281(13) -0.0127(13)
F00U 0.0469(15) 0.0373(15) 0.0324(12) 0.0086(11) 0.0201(11) 0.0066(12)
F00V 0.0341(14) 0.0564(19) 0.0312(13) 0.0006(12) -0.0017(11) 0.0000(12)
F00W 0.0378(13) 0.0242(12) 0.0369(12) 0.0088(10) 0.0090(10) 0.0093(10)
F00X 0.0272(12) 0.0382(15) 0.0533(15) -0.0014(12) 0.0160(11) -0.0002(10)
F00Y 0.0258(11) 0.0351(13) 0.0349(12) -0.0060(10) 0.0125(9) 0.0026(10)
F00Z 0.0300(12) 0.0355(14) 0.0470(14) 0.0068(11) 0.0088(11) -0.0066(11)
F010 0.0513(15) 0.0310(14) 0.0336(12) -0.0069(10) 0.0219(11) -0.0067(12)
F013 0.0661(19) 0.0314(14) 0.0466(15) -0.0046(12) 0.0313(14) 0.0111(13)
F014 0.0405(14) 0.0425(16) 0.0401(13) -0.0103(12) 0.0187(11) 0.0099(12)
F015 0.0600(17) 0.0251(13) 0.0493(15) 0.0108(11) 0.0268(13) 0.0220(12)
F017 0.0293(12) 0.0391(15) 0.0505(15) 0.0004(12) 0.0129(11) 0.0030(11)
F019 0.0431(14) 0.0166(11) 0.0439(14) -0.0001(10) 0.0058(11) 0.0017(10)
F01A 0.075(2) 0.0272(14) 0.0454(15) 0.0046(11) 0.0313(14) -0.0054(13)
F01C 0.0362(13) 0.0304(13) 0.0382(13) 0.0003(10) 0.0148(10) -0.0124(10)
F01D 0.0446(15) 0.0549(18) 0.0304(12) -0.0086(12) 0.0164(11) -0.0095(13)
F01E 0.0467(15) 0.0454(16) 0.0315(12) -0.0040(11) 0.0174(11) -0.0006(12)
F01G 0.0295(13) 0.0456(17) 0.0566(17) 0.0000(13) 0.0132(12) 0.0107(12)
F01H 0.0489(16) 0.0193(13) 0.0525(16) -0.0076(11) 0.0103(12) -0.0012(11)
F01I 0.0411(14) 0.0467(16) 0.0311(13) -0.0044(11) 0.0021(11) -0.0063(12)
F01J 0.0314(13) 0.061(2) 0.0325(13) 0.0082(12) -0.0017(11) -0.0006(12)
F01K 0.0304(12) 0.0331(14) 0.0370(13) 0.0059(10) 0.0086(10) 0.0074(10)
F01M 0.0519(16) 0.0391(15) 0.0316(13) -0.0100(11) 0.0141(11) -0.0048(13)
F01O 0.0326(13) 0.0401(15) 0.0493(15) -0.0034(12) 0.0187(12) -0.0091(11)
F01Q 0.0547(17) 0.0403(16) 0.0431(14) -0.0160(12) 0.0158(13) -0.0267(13)
F01R 0.0423(14) 0.0418(16) 0.0493(15) 0.0057(12) 0.0168(12) -0.0161(12)
F01U 0.0666(18) 0.0355(15) 0.0217(11) 0.0019(10) 0.0046(11) 0.0060(13)
F01V 0.0526(16) 0.0357(15) 0.0439(14) -0.0121(12) 0.0152(12) -0.0253(13)
F01W 0.0308(13) 0.0567(19) 0.0462(15) 0.0063(13) 0.0197(11) 0.0083(12)
F01X 0.0321(13) 0.0434(16) 0.0436(14) 0.0136(12) 0.0113(11) 0.0122(11)
F01Z 0.0381(14) 0.0447(16) 0.0375(13) 0.0044(12) -0.0011(11) 0.0102(12)
F021 0.0313(12) 0.0376(15) 0.0463(14) -0.0118(12) 0.0083(11) -0.0061(11)
F022 0.0373(13) 0.0321(14) 0.0418(14) 0.0001(11) 0.0032(11) -0.0141(11)
F023 0.0517(16) 0.0260(14) 0.0606(17) -0.0031(12) 0.0204(13) 0.0147(12)
F025 0.0326(13) 0.0509(18) 0.0510(16) -0.0010(13) 0.0198(12) -0.0050(12)
F027 0.0429(15) 0.0443(16) 0.0305(12) -0.0010(11) -0.0014(11) 0.0057(12)
F029 0.0275(12) 0.0379(15) 0.0587(17) 0.0190(13) 0.0045(11) 0.0059(11)
F02B 0.0390(15) 0.081(2) 0.0332(14) 0.0160(14) 0.0115(11) 0.0190(15)
F02E 0.0443(16) 0.0332(15) 0.0434(15) -0.0117(11) -0.0086(12) -0.0088(12)
F02F 0.0403(14) 0.0447(16) 0.0482(15) 0.0144(13) 0.0234(12) 0.0057(12)
F02H 0.0369(13) 0.0487(17) 0.0412(14) -0.0021(12) 0.0215(11) 0.0007(12)
F02J 0.0236(11) 0.0481(16) 0.0344(12) 0.0037(11) -0.0026(9) 0.0015(11)
F02M 0.0429(16) 0.0324(15) 0.0630(19) 0.0200(14) 0.0043(13) 0.0041(12)
F02O 0.0379(14) 0.0486(17) 0.0491(15) -0.0033(13) 0.0263(12) -0.0022(12)
F02P 0.0467(16) 0.0370(15) 0.0434(15) -0.0129(12) 0.0047(12) -0.0008(12)
F02R 0.0310(13) 0.0510(18) 0.0493(16) -0.0141(13) 0.0063(11) -0.0118(12)
F02S 0.0417(15) 0.064(2) 0.0407(14) 0.0132(14) 0.0203(12) 0.0109(14)
F02X 0.0559(17) 0.0197(13) 0.0528(16) 0.0027(11) 0.0145(13) 0.0089(12)
F037 0.076(2) 0.0295(15) 0.0464(15) -0.0170(12) 0.0140(15) -0.0104(14)
F039 0.068(2) 0.074(2) 0.0250(12) 0.0149(13) 0.0160(13) 0.0327(17)
F03C 0.0572(18) 0.0237(14) 0.069(2) -0.0158(13) 0.0147(15) -0.0033(13)
F03E 0.078(2) 0.0525(19) 0.0223(12) -0.0013(12) 0.0146(13) 0.0063(16)
F03F 0.0293(13) 0.0386(16) 0.0657(18) 0.0159(14) 0.0036(12) 0.0055(11)
O03H 0.0228(12) 0.0179(13) 0.0289(13) 0.0013(10) 0.0061(10) 0.0010(10)
O03I 0.0188(12) 0.0221(13) 0.0293(13) -0.0019(10) 0.0055(10) 0.0016(10)
F03M 0.0609(19) 0.077(2) 0.0225(12) 0.0095(13) 0.0156(12) 0.0087(17)
F03N 0.0522(17) 0.0251(14) 0.081(2) -0.0120(14) 0.0206(16) -0.0001(13)
F03R 0.080(2) 0.0329(15) 0.0428(15) -0.0093(12) 0.0273(15) 0.0100(14)
F03S 0.0466(16) 0.0264(14) 0.073(2) 0.0013(13) 0.0285(15) -0.0004(12)
F03T 0.0546(18) 0.074(2) 0.0480(16) 0.0155(15) 0.0328(14) 0.0337(17)
F03V 0.0354(14) 0.065(2) 0.0595(18) 0.0089(15) 0.0256(13) 0.0219(14)
F03Y 0.0545(17) 0.0258(14) 0.0600(17) -0.0109(12) 0.0202(14) -0.0141(12)
F040 0.0497(17) 0.060(2) 0.0349(14) 0.0011(13) -0.0072(12) 0.0231(15)
O041 0.0329(15) 0.0366(17) 0.0285(14) 0.0125(12) 0.0158(12) 0.0097(12)
O044 0.0207(12) 0.0296(15) 0.0289(13) 0.0047(11) 0.0081(10) 0.0098(11)
F04B 0.072(2) 0.0181(13) 0.0624(18) 0.0101(12) 0.0219(15) 0.0002(13)
F04D 0.0583(19) 0.0431(17) 0.0514(17) -0.0187(14) 0.0184(14) 0.0017(14)
O04F 0.0384(15) 0.0150(13) 0.0310(14) -0.0002(11) 0.0151(12) 0.0011(11)
F04I 0.0616(19) 0.0311(15) 0.0523(17) 0.0193(13) 0.0082(14) 0.0101(14)
F04N 0.0374(15) 0.0536(19) 0.078(2) -0.0032(17) 0.0254(15) -0.0146(14)
F04O 0.0537(18) 0.0264(14) 0.0616(19) -0.0060(13) -0.0012(14) -0.0122(13)
F04S 0.0515(18) 0.081(3) 0.0536(18) 0.0327(17) 0.0248(15) 0.0120(17)
F04X 0.0352(14) 0.0436(17) 0.0535(17) -0.0129(13) -0.0055(12) -0.0021(12)
O04Y 0.0274(13) 0.0153(13) 0.0471(17) 0.0010(12) 0.0114(12) -0.0026(11)
F050 0.0528(18) 0.071(2) 0.0459(17) -0.0225(16) 0.0011(14) -0.0031(17)
F052 0.0339(14) 0.071(2) 0.0348(14) -0.0087(14) -0.0021(11) 0.0026(14)
F058 0.068(2) 0.0194(13) 0.0628(18) 0.0025(12) 0.0207(15) 0.0140(13)
F05A 0.061(2) 0.0434(18) 0.064(2) 0.0281(15) 0.0117(16) 0.0194(15)
F05E 0.0241(13) 0.107(3) 0.0434(16) 0.0085(18) 0.0004(11) 0.0176(16)
F05F 0.0206(13) 0.115(3) 0.0508(17) -0.0075(19) -0.0021(12) 0.0064(16)
F05K 0.070(2) 0.0432(17) 0.0414(15) -0.0211(13) 0.0069(14) 0.0024(15)
F05Q 0.062(2) 0.0399(17) 0.071(2) 0.0172(15) 0.0285(17) 0.0291(15)
F05U 0.0316(14) 0.068(2) 0.075(2) 0.0438(18) 0.0089(14) -0.0093(14)
F05Y 0.0363(16) 0.133(4) 0.0394(16) -0.033(2) -0.0003(13) 0.0088(19)
F061 0.0386(15) 0.063(2) 0.087(2) 0.0152(18) 0.0401(16) 0.0083(15)
F062 0.0349(15) 0.0463(18) 0.100(3) -0.0040(18) 0.0192(16) 0.0212(13)
F067 0.084(2) 0.0341(16) 0.091(2) 0.0173(17) 0.059(2) -0.0059(16)
F06A 0.0421(16) 0.0332(16) 0.137(3) -0.0184(19) 0.0365(19) -0.0134(13)
F06E 0.054(2) 0.138(4) 0.068(2) 0.061(3) 0.0133(18) 0.030(2)
F06I 0.085(3) 0.0361(17) 0.101(3) 0.0234(18) 0.060(2) -0.0004(17)
F06J 0.0468(19) 0.103(3) 0.081(3) -0.061(2) 0.0090(17) 0.0128(19)
C06P 0.0232(17) 0.028(2) 0.0204(16) 0.0007(14) 0.0059(13) -0.0029(15)
C06U 0.0166(15) 0.0195(17) 0.0202(15) -0.0018(13) 0.0048(12) 0.0000(13)
C06V 0.0266(19) 0.027(2) 0.0292(19) -0.0031(15) 0.0069(15) -0.0014(16)
F06X 0.059(2) 0.0207(16) 0.207(5) 0.005(2) 0.062(3) 0.0064(15)
C074 0.042(2) 0.021(2) 0.034(2) 0.0044(16) 0.0114(17) -0.0055(17)
C075 0.0266(18) 0.0219(19) 0.0222(16) -0.0033(14) 0.0042(14) 0.0039(15)
C076 0.034(2) 0.023(2) 0.032(2) 0.0064(16) 0.0141(16) 0.0074(16)
C078 0.034(2) 0.028(2) 0.0313(19) 0.0050(16) 0.0153(16) 0.0077(17)
C079 0.0190(16) 0.0236(19) 0.0204(16) 0.0011(13) 0.0040(13) 0.0014(14)
C07A 0.031(2) 0.031(2) 0.0285(19) -0.0004(16) 0.0081(16) -0.0074(17)
C07C 0.039(2) 0.024(2) 0.0263(18) -0.0033(15) 0.0106(16) -0.0079(17)
C07E 0.039(2) 0.023(2) 0.0302(19) -0.0018(16) 0.0160(17) -0.0061(17)
C07G 0.0180(16) 0.031(2) 0.0268(18) 0.0004(15) 0.0051(14) 0.0046(15)
C07H 0.0252(18) 0.0151(17) 0.0241(17) 0.0001(13) 0.0057(14) -0.0013(14)
C07I 0.035(2) 0.023(2) 0.034(2) 0.0003(16) 0.0066(16) 0.0056(17)
C07M 0.0315(19) 0.0197(18) 0.0225(17) 0.0013(14) 0.0073(14) -0.0021(15)
C07Q 0.031(2) 0.021(2) 0.033(2) 0.0022(15) 0.0071(16) 0.0041(16)
C07R 0.0222(17) 0.0126(16) 0.0268(18) 0.0015(13) 0.0032(14) -0.0021(13)
C07T 0.0289(19) 0.026(2) 0.0272(18) -0.0064(15) 0.0063(15) -0.0079(16)
C07W 0.0265(18) 0.0160(17) 0.0237(17) 0.0001(13) 0.0083(14) 0.0024(14)
C07Y 0.0256(17) 0.0151(17) 0.0180(15) -0.0026(13) 0.0041(13) -0.0006(13)
C081 0.038(2) 0.026(2) 0.0271(19) -0.0060(16) 0.0089(16) -0.0039(17)
C083 0.0259(18) 0.0211(19) 0.0203(16) 0.0015(14) 0.0060(13) 0.0014(14)
C084 0.032(2) 0.029(2) 0.033(2) -0.0060(17) 0.0094(16) -0.0066(17)
C085 0.0258(18) 0.0180(18) 0.0181(15) 0.0022(13) 0.0070(13) -0.0020(14)
C086 0.0262(18) 0.0150(17) 0.0238(17) -0.0002(13) 0.0074(14) -0.0009(14)
C087 0.0272(19) 0.027(2) 0.0320(19) 0.0063(16) 0.0082(15) -0.0011(16)
C08C 0.0265(19) 0.032(2) 0.0307(19) -0.0019(16) 0.0087(15) -0.0026(16)
C08L 0.025(2) 0.063(3) 0.032(2) -0.004(2) 0.0004(17) 0.009(2)
C08M 0.031(2) 0.027(2) 0.0207(17) 0.0034(15) 0.0024(14) 0.0019(16)
C08V 0.0271(19) 0.029(2) 0.0290(18) -0.0042(16) 0.0098(15) -0.0019(16)
C08X 0.035(2) 0.027(2) 0.044(2) 0.0122(19) 0.0025(19) -0.0034(18)
C090 0.038(2) 0.026(2) 0.032(2) 0.0014(16) 0.0057(17) 0.0113(18)
C096 0.039(2) 0.024(2) 0.0243(18) -0.0065(15) 0.0018(16) 0.0011(17)
C098 0.024(2) 0.088(4) 0.038(2) -0.002(3) 0.0015(18) 0.010(2)
C099 0.045(2) 0.044(3) 0.0256(19) 0.0078(18) 0.0122(17) 0.020(2)
C09E 0.0161(16) 0.030(2) 0.033(2) 0.0005(16) 0.0068(14) 0.0044(15)
C09H 0.034(2) 0.041(3) 0.028(2) 0.0006(18) 0.0001(17) 0.0053(19)
C09M 0.030(2) 0.046(3) 0.061(3) 0.005(2) 0.023(2) -0.002(2)
C09O 0.039(2) 0.024(2) 0.032(2) -0.0054(16) -0.0002(17) -0.0012(17)
C09W 0.029(2) 0.044(3) 0.045(2) 0.006(2) 0.0171(18) 0.0066(19)
C0A0 0.051(3) 0.018(2) 0.040(2) 0.0039(17) 0.019(2) -0.0027(18)
C0A1 0.039(2) 0.028(2) 0.047(3) 0.0011(19) 0.015(2) 0.0138(18)
C0AD 0.044(3) 0.025(2) 0.057(3) 0.011(2) 0.017(2) -0.0005(19)
C0AL 0.030(2) 0.036(3) 0.088(4) -0.017(3) 0.014(3) 0.009(2)
O1_1 0.0225(16) 0.0288(19) 0.0235(14) -0.0078(12) 0.0073(12) -0.0050(14)
C1_1 0.0225(15) 0.0202(17) 0.0196(14) -0.0008(12) 0.0044(12) -0.0047(13)
C2_1 0.035(3) 0.021(2) 0.030(2) -0.0047(18) -0.0028(19) 0.0005(19)
F1_1 0.054(2) 0.0203(18) 0.050(2) 0.0071(15) -0.0107(17) 0.0034(16)
F2_1 0.047(2) 0.0231(16) 0.0436(18) -0.0025(13) -0.0084(15) -0.0094(14)
F3_1 0.057(2) 0.0364(19) 0.0471(19) -0.0127(15) 0.0170(17) 0.0079(16)
C3_1 0.032(2) 0.020(2) 0.021(2) -0.0003(16) 0.0053(17) -0.0029(18)
F4_1 0.053(2) 0.0185(16) 0.037(2) -0.0010(15) 0.0103(18) 0.0062(15)
F5_1 0.045(2) 0.041(3) 0.032(2) 0.004(2) 0.0167(16) -0.0119(17)
F6_1 0.0451(19) 0.0298(17) 0.0196(13) 0.0010(11) -0.0021(13) -0.0030(15)
C4_1 0.023(2) 0.043(3) 0.023(2) 0.0056(18) 0.0028(17) -0.0046(19)
F7_1 0.0320(16) 0.061(2) 0.0354(16) -0.0078(15) 0.0137(14) 0.0056(14)
F8_1 0.0183(14) 0.067(2) 0.0347(17) 0.0106(17) -0.0004(12) -0.0049(14)
F9_1 0.0334(19) 0.060(2) 0.0313(19) 0.0192(17) 0.0030(16) -0.0183(16)
O1_2 0.020(2) 0.0163(15) 0.043(3) 0.0051(18) 0.010(2) 0.0022(14)
C1_2 0.0225(16) 0.0145(17) 0.032(2) 0.0070(15) 0.0086(15) -0.0001(13)
C2_2 0.029(3) 0.017(3) 0.037(3) 0.010(2) 0.013(2) 0.008(2)
F1_2 0.027(2) 0.022(3) 0.041(3) 0.008(2) 0.0130(18) 0.0090(18)
F2_2 0.039(3) 0.017(2) 0.068(4) 0.010(2) 0.019(3) 0.006(2)
F3_2 0.039(2) 0.045(4) 0.0336(19) 0.012(2) 0.0078(16) 0.017(3)
C3_2 0.026(3) 0.024(3) 0.039(3) 0.006(2) 0.014(2) 0.001(2)
F4_2 0.0238(12) 0.024(3) 0.053(2) 0.003(2) 0.0151(13) -0.0019(18)
F5_2 0.035(3) 0.045(3) 0.042(3) -0.002(2) 0.015(2) 0.005(2)
F6_2 0.044(4) 0.028(2) 0.066(4) 0.021(2) 0.034(3) 0.006(2)
C4_2 0.030(3) 0.021(3) 0.036(3) 0.000(2) 0.009(2) -0.002(2)
F7_2 0.039(2) 0.039(3) 0.0325(19) 0.0085(18) 0.0033(15) 0.008(2)
F8_2 0.039(2) 0.027(3) 0.056(3) -0.005(2) 0.010(2) -0.010(2)
F9_2 0.047(3) 0.043(4) 0.048(3) -0.005(3) 0.024(3) 0.004(2)
O1_3 0.0217(14) 0.025(2) 0.0220(15) -0.0017(14) 0.0020(12) -0.0035(15)
C1_3 0.0183(15) 0.026(2) 0.0203(15) -0.0012(15) 0.0006(12) -0.0012(15)
C2_3 0.035(3) 0.027(3) 0.025(2) 0.0006(19) 0.005(2) -0.004(2)
F1_3 0.044(2) 0.039(2) 0.0272(16) 0.0079(16) 0.0087(14) -0.0131(17)
F2_3 0.049(2) 0.0364(19) 0.0262(15) -0.0021(13) 0.0013(14) -0.0178(16)
F3_3 0.048(2) 0.0291(18) 0.047(2) -0.0047(15) 0.0139(16) 0.0081(15)
C3_3 0.032(3) 0.036(3) 0.030(3) 0.003(2) 0.005(2) -0.010(2)
F4_3 0.055(4) 0.032(2) 0.046(2) 0.0120(17) -0.002(3) -0.013(2)
F5_3 0.0229(17) 0.062(3) 0.031(2) 0.007(2) 0.0086(15) -0.0090(18)
F6_3 0.036(2) 0.048(3) 0.0218(16) -0.0007(16) 0.0074(14) -0.0119(19)
C4_3 0.024(2) 0.045(3) 0.036(3) -0.004(2) 0.000(2) 0.007(2)
F7_3 0.048(2) 0.038(2) 0.066(3) -0.0125(17) 0.0021(18) 0.0202(17)
F8_3 0.0351(19) 0.062(3) 0.0383(19) -0.0002(18) -0.0073(15) 0.0161(19)
F9_3 0.0252(18) 0.075(3) 0.049(2) -0.008(2) 0.0139(15) 0.001(2)
O1_4 0.0244(13) 0.0297(18) 0.0325(14) -0.0016(12) 0.0091(11) -0.0091(11)
C1_4 0.016(3) 0.028(3) 0.033(3) -0.001(2) 0.009(2) -0.007(2)
C2_4 0.027(3) 0.030(3) 0.047(3) 0.001(2) 0.012(2) -0.006(2)
F1_4 0.048(2) 0.040(2) 0.059(2) 0.0181(19) 0.0122(19) -0.0063(19)
F2_4 0.035(3) 0.043(4) 0.064(3) -0.013(3) 0.013(2) -0.022(3)
F3_4 0.037(2) 0.034(2) 0.068(3) -0.007(2) 0.027(2) -0.0045(17)
C3_4 0.031(3) 0.058(4) 0.042(3) 0.010(3) 0.003(2) -0.008(3)
F4_4 0.042(3) 0.062(4) 0.066(4) 0.030(3) -0.001(3) -0.001(3)
F5_4 0.042(2) 0.084(4) 0.033(2) -0.002(2) 0.0034(17) -0.017(2)
F6_4 0.026(4) 0.129(8) 0.063(6) 0.005(5) -0.003(3) -0.016(4)
C4_4 0.031(3) 0.043(3) 0.049(3) -0.007(3) 0.022(3) -0.010(3)
F7_4 0.058(3) 0.039(2) 0.106(4) -0.007(2) 0.052(3) 0.000(2)
F8_4 0.029(2) 0.048(4) 0.053(4) -0.002(3) 0.021(2) -0.013(2)
F9_4 0.051(3) 0.082(4) 0.043(2) -0.014(2) 0.0277(19) -0.024(3)
C1_5 0.115(11) 0.035(5) 0.031(5) 0.001(4) 0.024(6) -0.002(6)
C2_5 0.038(5) 0.029(4) 0.023(4) 0.008(3) 0.006(4) 0.001(4)
C3_5 0.032(4) 0.038(6) 0.030(5) 0.001(4) 0.012(3) 0.007(3)
C4_5 0.024(4) 0.035(5) 0.036(4) 0.002(4) 0.009(4) 0.001(4)
C5_5 0.032(5) 0.028(4) 0.041(5) -0.002(4) 0.013(4) -0.002(4)
C6_5 0.028(5) 0.027(6) 0.039(6) 0.007(4) 0.009(4) 0.005(4)
C7_5 0.029(4) 0.024(6) 0.027(4) 0.010(4) 0.004(3) -0.002(3)
C1_6 0.073(6) 0.048(4) 0.045(4) 0.007(3) 0.026(4) -0.003(4)
C2_6 0.031(3) 0.030(3) 0.027(3) -0.008(2) 0.009(2) -0.004(2)
C3_6 0.023(3) 0.034(4) 0.033(3) -0.007(3) 0.002(2) -0.006(2)
C4_6 0.034(4) 0.021(4) 0.043(4) -0.008(3) 0.014(3) -0.001(3)
C5_6 0.034(4) 0.034(3) 0.044(3) 0.004(2) 0.016(3) 0.007(3)
C6_6 0.033(3) 0.046(4) 0.040(3) -0.003(3) 0.017(2) 0.008(3)
C7_6 0.026(3) 0.046(4) 0.037(3) -0.004(3) 0.008(2) -0.002(3)
C1_7 0.144(7) 0.047(3) 0.048(3) -0.004(3) 0.046(4) -0.005(4)
C2_7 0.057(3) 0.032(2) 0.0292(19) 0.0068(17) 0.0155(18) 0.0014(19)
C3_7 0.035(2) 0.054(3) 0.036(2) 0.024(2) 0.0033(17) -0.005(2)
C4_7 0.047(2) 0.043(3) 0.056(3) 0.027(2) 0.031(2) 0.020(2)
C5_7 0.064(3) 0.032(2) 0.051(3) 0.006(2) 0.026(2) 0.005(2)
C6_7 0.048(3) 0.041(3) 0.039(2) 0.0036(19) 0.0125(19) -0.008(2)
C7_7 0.031(2) 0.043(2) 0.041(2) 0.0157(18) 0.0146(17) 0.0115(18)
C1_8 0.098(7) 0.034(4) 0.043(4) 0.001(3) 0.026(4) 0.010(4)
C2_8 0.040(4) 0.030(3) 0.028(3) 0.009(2) 0.016(3) 0.008(3)
C3_8 0.033(3) 0.047(5) 0.041(4) 0.015(3) 0.015(3) 0.008(3)
C4_8 0.030(3) 0.047(5) 0.052(4) 0.008(3) 0.015(3) -0.007(3)
C5_8 0.040(4) 0.036(4) 0.042(3) 0.002(3) 0.008(4) -0.011(3)
C6_8 0.038(4) 0.024(4) 0.033(4) 0.004(2) 0.012(3) 0.000(3)
C7_8 0.030(3) 0.028(4) 0.029(3) 0.007(3) 0.009(2) 0.004(2)
C1_9 0.099(5) 0.036(3) 0.040(3) 0.002(2) 0.034(3) 0.006(3)
C2_9 0.045(2) 0.030(2) 0.0282(18) 0.0072(16) 0.0160(16) 0.0092(17)
C3_9 0.030(2) 0.048(3) 0.043(2) 0.0141(19) 0.0151(17) 0.0152(18)
C4_9 0.030(2) 0.046(3) 0.046(2) 0.008(2) 0.0087(18) -0.0043(18)
C5_9 0.040(2) 0.031(2) 0.042(2) 0.0000(18) 0.0105(18) -0.0028(18)
C6_9 0.0302(19) 0.029(2) 0.038(2) 0.0073(16) 0.0101(16) 0.0045(16)
C7_9 0.0272(18) 0.030(2) 0.0295(18) 0.0067(15) 0.0050(15) 0.0011(15)
C1_10 0.105(5) 0.044(3) 0.042(3) -0.005(2) 0.032(3) -0.002(3)
C2_10 0.047(2) 0.030(2) 0.0296(19) 0.0063(16) 0.0150(17) 0.0008(18)
C3_10 0.031(2) 0.046(3) 0.043(2) 0.0083(19) 0.0158(17) 0.0108(18)
C4_10 0.030(2) 0.046(3) 0.042(2) 0.004(2) 0.0057(17) -0.0045(19)
C5_10 0.047(2) 0.027(2) 0.045(2) -0.0016(18) 0.0134(19) -0.0015(19)
C6_10 0.034(2) 0.036(2) 0.042(2) 0.0143(18) 0.0131(17) 0.0076(17)
C7_10 0.0296(19) 0.037(2) 0.0309(19) 0.0114(17) 0.0030(15) -0.0082(17)
O1_11 0.0244(13) 0.0297(18) 0.0325(14) -0.0016(12) 0.0091(11) -0.0091(11)
C1_11 0.022(5) 0.030(5) 0.040(5) 0.001(4) 0.009(4) -0.007(4)
C2_11 0.035(5) 0.042(6) 0.047(6) 0.005(4) 0.018(4) -0.005(4)
F1_11 0.061(6) 0.039(5) 0.047(5) 0.001(4) 0.029(4) -0.006(4)
F2_11 0.037(5) 0.032(6) 0.060(9) 0.007(5) 0.030(5) 0.001(4)
F3_11 0.041(5) 0.047(5) 0.070(6) 0.023(4) 0.014(4) -0.003(4)
C3_11 0.042(6) 0.038(6) 0.072(7) -0.013(4) 0.021(5) -0.010(4)
F4_11 0.063(7) 0.068(7) 0.075(6) -0.032(5) 0.027(5) -0.022(5)
F5_11 0.045(5) 0.041(5) 0.084(7) -0.019(5) 0.015(5) 0.002(4)
F6_11 0.057(8) 0.039(8) 0.104(12) -0.017(7) 0.036(7) -0.019(6)
C4_11 0.030(5) 0.049(6) 0.056(6) 0.013(5) 0.005(4) -0.005(4)
F7_11 0.050(7) 0.087(10) 0.051(6) 0.027(7) 0.009(5) -0.005(7)
F8_11 0.023(6) 0.037(6) 0.059(9) 0.019(6) -0.002(5) 0.004(4)
F9_11 0.046(5) 0.042(5) 0.074(6) 0.016(4) 0.010(4) 0.002(4)
O1_12 0.0217(14) 0.025(2) 0.0220(15) -0.0017(14) 0.0020(12) -0.0035(15)
C1_12 0.0183(15) 0.026(2) 0.0203(15) -0.0012(15) 0.0006(12) -0.0012(15)
C2_12 0.023(5) 0.042(6) 0.031(6) -0.005(4) -0.001(4) 0.006(4)
F1_12 0.052(7) 0.049(6) 0.060(7) 0.007(5) 0.004(6) 0.014(5)
F2_12 0.025(5) 0.044(6) 0.030(5) -0.003(4) -0.003(4) -0.004(4)
F3_12 0.025(5) 0.080(10) 0.032(5) -0.011(6) 0.003(4) 0.007(6)
C3_12 0.046(7) 0.031(5) 0.055(7) 0.001(4) 0.013(5) -0.004(4)
F4_12 0.044(5) 0.038(6) 0.070(7) 0.016(5) 0.011(5) -0.002(4)
F5_12 0.076(9) 0.067(11) 0.077(9) -0.003(8) 0.037(7) -0.028(8)
F6_12 0.063(9) 0.043(7) 0.071(7) -0.016(5) 0.016(6) -0.006(6)
C4_12 0.034(7) 0.040(7) 0.033(6) -0.002(5) 0.012(5) -0.003(5)
F7_12 0.031(6) 0.058(9) 0.050(8) -0.022(6) 0.004(5) 0.003(6)
F8_12 0.043(8) 0.087(13) 0.035(6) -0.003(6) 0.011(5) -0.020(8)
F9_12 0.036(9) 0.040(6) 0.039(8) 0.001(5) 0.015(7) -0.003(5)
O1_13 0.0237(15) 0.0195(15) 0.0193(13) 0.0008(11) 0.0041(11) -0.0025(12)
C1_13 0.0204(15) 0.0183(16) 0.0190(14) 0.0009(12) 0.0039(11) -0.0028(12)
C2_13 0.027(2) 0.025(2) 0.028(2) -0.0034(16) 0.0100(16) 0.0009(16)
F1_13 0.0225(13) 0.0392(16) 0.0472(17) -0.0117(14) 0.0106(11) -0.0058(11)
F2_13 0.0483(18) 0.051(2) 0.0312(15) -0.0039(14) 0.0219(14) 0.0016(15)
F3_13 0.039(2) 0.0304(17) 0.0415(18) 0.0036(13) 0.0141(14) 0.0151(15)
C3_13 0.036(2) 0.032(2) 0.0201(19) 0.0001(16) 0.0014(16) -0.0099(18)
F4_13 0.0312(14) 0.052(2) 0.0367(15) -0.0040(14) 0.0012(11) -0.0168(13)
F5_13 0.061(2) 0.0242(14) 0.0312(16) -0.0095(12) 0.0103(14) -0.0111(13)
F6_13 0.059(2) 0.055(2) 0.0193(13) 0.0032(13) 0.0003(13) -0.0141(17)
C4_13 0.027(2) 0.025(2) 0.031(2) 0.0080(16) 0.0045(17) 0.0047(17)
F7_13 0.0323(17) 0.033(2) 0.053(2) 0.0153(17) 0.0025(16) 0.0104(16)
F8_13 0.058(2) 0.0343(17) 0.0416(16) 0.0179(14) 0.0215(15) 0.0014(15)
F9_13 0.0416(16) 0.0163(14) 0.0444(17) 0.0018(13) 0.0123(15) 0.0019(12)
O1_14 0.0237(15) 0.0195(15) 0.0193(13) 0.0008(11) 0.0041(11) -0.0025(12)
C1_14 0.0204(15) 0.0183(16) 0.0190(14) 0.0009(12) 0.0039(11) -0.0028(12)
C2_14 0.023(11) 0.021(6) 0.025(10) -0.001(6) 0.008(8) -0.004(6)
F1_14 0.022(14) 0.021(14) 0.024(13) -0.002(10) 0.007(11) -0.005(11)
F2_14 0.024(17) 0.022(10) 0.027(13) 0.000(9) 0.011(11) -0.002(9)
F3_14 0.022(11) 0.023(15) 0.025(14) -0.001(11) 0.008(9) -0.005(7)
C3_14 0.022(7) 0.021(10) 0.020(10) 0.002(8) 0.005(7) -0.002(6)
F4_14 0.025(16) 0.022(15) 0.020(12) 0.001(11) 0.005(10) -0.003(11)
F5_14 0.023(13) 0.020(15) 0.019(13) 0.002(11) 0.005(9) -0.001(11)
F6_14 0.017(12) 0.019(14) 0.018(17) 0.003(11) 0.002(11) 0.001(10)
C4_14 0.021(8) 0.020(12) 0.020(7) 0.001(6) 0.004(6) -0.002(7)
F7_14 0.017(14) 0.018(13) 0.019(14) 0.002(9) 0.001(11) 0.000(10)
F8_14 0.018(16) 0.019(17) 0.019(10) 0.000(10) 0.002(10) -0.002(12)
F9_14 0.023(12) 0.021(15) 0.025(15) 0.001(11) 0.006(10) -0.001(10)
O1_15 0.0225(16) 0.0288(19) 0.0235(14) -0.0078(12) 0.0073(12) -0.0050(14)
C1_15 0.0225(15) 0.0202(17) 0.0196(14) -0.0008(12) 0.0044(12) -0.0047(13)
C2_15 0.037(7) 0.030(6) 0.047(7) -0.007(5) 0.014(6) -0.001(5)
F1_15 0.040(8) 0.026(8) 0.056(7) -0.002(6) 0.010(6) -0.005(6)
F2_15 0.047(8) 0.040(7) 0.060(8) -0.013(6) 0.011(7) -0.008(6)
F3_15 0.037(6) 0.037(8) 0.048(8) -0.008(6) 0.019(6) -0.002(6)
C3_15 0.052(8) 0.026(7) 0.024(6) -0.002(5) 0.012(5) -0.007(5)
F4_15 0.064(10) 0.042(9) 0.036(11) -0.002(7) 0.014(7) 0.004(7)
F5_15 0.064(9) 0.033(10) 0.034(11) -0.010(7) 0.023(7) -0.018(6)
F6_15 0.088(12) 0.047(9) 0.031(6) -0.013(6) 0.016(7) -0.016(9)
C4_15 0.030(6) 0.051(7) 0.042(7) 0.007(5) 0.010(5) -0.004(5)
F7_15 0.031(7) 0.062(8) 0.033(7) 0.008(6) 0.009(6) 0.007(6)
F8_15 0.030(6) 0.061(9) 0.044(7) 0.004(6) 0.005(5) -0.007(6)
F9_15 0.039(9) 0.058(8) 0.047(9) 0.012(7) 0.008(8) -0.007(6)
C1_16 0.090(9) 0.031(5) 0.054(7) 0.007(4) 0.042(7) 0.015(5)
C2_16 0.033(5) 0.024(4) 0.027(5) 0.005(3) 0.010(4) 0.004(3)
C3_16 0.027(4) 0.023(5) 0.034(6) 0.005(4) 0.007(4) 0.001(3)
C4_16 0.032(6) 0.024(5) 0.035(4) -0.002(4) 0.007(5) -0.005(4)
C5_16 0.033(6) 0.016(4) 0.034(6) 0.005(3) 0.007(4) -0.001(4)
C6_16 0.023(4) 0.027(6) 0.026(5) 0.006(4) 0.004(3) -0.002(4)
C7_16 0.037(5) 0.020(5) 0.025(4) 0.006(4) 0.006(3) 0.001(3)
O1_17 0.0139(16) 0.019(2) 0.037(3) -0.0017(17) 0.0027(16) 0.0008(15)
C1_17 0.0161(15) 0.0233(18) 0.0258(17) 0.0003(13) 0.0041(13) 0.0045(13)
C2_17 0.023(2) 0.030(3) 0.042(3) -0.006(2) 0.003(2) 0.0024(19)
F1_17 0.0382(19) 0.052(3) 0.043(2) -0.0185(18) 0.0005(15) 0.0035(17)
F2_17 0.034(3) 0.028(3) 0.061(4) -0.007(2) 0.005(3) 0.011(2)
F3_17 0.033(2) 0.020(2) 0.063(3) -0.003(2) 0.018(2) -0.0019(15)
C3_17 0.026(2) 0.038(3) 0.028(2) 0.000(2) -0.0012(18) 0.007(2)
F4_17 0.034(2) 0.042(3) 0.040(2) -0.0137(19) -0.0036(16) -0.003(2)
F5_17 0.043(2) 0.051(2) 0.0387(19) 0.0159(17) 0.0083(16) 0.0148(18)
F6_17 0.024(2) 0.048(3) 0.049(3) 0.003(2) -0.0042(18) 0.0116(18)
C4_17 0.034(3) 0.042(3) 0.036(3) 0.002(2) 0.016(2) -0.003(2)
F7_17 0.037(2) 0.043(2) 0.064(3) 0.0050(19) 0.0229(19) -0.0104(16)
F8_17 0.054(3) 0.060(4) 0.068(4) -0.008(3) 0.041(3) 0.006(2)
F9_17 0.053(3) 0.064(4) 0.036(3) 0.015(2) 0.019(2) 0.005(2)
O1_18 0.0139(16) 0.019(2) 0.037(3) -0.0017(17) 0.0027(16) 0.0008(15)
C1_18 0.0161(15) 0.0233(18) 0.0258(17) 0.0003(13) 0.0041(13) 0.0045(13)
C2_18 0.051(6) 0.035(7) 0.035(5) 0.003(4) 0.020(4) 0.007(5)
F1_18 0.082(13) 0.037(7) 0.049(10) 0.011(6) 0.027(9) 0.004(6)
F2_18 0.061(7) 0.045(9) 0.064(11) 0.007(7) 0.041(7) 0.008(6)
F3_18 0.069(7) 0.048(7) 0.030(5) 0.000(5) 0.018(4) 0.001(5)
C3_18 0.023(6) 0.026(5) 0.037(6) 0.003(4) 0.011(4) 0.005(4)
F4_18 0.052(7) 0.032(6) 0.039(5) 0.007(4) 0.017(4) 0.013(5)
F5_18 0.026(6) 0.032(8) 0.065(10) 0.000(7) 0.011(5) 0.002(4)
F6_18 0.027(8) 0.029(8) 0.044(9) 0.002(6) 0.012(6) 0.010(6)
C4_18 0.021(5) 0.031(6) 0.047(6) -0.004(5) -0.007(4) 0.005(4)
F7_18 0.068(11) 0.040(10) 0.052(6) -0.016(6) 0.009(6) -0.016(7)
F8_18 0.023(6) 0.034(7) 0.067(12) -0.012(6) -0.010(6) 0.006(5)
F9_18 0.037(6) 0.035(5) 0.074(8) -0.004(5) 0.004(6) -0.003(4)
O1_19 0.0147(18) 0.0224(19) 0.024(3) -0.0071(17) -0.0021(16) 0.0008(15)
C1_19 0.0178(16) 0.0260(18) 0.037(2) -0.0034(15) 0.0083(15) 0.0029(13)
C2_19 0.032(3) 0.045(3) 0.034(3) -0.005(2) 0.003(2) -0.003(2)
F1_19 0.046(2) 0.078(3) 0.040(2) 0.006(2) 0.0050(18) -0.005(2)
F2_19 0.0252(18) 0.063(3) 0.055(3) 0.003(2) -0.0014(18) 0.0027(18)
F3_19 0.052(2) 0.052(3) 0.071(2) -0.027(2) 0.0018(17) -0.006(2)
C3_19 0.034(3) 0.039(3) 0.043(3) 0.005(2) 0.022(2) 0.001(2)
F4_19 0.073(2) 0.074(4) 0.0525(19) 0.018(3) 0.0303(17) 0.002(3)
F5_19 0.051(3) 0.041(2) 0.079(3) 0.002(2) 0.041(3) -0.0077(19)
F6_19 0.060(3) 0.050(3) 0.072(4) 0.001(3) 0.049(3) 0.009(3)
C4_19 0.025(3) 0.027(3) 0.046(3) -0.004(2) 0.010(2) 0.003(2)
F7_19 0.054(2) 0.064(3) 0.047(2) -0.026(2) 0.0153(18) -0.011(2)
F8_19 0.025(2) 0.023(2) 0.062(3) -0.0077(18) 0.0123(18) 0.001(2)
F9_19 0.040(3) 0.022(2) 0.059(4) -0.008(2) 0.029(2) -0.0032(17)
O1_20 0.0147(18) 0.0224(19) 0.024(3) -0.0071(17) -0.0021(16) 0.0008(15)
C1_20 0.0178(16) 0.0260(18) 0.037(2) -0.0034(15) 0.0083(15) 0.0029(13)
C2_20 0.031(5) 0.052(7) 0.077(6) -0.021(5) 0.003(4) -0.005(4)
F1_20 0.052(2) 0.052(3) 0.071(2) -0.027(2) 0.0018(17) -0.006(2)
F2_20 0.035(5) 0.073(8) 0.101(11) -0.027(7) 0.000(6) 0.009(5)
F3_20 0.056(8) 0.061(7) 0.120(10) -0.019(7) 0.030(8) -0.012(5)
C3_20 0.058(6) 0.044(6) 0.054(5) -0.004(4) 0.028(4) 0.002(5)
F4_20 0.061(6) 0.054(6) 0.049(5) -0.003(5) 0.030(4) -0.003(5)
F5_20 0.073(2) 0.074(4) 0.0525(19) 0.018(3) 0.0303(17) 0.002(3)
F6_20 0.072(7) 0.054(8) 0.096(12) -0.009(8) 0.053(7) 0.001(6)
C4_20 0.027(5) 0.031(5) 0.055(6) 0.004(4) 0.003(4) 0.005(4)
F7_20 0.033(6) 0.042(8) 0.052(9) -0.009(6) 0.013(5) -0.003(5)
F8_20 0.041(9) 0.031(7) 0.123(11) 0.004(7) 0.036(8) 0.003(6)
F9_20 0.055(7) 0.055(7) 0.055(5) 0.007(4) -0.002(4) 0.020(6)
C1_21 0.088(14) 0.046(9) 0.039(9) 0.004(7) 0.026(10) 0.016(9)
C2_21 0.031(8) 0.030(7) 0.022(7) 0.008(5) 0.011(6) 0.006(6)
C3_21 0.028(7) 0.033(9) 0.032(8) -0.003(6) 0.017(5) 0.007(5)
C4_21 0.031(8) 0.036(9) 0.035(7) -0.007(7) 0.017(6) 0.004(6)
C5_21 0.037(8) 0.037(8) 0.054(10) 0.000(7) 0.023(8) 0.010(7)
C6_21 0.037(8) 0.032(10) 0.042(10) 0.012(6) 0.019(6) 0.008(6)
C7_21 0.034(7) 0.032(9) 0.035(9) 0.011(6) 0.012(5) 0.005(5)
O1_22 0.0194(15) 0.0211(18) 0.030(2) 0.0051(15) 0.0070(14) 0.0061(14)
C1_22 0.0165(14) 0.0254(19) 0.0268(16) 0.0039(14) 0.0051(12) 0.0053(14)
C2_22 0.028(3) 0.042(4) 0.029(2) 0.002(2) 0.001(2) 0.007(2)
F1_22 0.039(3) 0.057(4) 0.033(2) 0.016(2) 0.0110(18) 0.012(2)
F2_22 0.0262(18) 0.067(4) 0.043(2) 0.014(2) -0.0035(14) 0.011(2)
F3_22 0.053(3) 0.049(3) 0.037(2) -0.012(2) -0.0047(19) 0.003(2)
C3_22 0.0246(18) 0.028(2) 0.044(2) 0.0076(17) 0.0155(16) 0.0064(16)
F4_22 0.036(2) 0.053(3) 0.0396(19) 0.0149(17) 0.0171(15) 0.0073(19)
F5_22 0.025(2) 0.034(2) 0.073(3) 0.006(2) 0.017(2) 0.0011(17)
F6_22 0.029(2) 0.032(3) 0.056(3) 0.010(2) 0.0236(18) 0.012(2)
C4_22 0.025(3) 0.025(2) 0.034(3) 0.0037(19) 0.010(2) 0.0101(19)
F7_22 0.043(3) 0.031(3) 0.040(2) -0.009(2) 0.011(2) 0.004(2)
F8_22 0.036(3) 0.023(2) 0.059(3) 0.0089(18) 0.012(2) 0.0117(19)
F9_22 0.032(2) 0.0227(19) 0.058(3) 0.005(2) 0.018(2) 0.001(2)
O1_23 0.0194(15) 0.0211(18) 0.030(2) 0.0051(15) 0.0070(14) 0.0061(14)
C1_23 0.0165(14) 0.0254(19) 0.0268(16) 0.0039(14) 0.0051(12) 0.0053(14)
C2_23 0.018(5) 0.040(8) 0.028(5) 0.002(4) 0.001(4) 0.004(5)
F1_23 0.032(7) 0.045(10) 0.031(6) 0.007(6) 0.007(5) 0.007(6)
F2_23 0.020(5) 0.071(12) 0.045(7) 0.004(8) 0.002(4) 0.003(6)
F3_23 0.038(7) 0.045(7) 0.039(8) 0.000(5) 0.010(6) -0.001(5)
C3_23 0.0246(18) 0.028(2) 0.044(2) 0.0076(17) 0.0155(16) 0.0064(16)
F4_23 0.036(2) 0.053(3) 0.0396(19) 0.0149(17) 0.0171(15) 0.0073(19)
F5_23 0.025(2) 0.034(2) 0.073(3) 0.006(2) 0.017(2) 0.0011(17)
F6_23 0.021(5) 0.032(8) 0.049(7) 0.006(6) 0.015(5) 0.005(6)
C4_23 0.031(7) 0.025(5) 0.043(7) 0.004(4) 0.013(6) 0.007(4)
F7_23 0.050(11) 0.031(8) 0.045(7) -0.001(5) 0.012(6) 0.014(7)
F8_23 0.036(7) 0.032(8) 0.058(9) 0.014(6) 0.015(6) 0.014(6)
F9_23 0.035(8) 0.029(7) 0.053(10) 0.005(6) 0.017(7) 0.003(6)
O1_24 0.0217(14) 0.0179(13) 0.0305(16) 0.0024(11) 0.0057(12) -0.0006(11)
C1_24 0.0230(16) 0.0153(15) 0.0247(16) 0.0033(12) 0.0092(13) 0.0001(12)
C2_24 0.033(2) 0.020(2) 0.034(2) 0.0090(16) 0.0120(16) 0.0060(16)
F1_24 0.0260(13) 0.0291(18) 0.0425(16) 0.0078(13) 0.0100(11) 0.0095(12)
F2_24 0.0503(19) 0.0204(14) 0.0562(19) 0.0061(13) 0.0187(15) 0.0077(13)
F3_24 0.0374(15) 0.046(2) 0.0281(12) 0.0117(12) 0.0050(10) 0.0110(14)
C3_24 0.028(2) 0.030(2) 0.0260(19) -0.0001(16) 0.0094(16) -0.0059(17)
F4_24 0.0228(13) 0.040(2) 0.0350(15) -0.0009(14) 0.0108(11) -0.0050(11)
F5_24 0.0330(15) 0.047(2) 0.0244(14) -0.0036(14) 0.0100(12) -0.0039(14)
F6_24 0.050(2) 0.0329(16) 0.0431(17) 0.0071(13) 0.0218(15) -0.0115(14)
C4_24 0.0260(19) 0.025(2) 0.0252(18) -0.0013(15) 0.0091(15) -0.0037(15)
F7_24 0.0307(13) 0.0352(17) 0.0247(12) 0.0022(11) 0.0034(10) 0.0029(11)
F8_24 0.0452(16) 0.0275(15) 0.0360(15) -0.0087(12) 0.0110(12) -0.0140(13)
F9_24 0.0371(15) 0.0352(19) 0.0305(13) -0.0025(13) 0.0175(11) 0.0002(13)
O1_25 0.0217(14) 0.0179(13) 0.0305(16) 0.0024(11) 0.0057(12) -0.0006(11)
C1_25 0.0230(16) 0.0153(15) 0.0247(16) 0.0033(12) 0.0092(13) 0.0001(12)
C2_25 0.026(6) 0.020(9) 0.040(8) 0.003(6) 0.008(5) 0.000(5)
F1_25 0.016(8) 0.027(13) 0.043(11) 0.015(9) 0.002(8) 0.007(8)
F2_25 0.034(11) 0.020(9) 0.047(12) 0.004(7) 0.015(9) 0.004(6)
F3_25 0.031(11) 0.016(12) 0.039(8) 0.006(7) 0.006(6) -0.001(9)
C3_25 0.028(8) 0.032(10) 0.029(8) 0.002(6) 0.010(7) -0.002(7)
F4_25 0.027(8) 0.047(17) 0.026(11) -0.001(10) 0.011(7) -0.002(7)
F5_25 0.043(14) 0.033(12) 0.024(11) 0.005(9) 0.010(10) 0.002(9)
F6_25 0.038(14) 0.038(11) 0.039(12) 0.007(9) 0.006(10) -0.005(9)
C4_25 0.035(9) 0.035(8) 0.034(7) -0.009(6) 0.015(6) -0.009(7)
F7_25 0.034(9) 0.047(14) 0.032(9) -0.006(8) 0.019(7) -0.009(8)
F8_25 0.052(14) 0.039(9) 0.056(13) -0.004(8) 0.025(11) -0.011(8)
F9_25 0.038(11) 0.034(16) 0.038(11) -0.011(10) 0.020(9) -0.009(10)
O1_26 0.0222(14) 0.0254(15) 0.0211(13) -0.0031(11) 0.0035(10) -0.0052(11)
C1_26 0.0215(15) 0.0195(18) 0.0164(14) -0.0018(12) 0.0033(12) -0.0039(13)
C2_26 0.0299(19) 0.022(2) 0.0198(17) 0.0007(14) 0.0073(15) -0.0028(16)
F1_26 0.0360(14) 0.0364(15) 0.0332(14) 0.0064(12) 0.0149(12) -0.0099(12)
F2_26 0.0408(15) 0.0348(15) 0.0216(12) 0.0045(10) -0.0027(10) -0.0057(12)
F3_26 0.052(2) 0.0208(15) 0.0455(19) 0.0042(13) 0.0175(15) 0.0045(14)
C3_26 0.0215(18) 0.030(2) 0.0241(18) 0.0022(15) 0.0066(14) -0.0022(15)
F4_26 0.0296(13) 0.0382(16) 0.0326(14) 0.0112(12) 0.0086(11) -0.0102(12)
F5_26 0.0310(14) 0.0438(17) 0.0345(14) -0.0103(12) 0.0141(12) -0.0007(12)
F6_26 0.0192(12) 0.0466(17) 0.0340(14) 0.0027(12) 0.0030(10) 0.0001(11)
C4_26 0.030(2) 0.0190(19) 0.0280(19) -0.0071(15) 0.0023(16) -0.0005(16)
F7_26 0.0439(18) 0.0208(15) 0.0488(18) 0.0040(12) 0.0019(14) 0.0037(13)
F8_26 0.042(2) 0.0251(18) 0.0367(17) -0.0076(13) 0.0022(14) -0.0122(15)
F9_26 0.0442(17) 0.0355(16) 0.0448(17) -0.0138(13) 0.0190(14) -0.0001(13)
O1_27 0.0222(14) 0.0254(15) 0.0211(13) -0.0031(11) 0.0035(10) -0.0052(11)
C1_27 0.0215(15) 0.0195(18) 0.0164(14) -0.0018(12) 0.0033(12) -0.0039(13)
C2_27 0.047(8) 0.073(10) 0.030(7) -0.014(6) 0.015(6) -0.021(7)
F1_27 0.062(11) 0.085(12) 0.040(11) -0.011(9) 0.024(9) -0.008(9)
F2_27 0.050(10) 0.067(13) 0.026(6) -0.010(6) 0.013(6) -0.040(9)
F3_27 0.065(11) 0.088(12) 0.042(11) -0.019(9) 0.018(9) -0.042(9)
C3_27 0.054(8) 0.077(9) 0.040(8) 0.011(7) 0.006(6) 0.026(7)
F4_27 0.065(12) 0.115(16) 0.034(9) 0.020(9) 0.005(8) 0.059(11)
F5_27 0.082(16) 0.076(11) 0.047(14) 0.012(10) 0.016(12) 0.028(10)
F6_27 0.058(9) 0.118(15) 0.039(10) 0.003(10) 0.007(7) 0.018(9)
C4_27 0.054(9) 0.042(6) 0.039(9) 0.002(5) 0.001(6) -0.019(6)
F7_27 0.054(9) 0.055(11) 0.034(10) 0.003(8) -0.001(8) -0.024(8)
F8_27 0.046(14) 0.041(13) 0.039(9) -0.001(7) 0.000(8) -0.021(10)
F9_27 0.077(12) 0.043(9) 0.055(12) 0.001(8) -0.009(9) -0.010(8)
O1_28 0.020(2) 0.0163(15) 0.043(3) 0.0051(18) 0.010(2) 0.0022(14)
C1_28 0.0225(16) 0.0145(17) 0.032(2) 0.0070(15) 0.0086(15) -0.0001(13)
C2_28 0.028(5) 0.026(6) 0.032(5) 0.000(4) 0.005(4) -0.001(4)
F1_28 0.030(4) 0.043(7) 0.030(5) 0.006(5) 0.003(3) -0.001(5)
F2_28 0.046(7) 0.029(6) 0.049(6) -0.002(5) 0.009(5) -0.009(5)
F3_28 0.030(5) 0.035(9) 0.025(5) 0.004(5) 0.006(4) 0.006(5)
C3_28 0.028(5) 0.019(6) 0.036(6) 0.000(4) 0.004(4) 0.001(4)
F4_28 0.035(6) 0.028(8) 0.036(5) 0.000(5) 0.000(4) 0.008(6)
F5_28 0.024(5) 0.031(10) 0.049(8) 0.007(6) 0.007(5) 0.008(5)
F6_28 0.036(8) 0.021(6) 0.041(6) 0.005(4) 0.006(6) 0.005(4)
C4_28 0.028(5) 0.035(7) 0.041(6) 0.008(5) 0.015(4) -0.001(4)
F7_28 0.033(8) 0.038(6) 0.045(7) 0.004(6) 0.020(6) -0.001(5)
F8_28 0.035(9) 0.038(7) 0.049(7) 0.016(5) 0.024(6) 0.002(5)
F9_28 0.0238(12) 0.024(3) 0.053(2) 0.003(2) 0.0151(13) -0.0019(18)
O1_29 0.0389(16) 0.0176(14) 0.0239(12) 0.0017(10) 0.0114(11) 0.0026(12)
C1_29 0.0251(16) 0.0210(17) 0.0202(15) 0.0032(12) 0.0054(12) -0.0008(13)
C2_29 0.042(2) 0.031(2) 0.0215(17) -0.0009(15) 0.0001(16) -0.0121(17)
F1_29 0.0642(19) 0.0247(13) 0.0335(13) -0.0085(11) 0.0162(13) -0.0097(13)
F2_29 0.086(3) 0.0513(19) 0.0227(12) 0.0032(12) 0.0000(13) -0.0244(18)
F3_29 0.0352(14) 0.0524(19) 0.0458(17) 0.0040(14) -0.0019(12) -0.0161(13)
C3_29 0.036(2) 0.025(2) 0.034(2) 0.0100(16) 0.0080(16) 0.0006(16)
F4_29 0.0480(17) 0.0173(12) 0.0482(17) -0.0012(11) 0.0159(13) 0.0019(12)
F5_29 0.0420(15) 0.0389(17) 0.0617(19) 0.0227(15) 0.0039(14) 0.0141(13)
F6_29 0.070(2) 0.0338(16) 0.0403(14) 0.0123(12) 0.0227(14) -0.0034(14)
C4_29 0.031(2) 0.028(2) 0.049(2) -0.0053(18) 0.0133(17) 0.0008(16)
F7_29 0.0280(13) 0.0471(17) 0.0643(18) -0.0150(14) 0.0143(12) -0.0083(12)
F8_29 0.0628(19) 0.0466(19) 0.0564(18) -0.0102(14) 0.0386(15) -0.0021(15)
F9_29 0.0444(16) 0.0374(16) 0.0664(19) 0.0005(14) 0.0107(14) 0.0180(13)
O1_30 0.0389(16) 0.0176(14) 0.0239(12) 0.0017(10) 0.0114(11) 0.0026(12)
C1_30 0.0251(16) 0.0210(17) 0.0202(15) 0.0032(12) 0.0054(12) -0.0008(13)
C2_30 0.058(6) 0.031(8) 0.043(8) 0.000(6) 0.030(5) 0.001(5)
F1_30 0.0628(19) 0.0466(19) 0.0564(18) -0.0102(14) 0.0386(15) -0.0021(15)
F2_30 0.053(13) 0.024(16) 0.041(8) -0.002(7) 0.032(6) -0.004(11)
F3_30 0.069(16) 0.030(8) 0.051(16) 0.000(8) 0.034(12) 0.000(7)
C3_30 0.033(6) 0.035(12) 0.026(9) -0.004(8) 0.007(5) 0.002(5)
F4_30 0.044(12) 0.055(19) 0.037(14) -0.009(12) 0.018(11) -0.001(11)
F5_30 0.019(13) 0.037(13) 0.020(13) -0.004(10) 0.006(10) 0.003(8)
F6_30 0.036(14) 0.032(13) 0.020(12) -0.008(10) 0.010(10) 0.009(9)
C4_30 0.036(6) 0.027(6) 0.041(6) 0.004(4) 0.013(4) -0.007(5)
F7_30 0.031(11) 0.023(10) 0.040(15) -0.001(9) 0.009(10) -0.014(8)
F8_30 0.070(2) 0.0338(16) 0.0403(14) 0.0123(12) 0.0227(14) -0.0034(14)
F9_30 0.0280(13) 0.0471(17) 0.0643(18) -0.0150(14) 0.0143(12) -0.0083(12)
O1_31 0.0231(13) 0.0242(16) 0.0213(13) -0.0027(11) 0.0028(10) -0.0029(12)
C1_31 0.0211(16) 0.0261(19) 0.0204(15) -0.0024(13) 0.0016(12) -0.0039(13)
C2_31 0.047(2) 0.030(2) 0.026(2) -0.0060(17) 0.0109(18) -0.0043(18)
F1_31 0.067(2) 0.0274(15) 0.0286(13) -0.0001(11) 0.0084(13) -0.0115(14)
F2_31 0.069(2) 0.0378(17) 0.0278(14) -0.0060(12) 0.0014(14) -0.0226(16)
F3_31 0.065(2) 0.0453(19) 0.0448(16) -0.0022(14) 0.0225(15) 0.0216(16)
C3_31 0.035(2) 0.039(2) 0.0278(19) 0.0015(17) 0.0048(16) -0.0137(19)
F4_31 0.073(2) 0.0376(18) 0.0393(16) 0.0119(13) -0.0026(15) -0.0199(15)
F5_31 0.0305(14) 0.084(3) 0.0330(14) 0.0064(15) 0.0081(11) -0.0200(15)
F6_31 0.0420(18) 0.053(2) 0.0235(13) -0.0002(13) 0.0054(12) -0.0179(15)
C4_31 0.0223(19) 0.050(3) 0.030(2) -0.0008(18) 0.0012(16) 0.0045(18)
F7_31 0.049(2) 0.0477(19) 0.0563(19) -0.0102(15) 0.0041(16) 0.0213(16)
F8_31 0.0328(16) 0.090(3) 0.0391(17) -0.0028(19) -0.0078(13) 0.0132(18)
F9_31 0.0232(13) 0.073(2) 0.0441(16) -0.0091(15) 0.0122(11) -0.0141(14)
O1_32 0.0231(13) 0.0242(16) 0.0213(13) -0.0027(11) 0.0028(10) -0.0029(12)
C1_32 0.0211(16) 0.0261(19) 0.0204(15) -0.0024(13) 0.0016(12) -0.0039(13)
C2_32 0.033(6) 0.057(9) 0.032(8) -0.008(7) 0.000(5) 0.007(6)
F1_32 0.062(15) 0.068(12) 0.057(12) 0.009(10) 0.017(10) 0.015(9)
F2_32 0.034(10) 0.063(12) 0.022(10) -0.007(9) 0.003(7) 0.002(8)
F3_32 0.018(10) 0.062(15) 0.033(10) -0.018(10) -0.006(8) 0.002(9)
C3_32 0.066(10) 0.035(6) 0.048(10) -0.004(5) 0.014(8) -0.011(6)
F4_32 0.071(13) 0.036(12) 0.052(11) 0.002(8) 0.012(9) -0.010(9)
F5_32 0.075(11) 0.052(14) 0.073(16) -0.011(11) 0.027(10) -0.017(8)
F6_32 0.070(17) 0.035(11) 0.050(12) -0.005(8) 0.010(11) -0.005(10)
C4_32 0.040(9) 0.057(11) 0.036(7) -0.009(7) 0.015(7) -0.006(7)
F7_32 0.053(11) 0.067(13) 0.040(12) -0.018(9) 0.013(9) 0.005(10)
F8_32 0.040(13) 0.060(16) 0.033(8) -0.005(8) 0.019(8) -0.012(11)
F9_32 0.050(13) 0.064(12) 0.052(14) -0.011(9) 0.029(11) -0.011(10)
O1_33 0.0275(13) 0.0192(13) 0.0206(12) 0.0029(10) 0.0083(10) -0.0045(10)
C1_33 0.0217(16) 0.0241(17) 0.0190(15) 0.0040(12) 0.0043(12) -0.0047(13)
C2_33 0.040(2) 0.047(3) 0.0213(18) -0.0047(16) 0.0076(16) -0.0194(19)
F1_33 0.0363(14) 0.086(3) 0.0304(14) -0.0011(15) -0.0026(11) -0.0257(15)
F2_33 0.0546(17) 0.070(2) 0.0208(11) 0.0088(12) 0.0054(11) -0.0203(15)
F3_33 0.069(2) 0.0541(18) 0.0370(14) -0.0187(13) 0.0209(14) -0.0204(15)
C3_33 0.0230(17) 0.030(2) 0.0291(18) 0.0004(15) 0.0080(14) -0.0034(15)
F4_33 0.0256(12) 0.0365(14) 0.0344(13) -0.0010(11) -0.0003(9) -0.0065(10)
F5_33 0.0341(14) 0.0311(14) 0.0636(19) -0.0012(13) 0.0210(13) 0.0031(11)
F6_33 0.0338(13) 0.0571(19) 0.0417(14) 0.0082(13) 0.0185(11) -0.0081(13)
C4_33 0.0300(18) 0.027(2) 0.0325(19) 0.0104(15) 0.0074(15) 0.0011(14)
F7_33 0.0585(17) 0.0239(13) 0.0373(13) -0.0007(10) 0.0137(12) 0.0042(12)
F8_33 0.0510(16) 0.0303(14) 0.0488(15) 0.0139(12) 0.0173(13) -0.0077(12)
F9_33 0.0331(14) 0.0427(17) 0.0619(19) 0.0185(15) 0.0054(13) 0.0082(12)
O1_34 0.0275(13) 0.0192(13) 0.0206(12) 0.0029(10) 0.0083(10) -0.0045(10)
C1_34 0.0217(16) 0.0241(17) 0.0190(15) 0.0040(12) 0.0043(12) -0.0047(13)
C2_34 0.029(10) 0.031(9) 0.022(8) 0.001(7) 0.005(7) -0.008(7)
F1_34 0.029(10) 0.039(17) 0.019(16) -0.001(13) 0.003(8) -0.009(9)
F2_34 0.042(18) 0.040(17) 0.024(9) 0.003(9) 0.008(9) -0.007(13)
F3_34 0.030(16) 0.032(9) 0.026(16) 0.001(8) 0.008(12) -0.008(9)
C3_34 0.024(6) 0.022(11) 0.026(11) -0.002(8) 0.005(5) -0.003(5)
F4_34 0.019(11) 0.021(12) 0.034(16) -0.004(10) 0.006(10) 0.000(8)
F5_34 0.030(14) 0.017(14) 0.025(13) -0.005(11) 0.007(9) 0.002(10)
F6_34 0.029(15) 0.030(17) 0.030(13) -0.006(11) 0.007(10) -0.002(11)
C4_34 0.0300(18) 0.027(2) 0.0325(19) 0.0104(15) 0.0074(15) 0.0011(14)
F7_34 0.034(14) 0.023(10) 0.032(8) 0.014(8) 0.010(8) 0.001(8)
F8_34 0.031(12) 0.035(15) 0.030(11) 0.010(9) 0.004(10) -0.004(10)
F9_34 0.0331(14) 0.0427(17) 0.0619(19) 0.0185(15) 0.0054(13) 0.0082(12)
C1_35 0.081(14) 0.039(9) 0.057(12) -0.007(7) 0.043(12) -0.010(10)
C2_35 0.031(8) 0.032(8) 0.040(9) -0.005(6) 0.014(6) -0.007(5)
C3_35 0.028(7) 0.037(8) 0.043(8) 0.000(6) 0.012(6) -0.005(5)
C4_35 0.034(4) 0.034(3) 0.044(3) 0.004(2) 0.016(3) 0.007(3)
C5_35 0.030(7) 0.024(7) 0.046(9) 0.002(6) 0.018(6) 0.005(6)
C6_35 0.024(6) 0.019(8) 0.039(8) -0.003(6) 0.017(5) 0.005(5)
C7_35 0.033(8) 0.012(8) 0.031(8) -0.009(6) 0.017(5) 0.001(5)
O1_36 0.0237(15) 0.0195(15) 0.0193(13) 0.0008(11) 0.0041(11) -0.0025(12)
C1_36 0.0204(15) 0.0183(16) 0.0190(14) 0.0009(12) 0.0039(11) -0.0028(12)
C2_36 0.031(7) 0.044(8) 0.021(5) -0.005(5) 0.005(5) -0.014(6)
F1_36 0.054(12) 0.050(8) 0.040(11) -0.010(6) 0.013(9) -0.010(7)
F2_36 0.047(11) 0.060(11) 0.022(7) -0.006(7) 0.009(7) -0.022(9)
F3_36 0.033(7) 0.067(13) 0.015(8) -0.002(8) 0.001(5) -0.014(6)
C3_36 0.027(8) 0.021(5) 0.037(8) 0.002(4) 0.004(6) -0.007(4)
F4_36 0.023(9) 0.020(9) 0.041(8) -0.001(6) 0.004(7) -0.007(7)
F5_36 0.028(8) 0.023(11) 0.051(11) 0.014(8) 0.004(7) -0.011(6)
F6_36 0.039(9) 0.035(9) 0.050(10) 0.005(7) 0.012(8) -0.017(7)
C4_36 0.026(5) 0.025(7) 0.028(7) 0.002(6) 0.010(4) -0.004(4)
F7_36 0.024(7) 0.024(8) 0.028(7) 0.004(6) 0.009(5) -0.003(6)
F8_36 0.034(9) 0.053(12) 0.037(8) 0.004(8) 0.020(7) -0.006(8)
F9_36 0.023(9) 0.028(7) 0.045(10) 0.006(6) 0.024(7) 0.002(5)

loop_
_atom_type_symbol
_atom_type_description
_atom_type_scat_dispersion_real
_atom_type_scat_dispersion_imag
_atom_type_scat_source
C C 0.0181 0.0091 'International Tables Vol C Tables 4.2.6.8 and 6.1.1.4'
H H 0.0000 0.0000 'International Tables Vol C Tables 4.2.6.8 and 6.1.1.4'
O O 0.0492 0.0322 'International Tables Vol C Tables 4.2.6.8 and 6.1.1.4'
F F 0.0727 0.0534 'International Tables Vol C Tables 4.2.6.8 and 6.1.1.4'
Al Al 0.2130 0.2455 'International Tables Vol C Tables 4.2.6.8 and 6.1.1.4'
Cs Cs -0.7457 7.9052 'International Tables Vol C Tables 4.2.6.8 and 6.1.1.4'

loop_
_geom_angle_atom_site_label_1
_geom_angle_atom_site_label_2
_geom_angle_atom_site_label_3
_geom_angle
_geom_angle_site_symmetry_1
_geom_angle_site_symmetry_3
_geom_angle_publ_flag
F029 Cs6 F039 140.39(9) . 3_665 ?
F029 Cs6 F019 50.86(7) . . ?
F039 Cs6 F019 167.73(8) 3_665 . ?
F029 Cs6 F062 67.12(8) . 4_565 ?
F039 Cs6 F062 73.57(10) 3_665 4_565 ?
F019 Cs6 F062 116.52(8) . 4_565 ?
F029 Cs6 F02J 139.04(8) . 3_665 ?
F039 Cs6 F02J 51.04(7) 3_665 3_665 ?
F019 Cs6 F02J 126.46(7) . 3_665 ?
F062 Cs6 F02J 107.77(8) 4_565 3_665 ?
F029 Cs6 F014 57.63(8) . . ?
F039 Cs6 F014 102.16(8) 3_665 . ?
F019 Cs6 F014 88.80(7) . . ?
F062 Cs6 F014 66.27(8) 4_565 . ?
F02J Cs6 F014 82.58(7) 3_665 . ?
F029 Cs6 F1_2 143.47(16) . 2_655 ?
F039 Cs6 F1_2 75.94(17) 3_665 2_655 ?
F019 Cs6 F1_2 93.48(16) . 2_655 ?
F062 Cs6 F1_2 149.41(16) 4_565 2_655 ?
F02J Cs6 F1_2 51.98(15) 3_665 2_655 ?
F014 Cs6 F1_2 123.62(12) . 2_655 ?
F029 Cs6 F04O 72.74(8) . . ?
F039 Cs6 F04O 120.91(7) 3_665 . ?
F019 Cs6 F04O 63.09(7) . . ?
F062 Cs6 F04O 113.27(8) 4_565 . ?
F02J Cs6 F04O 72.98(7) 3_665 . ?
F014 Cs6 F04O 47.30(7) . . ?
F1_2 Cs6 F04O 84.64(12) 2_655 . ?
F029 Cs6 C5_6 122.34(13) . . ?
F039 Cs6 C5_6 67.00(16) 3_665 . ?
F019 Cs6 C5_6 103.46(16) . . ?
F062 Cs6 C5_6 97.85(18) 4_565 . ?
F02J Cs6 C5_6 98.53(12) 3_665 . ?
F014 Cs6 C5_6 163.36(18) . . ?
F1_2 Cs6 C5_6 67.57(17) 2_655 . ?
F04O Cs6 C5_6 148.87(17) . . ?
F029 Cs6 F2_2 110.69(12) . 2_655 ?
F039 Cs6 F2_2 104.05(14) 3_665 2_655 ?
F019 Cs6 F2_2 69.22(14) . 2_655 ?
F062 Cs6 F2_2 158.79(16) 4_565 2_655 ?
F02J Cs6 F2_2 59.02(15) 3_665 2_655 ?
F014 Cs6 F2_2 94.32(14) . 2_655 ?
F1_2 Cs6 F2_2 37.02(12) 2_655 2_655 ?
F04O Cs6 F2_2 49.12(13) . 2_655 ?
C5_6 Cs6 F2_2 100.5(2) . 2_655 ?
F029 Cs6 C4_6 106.88(17) . . ?
F039 Cs6 C4_6 90.11(18) 3_665 . ?
F019 Cs6 C4_6 80.07(17) . . ?
F062 Cs6 C4_6 109.18(13) 4_565 . ?
F02J Cs6 C4_6 112.70(16) 3_665 . ?
F014 Cs6 C4_6 164.51(17) . . ?
F1_2 Cs6 C4_6 68.27(17) 2_655 . ?
F04O Cs6 C4_6 132.70(14) . . ?
C5_6 Cs6 C4_6 23.40(14) . . ?
F2_2 Cs6 C4_6 91.78(18) 2_655 . ?
F029 Cs6 C6_6 111.71(15) . . ?
F039 Cs6 C6_6 60.32(12) 3_665 . ?
F019 Cs6 C6_6 113.95(12) . . ?
F062 Cs6 C6_6 74.80(18) 4_565 . ?
F02J Cs6 C6_6 105.20(13) 3_665 . ?
F014 Cs6 C6_6 140.71(17) . . ?
F1_2 Cs6 C6_6 88.12(19) 2_655 . ?
F04O Cs6 C6_6 171.93(17) . . ?
C5_6 Cs6 C6_6 23.06(14) . . ?
F2_2 Cs6 C6_6 123.1(2) 2_655 . ?
C4_6 Cs6 C6_6 40.26(15) . . ?
F021 Cs4 F2_1 104.82(9) . 3_666 ?
F021 Cs4 F023 110.64(9) . 3_666 ?
F2_1 Cs4 F023 90.22(10) 3_666 3_666 ?
F021 Cs4 F6_1 152.01(10) . 3_666 ?
F2_1 Cs4 F6_1 49.95(8) 3_666 3_666 ?
F023 Cs4 F6_1 63.90(9) 3_666 3_666 ?
F021 Cs4 F6_17 60.04(16) . . ?
F2_1 Cs4 F6_17 107.93(15) 3_666 . ?
F023 Cs4 F6_17 160.98(15) 3_666 . ?
F6_1 Cs4 F6_17 132.58(17) 3_666 . ?
F021 Cs4 F1_31 70.77(8) . . ?
F2_1 Cs4 F1_31 61.58(10) 3_666 . ?
F023 Cs4 F1_31 58.57(8) 3_666 . ?
F6_1 Cs4 F1_31 84.48(10) 3_666 . ?
F6_17 Cs4 F1_31 125.05(15) . . ?
F021 Cs4 F2_17 103.27(16) . . ?
F2_1 Cs4 F2_17 76.30(18) 3_666 . ?
F023 Cs4 F2_17 145.74(16) 3_666 . ?
F6_1 Cs4 F2_17 83.85(17) 3_666 . ?
F6_17 Cs4 F2_17 48.7(2) . . ?
F1_31 Cs4 F2_17 132.95(17) . . ?
F021 Cs4 F03N 48.73(7) . . ?
F2_1 Cs4 F03N 118.45(11) 3_666 . ?
F023 Cs4 F03N 64.40(8) 3_666 . ?
F6_1 Cs4 F03N 126.53(11) 3_666 . ?
F6_17 Cs4 F03N 100.80(16) . . ?
F1_31 Cs4 F03N 57.29(8) . . ?
F2_17 Cs4 F03N 149.40(16) . . ?
F021 Cs4 F9_31 53.69(8) . . ?
F2_1 Cs4 F9_31 51.24(8) 3_666 . ?
F023 Cs4 F9_31 103.88(9) 3_666 . ?
F6_1 Cs4 F9_31 99.57(9) 3_666 . ?
F6_17 Cs4 F9_31 84.08(14) . . ?
F1_31 Cs4 F9_31 45.68(8) . . ?
F2_17 Cs4 F9_31 92.07(17) . . ?
F03N Cs4 F9_31 80.27(8) . . ?
F021 Cs4 F8_17 66.17(13) . . ?
F2_1 Cs4 F8_17 61.40(13) 3_666 . ?
F023 Cs4 F8_17 147.34(14) 3_666 . ?
F6_1 Cs4 F8_17 102.88(14) 3_666 . ?
F6_17 Cs4 F8_17 47.76(16) . . ?
F1_31 Cs4 F8_17 91.80(13) . . ?
F2_17 Cs4 F8_17 47.44(17) . . ?
F03N Cs4 F8_17 113.20(13) . . ?
F9_31 Cs4 F8_17 46.48(13) . . ?
F021 Cs4 C5_8 140.19(13) . . ?
F2_1 Cs4 C5_8 114.98(13) 3_666 . ?
F023 Cs4 C5_8 71.72(19) 3_666 . ?
F6_1 Cs4 C5_8 66.54(13) 3_666 . ?
F6_17 Cs4 C5_8 104.3(2) . . ?
F1_31 Cs4 C5_8 129.73(19) . . ?
F2_17 Cs4 C5_8 85.5(2) . . ?
F03N Cs4 C5_8 108.49(17) . . ?
F9_31 Cs4 C5_8 166.07(13) . . ?
F8_17 Cs4 C5_8 133.0(2) . . ?
F021 Cs4 C4_8 132.27(19) . . ?
F2_1 Cs4 C4_8 115.29(15) 3_666 . ?
F023 Cs4 C4_8 94.53(18) 3_666 . ?
F6_1 Cs4 C4_8 75.40(18) 3_666 . ?
F6_17 Cs4 C4_8 83.0(2) . . ?
F1_31 Cs4 C4_8 151.9(2) . . ?
F2_17 Cs4 C4_8 64.7(2) . . ?
F03N Cs4 C4_8 121.44(14) . . ?
F9_31 Cs4 C4_8 156.52(15) . . ?
F8_17 Cs4 C4_8 111.5(2) . . ?
C5_8 Cs4 C4_8 22.83(15) . . ?
F02R Cs2 F8_26 98.09(11) . 3_766 ?
F02R Cs2 F5_12 55.8(4) . . ?
F8_26 Cs2 F5_12 53.8(4) 3_766 . ?
F02R Cs2 F2_26 144.61(11) . 3_766 ?
F8_26 Cs2 F2_26 49.38(11) 3_766 3_766 ?
F5_12 Cs2 F2_26 89.6(4) . 3_766 ?
F02R Cs2 F2_19 56.65(13) . 1_655 ?
F8_26 Cs2 F2_19 103.91(15) 3_766 1_655 ?
F5_12 Cs2 F2_19 101.2(4) . 1_655 ?
F2_26 Cs2 F2_19 134.85(14) 3_766 1_655 ?
F02R Cs2 F8_19 100.99(18) . 1_655 ?
F8_26 Cs2 F8_19 77.11(16) 3_766 1_655 ?
F5_12 Cs2 F8_19 115.6(4) . 1_655 ?
F2_26 Cs2 F8_19 86.23(13) 3_766 1_655 ?
F2_19 Cs2 F8_19 49.46(16) 1_655 1_655 ?
F02R Cs2 F03C 48.14(8) . . ?
F8_26 Cs2 F03C 117.28(14) 3_766 . ?
F5_12 Cs2 F03C 64.2(4) . . ?
F2_26 Cs2 F03C 127.64(17) 3_766 . ?
F2_19 Cs2 F03C 95.89(12) 1_655 . ?
F8_19 Cs2 F03C 145.35(17) 1_655 . ?
F02R Cs2 C5_10 140.50(11) . . ?
F8_26 Cs2 C5_10 121.06(14) 3_766 . ?
F5_12 Cs2 C5_10 145.1(4) . . ?
F2_26 Cs2 C5_10 72.29(10) 3_766 . ?
F2_19 Cs2 C5_10 112.83(16) 1_655 . ?
F8_19 Cs2 C5_10 93.29(17) 1_655 . ?
F03C Cs2 C5_10 103.25(11) . . ?
F02R Cs2 C4_10 137.85(15) . . ?
F8_26 Cs2 C4_10 118.94(13) 3_766 . ?
F5_12 Cs2 C4_10 165.2(4) . . ?
F2_26 Cs2 C4_10 77.38(10) 3_766 . ?
F2_19 Cs2 C4_10 93.09(16) 1_655 . ?
F8_19 Cs2 C4_10 71.11(17) 1_655 . ?
F03C Cs2 C4_10 118.57(10) . . ?
C5_10 Cs2 C4_10 22.94(11) . . ?
F02R Cs2 F01G 120.91(13) . . ?
F8_26 Cs2 F01G 91.88(15) 3_766 . ?
F5_12 Cs2 F01G 87.4(4) . . ?
F2_26 Cs2 F01G 57.61(10) 3_766 . ?
F2_19 Cs2 F01G 164.18(11) 1_655 . ?
F8_19 Cs2 F01G 137.88(14) 1_655 . ?
F03C Cs2 F01G 75.67(10) . . ?
C5_10 Cs2 F01G 57.75(11) . . ?
C4_10 Cs2 F01G 79.75(11) . . ?
F02R Cs2 F6_19 63.95(14) . 1_655 ?
F8_26 Cs2 F6_19 57.40(14) 3_766 1_655 ?
F5_12 Cs2 F6_19 70.1(4) . 1_655 ?
F2_26 Cs2 F6_19 99.51(12) 3_766 1_655 ?
F2_19 Cs2 F6_19 46.82(13) 1_655 1_655 ?
F8_19 Cs2 F6_19 47.65(18) 1_655 1_655 ?
F03C Cs2 F6_19 111.05(13) . 1_655 ?
C5_10 Cs2 F6_19 140.92(17) . 1_655 ?
C4_10 Cs2 F6_19 118.62(17) . 1_655 ?
F01G Cs2 F6_19 148.68(14) . 1_655 ?
F02R Cs2 C6_10 119.14(10) . . ?
F8_26 Cs2 C6_10 138.71(16) 3_766 . ?
F5_12 Cs2 C6_10 134.5(4) . . ?
F2_26 Cs2 C6_10 89.70(11) 3_766 . ?
F2_19 Cs2 C6_10 111.01(15) 1_655 . ?
F8_19 Cs2 C6_10 109.76(17) 1_655 . ?
F03C Cs2 C6_10 80.82(10) . . ?
C5_10 Cs2 C6_10 22.93(10) . . ?
C4_10 Cs2 C6_10 39.98(10) . . ?
F01G Cs2 C6_10 54.94(10) . . ?
F6_19 Cs2 C6_10 154.18(18) 1_655 . ?
F4_33 Cs3 F00G 55.83(8) . . ?
F4_33 Cs3 F00F 100.88(9) . 3_656 ?
F00G Cs3 F00F 56.88(7) . 3_656 ?
F4_33 Cs3 F00E 150.55(10) . 3_656 ?
F00G Cs3 F00E 98.57(8) . 3_656 ?
F00F Cs3 F00E 49.73(7) 3_656 3_656 ?
F4_33 Cs3 F2_4 89.5(2) . 4_566 ?
F00G Cs3 F2_4 104.0(2) . 4_566 ?
F00F Cs3 F2_4 71.17(19) 3_656 4_566 ?
F00E Cs3 F2_4 82.7(2) 3_656 4_566 ?
F4_33 Cs3 F00N 111.52(11) . 3_656 ?
F00G Cs3 F00N 57.05(8) . 3_656 ?
F00F Cs3 F00N 48.66(6) 3_656 3_656 ?
F00E Cs3 F00N 50.57(7) 3_656 3_656 ?
F2_4 Cs3 F00N 118.3(2) 4_566 3_656 ?
F4_33 Cs3 F8_4 57.54(19) . 4_566 ?
F00G Cs3 F8_4 57.44(18) . 4_566 ?
F00F Cs3 F8_4 53.9(2) 3_656 4_566 ?
F00E Cs3 F8_4 97.8(2) 3_656 4_566 ?
F2_4 Cs3 F8_4 47.4(2) 4_566 4_566 ?
F00N Cs3 F8_4 96.0(2) 3_656 4_566 ?
F4_33 Cs3 C5_5 138.19(19) . . ?
F00G Cs3 C5_5 160.2(2) . . ?
F00F Cs3 C5_5 118.8(2) 3_656 . ?
F00E Cs3 C5_5 70.6(2) 3_656 . ?
F2_4 Cs3 C5_5 91.4(3) 4_566 . ?
F00N Cs3 C5_5 104.68(17) 3_656 . ?
F8_4 Cs3 C5_5 138.7(3) 4_566 . ?
F4_33 Cs3 F8_33 51.48(8) . . ?
F00G Cs3 F8_33 92.41(11) . . ?
F00F Cs3 F8_33 148.82(10) 3_656 . ?
F00E Cs3 F8_33 154.81(14) 3_656 . ?
F2_4 Cs3 F8_33 116.6(2) 4_566 . ?
F00N Cs3 F8_33 121.77(17) 3_656 . ?
F8_4 Cs3 F8_33 107.2(2) 4_566 . ?
C5_5 Cs3 F8_33 91.8(2) . . ?
F4_33 Cs3 C4_5 133.2(2) . . ?
F00G Cs3 C4_5 166.1(2) . . ?
F00F Cs3 C4_5 109.2(2) 3_656 . ?
F00E Cs3 C4_5 69.49(18) 3_656 . ?
F2_4 Cs3 C4_5 68.4(3) 4_566 . ?
F00N Cs3 C4_5 115.33(19) 3_656 . ?
F8_4 Cs3 C4_5 115.7(3) 4_566 . ?
C5_5 Cs3 C4_5 22.98(17) . . ?
F8_33 Cs3 C4_5 101.36(17) . . ?
F4_33 Cs3 C3_5 110.6(2) . . ?
F00G Cs3 C3_5 159.0(2) . . ?
F00F Cs3 C3_5 117.6(2) 3_656 . ?
F00E Cs3 C3_5 88.8(2) 3_656 . ?
F2_4 Cs3 C3_5 57.3(3) 4_566 . ?
F00N Cs3 C3_5 137.5(2) 3_656 . ?
F8_4 Cs3 C3_5 102.3(3) 4_566 . ?
C5_5 Cs3 C3_5 40.4(2) . . ?
F8_33 Cs3 C3_5 88.9(2) . . ?
C4_5 Cs3 C3_5 22.83(18) . . ?
F4_33 Cs3 C6_5 118.0(2) . . ?
F00G Cs3 C6_5 151.6(2) . . ?
F00F Cs3 C6_5 141.0(2) 3_656 . ?
F00E Cs3 C6_5 91.5(2) 3_656 . ?
F2_4 Cs3 C6_5 103.7(2) 4_566 . ?
F00N Cs3 C6_5 113.7(2) 3_656 . ?
F8_4 Cs3 C6_5 147.4(3) 4_566 . ?
C5_5 Cs3 C6_5 22.88(17) . . ?
F8_33 Cs3 C6_5 69.1(2) . . ?
C4_5 Cs3 C6_5 39.9(2) . . ?
C3_5 Cs3 C6_5 46.5(2) . . ?
F7_29 Cs1 F6_31 141.33(19) . 3_666 ?
F7_29 Cs1 F6_22 60.62(17) . . ?
F6_31 Cs1 F6_22 80.8(2) 3_666 . ?
F7_29 Cs1 F2_31 105.53(14) . 3_666 ?
F6_31 Cs1 F2_31 48.32(11) 3_666 3_666 ?
F6_22 Cs1 F2_31 56.54(16) . 3_666 ?
F7_29 Cs1 F9_1 56.22(12) . . ?
F6_31 Cs1 F9_1 104.83(15) 3_666 . ?
F6_22 Cs1 F9_1 54.43(16) . . ?
F2_31 Cs1 F9_1 56.61(11) 3_666 . ?
F7_29 Cs1 F1_24 126.83(17) . . ?
F6_31 Cs1 F1_24 87.56(16) 3_666 . ?
F6_22 Cs1 F1_24 148.4(2) . . ?
F2_31 Cs1 F1_24 94.10(16) 3_666 . ?
F9_1 Cs1 F1_24 101.47(17) . . ?
F7_29 Cs1 C5_9 120.36(17) . . ?
F6_31 Cs1 C5_9 84.41(14) 3_666 . ?
F6_22 Cs1 C5_9 135.8(2) . . ?
F2_31 Cs1 C5_9 131.67(17) 3_666 . ?
F9_1 Cs1 C5_9 168.2(2) . . ?
F1_24 Cs1 C5_9 71.10(14) . . ?
F7_29 Cs1 C6_9 102.26(16) . . ?
F6_31 Cs1 C6_9 107.75(15) 3_666 . ?
F6_22 Cs1 C6_9 143.8(2) . . ?
F2_31 Cs1 C6_9 152.18(18) 3_666 . ?
F9_1 Cs1 C6_9 144.97(19) . . ?
F1_24 Cs1 C6_9 67.77(13) . . ?
C5_9 Cs1 C6_9 23.96(10) . . ?
F7_29 Cs1 C4_9 112.74(18) . . ?
F6_31 Cs1 C4_9 77.19(14) 3_666 . ?
F6_22 Cs1 C4_9 111.9(2) . . ?
F2_31 Cs1 C4_9 124.39(17) 3_666 . ?
F9_1 Cs1 C4_9 164.7(2) . . ?
F1_24 Cs1 C4_9 93.74(15) . . ?
C5_9 Cs1 C4_9 23.95(11) . . ?
C6_9 Cs1 C4_9 41.65(11) . . ?
F7_29 Cs1 F8_22 88.45(18) . . ?
F6_31 Cs1 F8_22 61.03(16) 3_666 . ?
F6_22 Cs1 F8_22 48.01(16) . . ?
F2_31 Cs1 F8_22 77.67(16) 3_666 . ?
F9_1 Cs1 F8_22 102.29(17) . . ?
F1_24 Cs1 F8_22 144.50(19) . . ?
C5_9 Cs1 F8_22 88.61(16) . . ?
C6_9 Cs1 F8_22 104.45(17) . . ?
C4_9 Cs1 F8_22 65.03(15) . . ?
F7_29 Cs1 F4_29 47.30(9) . . ?
F6_31 Cs1 F4_29 161.9(2) 3_666 . ?
F6_22 Cs1 F4_29 103.24(19) . . ?
F2_31 Cs1 F4_29 119.26(15) 3_666 . ?
F9_1 Cs1 F4_29 65.55(12) . . ?
F1_24 Cs1 F4_29 79.88(14) . . ?
C5_9 Cs1 F4_29 103.49(15) . . ?
C6_9 Cs1 F4_29 79.57(13) . . ?
C4_9 Cs1 F4_29 116.33(16) . . ?
F8_22 Cs1 F4_29 134.3(2) . . ?
F7_29 Cs1 C7_9 79.93(14) . . ?
F6_31 Cs1 C7_9 124.02(15) 3_666 . ?
F6_22 Cs1 C7_9 123.9(2) . . ?
F2_31 Cs1 C7_9 172.14(18) 3_666 . ?
F9_1 Cs1 C7_9 130.84(17) . . ?
F1_24 Cs1 C7_9 86.85(14) . . ?
C5_9 Cs1 C7_9 41.55(11) . . ?
C6_9 Cs1 C7_9 23.40(10) . . ?
C4_9 Cs1 C7_9 47.76(12) . . ?
F8_22 Cs1 C7_9 97.05(17) . . ?
F4_29 Cs1 C7_9 68.59(12) . . ?
F062 Cs6A F029 75.2(3) 4_565 . ?
F062 Cs6A F039 83.3(4) 4_565 3_665 ?
F029 Cs6A F039 153.6(4) . 3_665 ?
F062 Cs6A C4_35 100.2(8) 4_565 . ?
F029 Cs6A C4_35 132.1(6) . . ?
F039 Cs6A C4_35 66.3(4) 3_665 . ?
F062 Cs6A C3_35 80.7(7) 4_565 . ?
F029 Cs6A C3_35 110.2(7) . . ?
F039 Cs6A C3_35 80.6(6) 3_665 . ?
C4_35 Cs6A C3_35 25.9(3) . . ?
F062 Cs6A C2_35 85.0(7) 4_565 . ?
F029 Cs6A C2_35 87.8(5) . . ?
F039 Cs6A C2_35 105.7(6) 3_665 . ?
C4_35 Cs6A C2_35 44.5(4) . . ?
C3_35 Cs6A C2_35 25.0(3) . . ?
F062 Cs6A C5_35 123.7(8) 4_565 . ?
F029 Cs6A C5_35 125.3(5) . . ?
F039 Cs6A C5_35 79.5(5) 3_665 . ?
C4_35 Cs6A C5_35 24.7(3) . . ?
C3_35 Cs6A C5_35 43.8(4) . . ?
C2_35 Cs6A C5_35 50.2(4) . . ?
F062 Cs6A C7_35 107.2(7) 4_565 . ?
F029 Cs6A C7_35 84.7(4) . . ?
F039 Cs6A C7_35 116.7(5) 3_665 . ?
C4_35 Cs6A C7_35 50.5(5) . . ?
C3_35 Cs6A C7_35 43.2(4) . . ?
C2_35 Cs6A C7_35 24.2(3) . . ?
C5_35 Cs6A C7_35 42.1(4) . . ?
F062 Cs6A F014 69.9(3) 4_565 . ?
F029 Cs6A F014 56.6(2) . . ?
F039 Cs6A F014 101.8(3) 3_665 . ?
C4_35 Cs6A F014 165.9(6) . . ?
C3_35 Cs6A F014 149.8(8) . . ?
C2_35 Cs6A F014 140.0(5) . . ?
C5_35 Cs6A F014 166.3(8) . . ?
C7_35 Cs6A F014 141.0(5) . . ?
F062 Cs6A C6_35 126.7(7) 4_565 . ?
F029 Cs6A C6_35 101.9(5) . . ?
F039 Cs6A C6_35 103.2(5) 3_665 . ?
C4_35 Cs6A C6_35 42.7(4) . . ?
C3_35 Cs6A C6_35 49.7(4) . . ?
C2_35 Cs6A C6_35 42.0(4) . . ?
C5_35 Cs6A C6_35 23.7(3) . . ?
C7_35 Cs6A C6_35 23.3(3) . . ?
F014 Cs6A C6_35 151.4(6) . . ?
F062 Cs6A F019 123.2(4) 4_565 . ?
F029 Cs6A F019 48.3(2) . . ?
F039 Cs6A F019 152.1(7) 3_665 . ?
C4_35 Cs6A F019 112.1(5) . . ?
C3_35 Cs6A F019 110.0(5) . . ?
C2_35 Cs6A F019 86.9(5) . . ?
C5_35 Cs6A F019 90.6(5) . . ?
C7_35 Cs6A F019 67.1(4) . . ?
F014 Cs6A F019 82.0(3) . . ?
C6_35 Cs6A F019 69.4(4) . . ?
F062 Cs6A F02M 67.8(3) 4_565 3_665 ?
F029 Cs6A F02M 108.1(3) . 3_665 ?
F039 Cs6A F02M 48.29(17) 3_665 3_665 ?
C4_35 Cs6A F02M 114.0(5) . 3_665 ?
C3_35 Cs6A F02M 120.9(6) . 3_665 ?
C2_35 Cs6A F02M 142.7(7) . 3_665 ?
C5_35 Cs6A F02M 126.6(5) . 3_665 ?
C7_35 Cs6A F02M 163.7(6) . 3_665 ?
F014 Cs6A F02M 53.50(18) . 3_665 ?
C6_35 Cs6A F02M 149.5(5) . 3_665 ?
F019 Cs6A F02M 129.0(5) . 3_665 ?
F023 Cs4A F5_32 95.1(7) 3_666 . ?
F023 Cs4A F6_15 85.6(6) 3_666 3_666 ?
F5_32 Cs4A F6_15 97.2(8) . 3_666 ?
F023 Cs4A F03N 71.9(3) 3_666 . ?
F5_32 Cs4A F03N 76.9(7) . . ?
F6_15 Cs4A F03N 155.9(7) 3_666 . ?
F023 Cs4A F021 117.7(4) 3_666 . ?
F5_32 Cs4A F021 60.5(7) . . ?
F6_15 Cs4A F021 147.5(6) 3_666 . ?
F03N Cs4A F021 48.08(15) . . ?
F023 Cs4A C5_21 71.9(4) 3_666 . ?
F5_32 Cs4A C5_21 164.4(9) . . ?
F6_15 Cs4A C5_21 73.7(6) 3_666 . ?
F03N Cs4A C5_21 106.1(5) . . ?
F021 Cs4A C5_21 132.9(5) . . ?
F023 Cs4A F8_15 65.4(4) 3_666 3_666 ?
F5_32 Cs4A F8_15 56.9(8) . 3_666 ?
F6_15 Cs4A F8_15 49.4(5) 3_666 3_666 ?
F03N Cs4A F8_15 111.0(5) . 3_666 ?
F021 Cs4A F8_15 117.2(4) . 3_666 ?
C5_21 Cs4A F8_15 108.6(5) . 3_666 ?
F023 Cs4A C6_21 70.7(4) 3_666 . ?
F5_32 Cs4A C6_21 159.0(8) . . ?
F6_15 Cs4A C6_21 97.1(6) 3_666 . ?
F03N Cs4A C6_21 83.8(4) . . ?
F021 Cs4A C6_21 111.5(5) . . ?
C5_21 Cs4A C6_21 23.5(3) . . ?
F8_15 Cs4A C6_21 125.1(6) 3_666 . ?
F023 Cs4A C4_21 93.1(5) 3_666 . ?
F5_32 Cs4A C4_21 159.8(8) . . ?
F6_15 Cs4A C4_21 65.1(5) 3_666 . ?
F03N Cs4A C4_21 123.2(4) . . ?
F021 Cs4A C4_21 130.0(5) . . ?
C5_21 Cs4A C4_21 23.2(2) . . ?
F8_15 Cs4A C4_21 111.0(5) 3_666 . ?
C6_21 Cs4A C4_21 40.5(3) . . ?
F023 Cs4A F4_32 66.8(6) 3_666 . ?
F5_32 Cs4A F4_32 37.9(5) . . ?
F6_15 Cs4A F4_32 117.6(7) 3_666 . ?
F03N Cs4A F4_32 45.6(5) . . ?
F021 Cs4A F4_32 60.3(6) . . ?
C5_21 Cs4A F4_32 135.5(7) . . ?
F8_15 Cs4A F4_32 68.2(7) 3_666 . ?
C6_21 Cs4A F4_32 121.2(6) . . ?
C4_21 Cs4A F4_32 158.7(7) . . ?
F023 Cs4A F2_15 110.3(5) 3_666 3_666 ?
F5_32 Cs4A F2_15 55.7(7) . 3_666 ?
F6_15 Cs4A F2_15 47.8(4) 3_666 3_666 ?
F03N Cs4A F2_15 132.6(4) . 3_666 ?
F021 Cs4A F2_15 100.5(4) . 3_666 ?
C5_21 Cs4A F2_15 119.8(6) . 3_666 ?
F8_15 Cs4A F2_15 45.2(4) 3_666 3_666 ?
C6_21 Cs4A F2_15 143.1(6) . 3_666 ?
C4_21 Cs4A F2_15 104.2(5) . 3_666 ?
F4_32 Cs4A F2_15 90.1(5) . 3_666 ?
F023 Cs4A C7_21 90.1(5) 3_666 . ?
F5_32 Cs4A C7_21 152.1(8) . . ?
F6_15 Cs4A C7_21 110.5(5) 3_666 . ?
F03N Cs4A C7_21 78.7(4) . . ?
F021 Cs4A C7_21 92.8(4) . . ?
C5_21 Cs4A C7_21 40.1(4) . . ?
F8_15 Cs4A C7_21 147.3(6) 3_666 . ?
C6_21 Cs4A C7_21 22.4(3) . . ?
C4_21 Cs4A C7_21 45.9(4) . . ?
F4_32 Cs4A C7_21 123.4(6) . . ?
F2_15 Cs4A C7_21 146.0(6) 3_666 . ?
F1_3 Cs2A F02R 64.19(14) . . ?
F1_3 Cs2A F8_27 53.1(8) . 3_766 ?
F02R Cs2A F8_27 94.9(7) . 3_766 ?
F1_3 Cs2A F01G 82.83(18) . . ?
F02R Cs2A F01G 126.08(19) . . ?
F8_27 Cs2A F01G 97.6(8) 3_766 . ?
F1_3 Cs2A F8_20 119.9(5) . 1_655 ?
F02R Cs2A F8_20 90.6(4) . 1_655 ?
F8_27 Cs2A F8_20 78.5(9) 3_766 1_655 ?
F01G Cs2A F8_20 143.3(4) . 1_655 ?
F1_3 Cs2A F058 51.09(13) . . ?
F02R Cs2A F058 89.93(15) . . ?
F8_27 Cs2A F058 90.5(8) 3_766 . ?
F01G Cs2A F058 38.00(10) . . ?
F8_20 Cs2A F058 169.0(5) 1_655 . ?
F1_3 Cs2A F03C 65.27(15) . . ?
F02R Cs2A F03C 48.36(10) . . ?
F8_27 Cs2A F03C 118.0(8) 3_766 . ?
F01G Cs2A F03C 79.96(14) . . ?
F8_20 Cs2A F03C 134.4(4) 1_655 . ?
F058 Cs2A F03C 51.20(11) . . ?
F1_3 Cs2A F2_27 98.2(3) . 3_766 ?
F02R Cs2A F2_27 138.7(5) . 3_766 ?
F8_27 Cs2A F2_27 49.6(8) 3_766 3_766 ?
F01G Cs2A F2_27 84.5(5) . 3_766 ?
F8_20 Cs2A F2_27 65.1(6) 1_655 3_766 ?
F058 Cs2A F2_27 108.0(4) . 3_766 ?
F03C Cs2A F2_27 158.5(4) . 3_766 ?
F1_3 Cs2A C5_10 143.0(2) . . ?
F02R Cs2A C5_10 138.03(19) . . ?
F8_27 Cs2A C5_10 126.8(8) 3_766 . ?
F01G Cs2A C5_10 60.17(13) . . ?
F8_20 Cs2A C5_10 92.7(5) 1_655 . ?
F058 Cs2A C5_10 94.24(17) . . ?
F03C Cs2A C5_10 105.55(16) . . ?
F2_27 Cs2A C5_10 78.9(4) 3_766 . ?
F1_3 Cs2A F2_20 97.6(4) . 1_655 ?
F02R Cs2A F2_20 47.2(3) . 1_655 ?
F8_27 Cs2A F2_20 90.2(9) 3_766 1_655 ?
F01G Cs2A F2_20 170.5(3) . 1_655 ?
F8_20 Cs2A F2_20 43.9(5) 1_655 1_655 ?
F058 Cs2A F2_20 137.0(3) . 1_655 ?
F03C Cs2A F2_20 91.5(3) . 1_655 ?
F2_27 Cs2A F2_20 104.9(5) 3_766 1_655 ?
C5_10 Cs2A F2_20 119.0(4) . 1_655 ?
F1_3 Cs2A C6_10 132.9(2) . . ?
F02R Cs2A C6_10 118.10(17) . . ?
F8_27 Cs2A C6_10 146.0(8) 3_766 . ?
F01G Cs2A C6_10 57.33(13) . . ?
F8_20 Cs2A C6_10 107.2(5) 1_655 . ?
F058 Cs2A C6_10 82.10(15) . . ?
F03C Cs2A C6_10 82.57(14) . . ?
F2_27 Cs2A C6_10 101.4(4) 3_766 . ?
C5_10 Cs2A C6_10 23.17(11) . . ?
F2_20 Cs2A C6_10 117.6(4) 1_655 . ?
F1_3 Cs2A C4_10 163.1(2) . . ?
F02R Cs2A C4_10 131.7(2) . . ?
F8_27 Cs2A C4_10 122.1(8) 3_766 . ?
F01G Cs2A C4_10 82.00(15) . . ?
F8_20 Cs2A C4_10 70.2(5) 1_655 . ?
F058 Cs2A C4_10 116.98(18) . . ?
F03C Cs2A C4_10 118.85(17) . . ?
F2_27 Cs2A C4_10 73.1(3) 3_766 . ?
C5_10 Cs2A C4_10 22.74(11) . . ?
F2_20 Cs2A C4_10 98.6(4) 1_655 . ?
C6_10 Cs2A C4_10 39.81(12) . . ?
F4_34 Cs3A F00G 74.0(14) . . ?
F4_34 Cs3A F00N 131.5(13) . 3_656 ?
F00G Cs3A F00N 58.36(11) . 3_656 ?
F4_34 Cs3A F00E 156.0(10) . 3_656 ?
F00G Cs3A F00E 97.84(14) . 3_656 ?
F00N Cs3A F00E 50.39(10) 3_656 3_656 ?
F4_34 Cs3A F7_34 49.9(12) . . ?
F00G Cs3A F7_34 81.7(11) . . ?
F00N Cs3A F7_34 110.0(11) 3_656 . ?
F00E Cs3A F7_34 152.8(9) 3_656 . ?
F4_34 Cs3A F017 133.0(10) . 3_656 ?
F00G Cs3A F017 107.00(16) . 3_656 ?
F00N Cs3A F017 61.59(12) 3_656 3_656 ?
F00E Cs3A F017 70.76(13) 3_656 3_656 ?
F7_34 Cs3A F017 83.3(9) . 3_656 ?
F4_34 Cs3A F00F 112.2(12) . 3_656 ?
F00G Cs3A F00F 56.19(11) . 3_656 ?
F00N Cs3A F00F 48.25(9) 3_656 3_656 ?
F00E Cs3A F00F 48.07(9) 3_656 3_656 ?
F7_34 Cs3A F00F 137.9(11) . 3_656 ?
F017 Cs3A F00F 105.44(15) 3_656 3_656 ?
F4_34 Cs3A F02X 104.6(10) . 3_656 ?
F00G Cs3A F02X 75.68(13) . 3_656 ?
F00N Cs3A F02X 57.29(11) 3_656 3_656 ?
F00E Cs3A F02X 94.75(15) 3_656 3_656 ?
F7_34 Cs3A F02X 58.6(10) . 3_656 ?
F017 Cs3A F02X 37.41(9) 3_656 3_656 ?
F00F Cs3A F02X 104.07(15) 3_656 3_656 ?
F4_34 Cs3A F6_11 83.0(10) . 4_566 ?
F00G Cs3A F6_11 96.1(4) . 4_566 ?
F00N Cs3A F6_11 109.2(4) 3_656 4_566 ?
F00E Cs3A F6_11 75.4(4) 3_656 4_566 ?
F7_34 Cs3A F6_11 131.8(10) . 4_566 ?
F017 Cs3A F6_11 141.0(5) 3_656 4_566 ?
F00F Cs3A F6_11 62.4(4) 3_656 4_566 ?
F02X Cs3A F6_11 166.4(4) 3_656 4_566 ?
F4_34 Cs3A C5_16 114.2(13) . . ?
F00G Cs3A C5_16 163.7(3) . . ?
F00N Cs3A C5_16 110.1(2) 3_656 . ?
F00E Cs3A C5_16 79.8(2) 3_656 . ?
F7_34 Cs3A C5_16 93.0(10) . . ?
F017 Cs3A C5_16 56.92(18) 3_656 . ?
F00F Cs3A C5_16 126.7(3) 3_656 . ?
F02X Cs3A C5_16 88.4(2) 3_656 . ?
F6_11 Cs3A C5_16 98.8(4) 4_566 . ?
F4_34 Cs3A C6_16 92.1(13) . . ?
F00G Cs3A C6_16 154.5(2) . . ?
F00N Cs3A C6_16 127.3(3) 3_656 . ?
F00E Cs3A C6_16 102.8(2) 3_656 . ?
F7_34 Cs3A C6_16 73.1(11) . . ?
F017 Cs3A C6_16 66.8(2) 3_656 . ?
F00F Cs3A C6_16 148.6(3) 3_656 . ?
F02X Cs3A C6_16 87.7(2) 3_656 . ?
F6_11 Cs3A C6_16 103.4(4) 4_566 . ?
C5_16 Cs3A C6_16 23.02(17) . . ?
F4_34 Cs3A C4_16 117.5(14) . . ?
F00G Cs3A C4_16 165.0(2) . . ?
F00N Cs3A C4_16 111.0(2) 3_656 . ?
F00E Cs3A C4_16 67.70(19) 3_656 . ?
F7_34 Cs3A C4_16 112.9(11) . . ?
F017 Cs3A C4_16 72.8(2) 3_656 . ?
F00F Cs3A C4_16 109.0(2) 3_656 . ?
F02X Cs3A C4_16 108.4(3) 3_656 . ?
F6_11 Cs3A C4_16 76.9(5) 4_566 . ?
C5_16 Cs3A C4_16 23.01(18) . . ?
C6_16 Cs3A C4_16 39.8(2) . . ?
F9_30 Cs1A F8_32 154.7(15) . 3_666 ?
F9_30 Cs1A F9_15 64.1(15) . . ?
F8_32 Cs1A F9_15 96.9(9) 3_666 . ?
F9_30 Cs1A F2_32 124.7(17) . 3_666 ?
F8_32 Cs1A F2_32 52.8(9) 3_666 3_666 ?
F9_15 Cs1A F2_32 67.1(7) . 3_666 ?
F9_30 Cs1A F8_23 100.5(15) . . ?
F8_32 Cs1A F8_23 66.8(10) 3_666 . ?
F9_15 Cs1A F8_23 104.8(5) . . ?
F2_32 Cs1A F8_23 115.9(7) 3_666 . ?
F9_30 Cs1A F2_25 90.1(16) . . ?
F8_32 Cs1A F2_25 100.8(10) 3_666 . ?
F9_15 Cs1A F2_25 73.7(6) . . ?
F2_32 Cs1A F2_25 51.7(8) 3_666 . ?
F8_23 Cs1A F2_25 167.4(8) . . ?
F9_30 Cs1A F6_23 72.2(13) . . ?
F8_32 Cs1A F6_23 83.4(10) 3_666 . ?
F9_15 Cs1A F6_23 55.8(6) . . ?
F2_32 Cs1A F6_23 100.5(7) 3_666 . ?
F8_23 Cs1A F6_23 49.7(5) . . ?
F2_25 Cs1A F6_23 129.5(6) . . ?
F9_30 Cs1A C6_9 99.0(13) . . ?
F8_32 Cs1A C6_9 104.4(9) 3_666 . ?
F9_15 Cs1A C6_9 153.2(4) . . ?
F2_32 Cs1A C6_9 114.0(6) 3_666 . ?
F8_23 Cs1A C6_9 98.5(3) . . ?
F2_25 Cs1A C6_9 86.3(5) . . ?
F6_23 Cs1A C6_9 142.0(4) . . ?
F9_30 Cs1A C5_9 119.7(14) . . ?
F8_32 Cs1A C5_9 82.5(9) 3_666 . ?
F9_15 Cs1A C5_9 168.0(5) . . ?
F2_32 Cs1A C5_9 103.7(6) 3_666 . ?
F8_23 Cs1A C5_9 86.1(4) . . ?
F2_25 Cs1A C5_9 94.5(5) . . ?
F6_23 Cs1A C5_9 135.6(4) . . ?
C6_9 Cs1A C5_9 22.34(10) . . ?
F9_30 Cs1A C4_30 14.5(9) . . ?
F8_32 Cs1A C4_30 169.2(11) 3_666 . ?
F9_15 Cs1A C4_30 74.9(7) . . ?
F2_32 Cs1A C4_30 127.3(9) 3_666 . ?
F8_23 Cs1A C4_30 108.0(8) . . ?
F2_25 Cs1A C4_30 83.9(8) . . ?
F6_23 Cs1A C4_30 86.1(8) . . ?
C6_9 Cs1A C4_30 85.5(6) . . ?
C5_9 Cs1A C4_30 107.0(6) . . ?
F9_30 Cs1A C4_9 120.4(15) . . ?
F8_32 Cs1A C4_9 75.0(8) 3_666 . ?
F9_15 Cs1A C4_9 167.9(4) . . ?
F2_32 Cs1A C4_9 112.8(6) 3_666 . ?
F8_23 Cs1A C4_9 63.9(4) . . ?
F2_25 Cs1A C4_9 116.3(5) . . ?
F6_23 Cs1A C4_9 113.4(4) . . ?
C6_9 Cs1A C4_9 38.81(10) . . ?
C5_9 Cs1A C4_9 22.24(10) . . ?
C4_30 Cs1A C4_9 111.8(7) . . ?
F9_30 Cs1A C7_9 80.8(14) . . ?
F8_32 Cs1A C7_9 119.2(8) 3_666 . ?
F9_15 Cs1A C7_9 143.8(4) . . ?
F2_32 Cs1A C7_9 135.7(6) 3_666 . ?
F8_23 Cs1A C7_9 89.4(4) . . ?
F2_25 Cs1A C7_9 98.9(5) . . ?
F6_23 Cs1A C7_9 123.0(4) . . ?
C6_9 Cs1A C7_9 22.15(10) . . ?
C5_9 Cs1A C7_9 39.00(11) . . ?
C4_30 Cs1A C7_9 69.1(6) . . ?
C4_9 Cs1A C7_9 44.83(11) . . ?
F023 Cs4B F021 107.32(18) 3_666 . ?
F023 Cs4B F03N 63.97(14) 3_666 . ?
F021 Cs4B F03N 46.19(9) . . ?
F023 Cs4B F06I 86.41(16) 3_666 . ?
F021 Cs4B F06I 47.19(9) . . ?
F03N Cs4B F06I 33.88(9) . . ?
C06U O2 Al07 149.2(2) . . ?
C083 O3 Al0A 147.4(3) . . ?
C07W O4 Al0B 147.7(3) . . ?
F1_13 Cs05 F4_26 58.44(8) . . ?
F1_13 Cs05 F8_12 146.1(4) . 3_766 ?
F4_26 Cs05 F8_12 109.8(4) . 3_766 ?
F3_14 Cs05 F2_3 102(2) . 3_766 ?
F1_13 Cs05 F2_12 134.4(2) . 3_766 ?
F4_26 Cs05 F2_12 76.1(2) . 3_766 ?
F8_12 Cs05 F2_12 51.3(5) 3_766 3_766 ?
F3_14 Cs05 F6_3 144.3(17) . 3_766 ?
F2_3 Cs05 F6_3 49.57(12) 3_766 3_766 ?
F3_14 Cs05 F7_27 63(2) . . ?
F2_3 Cs05 F7_27 39.1(4) 3_766 . ?
F6_3 Cs05 F7_27 88.0(4) 3_766 . ?
F1_13 Cs05 F9_13 50.00(7) . . ?
F4_26 Cs05 F9_13 68.06(8) . . ?
F8_12 Cs05 F9_13 161.2(4) 3_766 . ?
F2_12 Cs05 F9_13 111.6(2) 3_766 . ?
F7_36 Cs05 F4_36 47.7(5) . . ?
F3_14 Cs05 F05Q 100.6(19) . 1_655 ?
F1_13 Cs05 F05Q 83.52(8) . 1_655 ?
F4_26 Cs05 F05Q 99.95(8) . 1_655 ?
F8_12 Cs05 F05Q 66.5(4) 3_766 1_655 ?
F2_3 Cs05 F05Q 82.35(10) 3_766 1_655 ?
F2_12 Cs05 F05Q 109.6(2) 3_766 1_655 ?
F6_3 Cs05 F05Q 59.79(12) 3_766 1_655 ?
F7_36 Cs05 F05Q 89.2(3) . 1_655 ?
F7_27 Cs05 F05Q 96.9(4) . 1_655 ?
F9_13 Cs05 F05Q 132.07(9) . 1_655 ?
F4_36 Cs05 F05Q 135.1(4) . 1_655 ?
C079 O5 Al0B 149.5(3) . . ?
C07Y O6 Al0B 147.8(3) . . ?
O1_34 Al07 O03H 131(2) . . ?
O1_34 Al07 O03I 99(2) . . ?
O03H Al07 O03I 108.51(14) . . ?
O1_34 Al07 O2 96(2) . . ?
O03H Al07 O2 112.23(13) . . ?
O03I Al07 O2 108.36(13) . . ?
O03H Al07 O1_33 107.04(14) . . ?
O03I Al07 O1_33 112.68(14) . . ?
O2 Al07 O1_33 108.07(13) . . ?
O1_18 Al08 O04Y 113.4(9) . . ?
O1_26 Al08 O04Y 112.11(15) . . ?
O04Y Al08 O1_36 99.8(7) . . ?
O1_26 Al08 O1_13 107.55(15) . . ?
O04Y Al08 O1_13 107.80(15) . . ?
O1_18 Al08 O1_27 118.4(11) . . ?
O04Y Al08 O1_27 116.0(8) . . ?
O1_26 Al08 O1_17 108.3(2) . . ?
O04Y Al08 O1_17 106.2(2) . . ?
O1_13 Al08 O1_17 115.0(3) . . ?
O1_18 Al08 O1_14 118(3) . . ?
O04Y Al08 O1_14 84(3) . . ?
O1_27 Al08 O1_14 102(3) . . ?
O1_20 Al09 O1_30 133.7(16) . . ?
O1_20 Al09 O04F 115.4(5) . . ?
O1_30 Al09 O04F 91.2(18) . . ?
O04F Al09 O1_1 114.65(17) . . ?
O04F Al09 O1_29 107.66(14) . . ?
O1_1 Al09 O1_29 108.34(16) . . ?
O1_20 Al09 O1_15 114.2(7) . . ?
O1_30 Al09 O1_15 97.3(16) . . ?
O04F Al09 O1_15 98.0(6) . . ?
O04F Al09 O1_19 106.17(19) . . ?
O1_1 Al09 O1_19 108.36(19) . . ?
O1_29 Al09 O1_19 111.7(2) . . ?
O1_25 Al0A O044 103.6(10) . . ?
O1_24 Al0A O044 109.17(15) . . ?
O1_24 Al0A O1_31 106.92(16) . . ?
O044 Al0A O1_31 112.96(15) . . ?
O1_25 Al0A O3 96.2(11) . . ?
O1_24 Al0A O3 112.95(16) . . ?
O044 Al0A O3 107.91(14) . . ?
O1_31 Al0A O3 107.01(15) . . ?
O1_25 Al0A O1_32 104.6(15) . . ?
O044 Al0A O1_32 120.7(9) . . ?
O3 Al0A O1_32 119.4(10) . . ?
O1_11 Al0B O4 113.3(11) . . ?
O1_4 Al0B O4 114.8(5) . . ?
O1_11 Al0B O5 109.1(10) . . ?
O1_4 Al0B O5 109.2(5) . . ?
O4 Al0B O5 107.09(14) . . ?
O1_11 Al0B O6 109.7(10) . . ?
O1_4 Al0B O6 108.0(5) . . ?
O4 Al0B O6 107.63(14) . . ?
O5 Al0B O6 110.02(15) . . ?
O1_2 Al0C O1_12 83.3(5) . . ?
O1_2 Al0C O041 114.4(2) . . ?
O1_23 Al0C O041 110.0(11) . . ?
O1_12 Al0C O041 119.5(4) . . ?
O1_2 Al0C O1_22 110.3(3) . . ?
O1_12 Al0C O1_22 119.1(5) . . ?
O041 Al0C O1_22 107.9(3) . . ?
O1_23 Al0C O1_3 106.8(11) . . ?
O041 Al0C O1_3 103.30(17) . . ?
O1_23 Al0C O1_28 108.3(12) . . ?
O041 Al0C O1_28 99.9(5) . . ?
O1_3 Al0C O1_28 127.5(5) . . ?
C07M F00E Cs3 142.1(2) . 3_656 ?
C07M F00E Cs3A 139.4(2) . 3_656 ?
C075 F00F Cs3 142.6(2) . 3_656 ?
C075 F00F Cs3A 142.1(2) . 3_656 ?
C06P F00G Cs3A 162.0(2) . . ?
C06P F00G Cs3 159.6(2) . . ?
C06P F00N Cs3A 147.2(2) . 3_656 ?
C06P F00N Cs3 142.9(2) . 3_656 ?
C084 F00Q Cs05 103.6(2) . 2_645 ?
C06V F014 Cs6 158.6(3) . . ?
C06V F014 Cs6A 168.6(4) . . ?
C07Q F017 Cs3A 107.3(3) . 3_656 ?
C07Q F017 Cs3 109.9(2) . 3_656 ?
C096 F019 Cs6 137.0(3) . . ?
C096 F019 Cs6A 128.2(4) . . ?
C090 F01G Cs2A 105.9(3) . . ?
C090 F01G Cs2 107.6(2) . . ?
C08V F021 Cs4 148.0(3) . . ?
C08V F021 Cs4B 146.7(3) . . ?
C08V F021 Cs4A 146.8(3) . . ?
C07I F023 Cs4A 150.2(3) . 3_666 ?
C07I F023 Cs4B 148.2(3) . 3_666 ?
C07I F023 Cs4 151.5(3) . 3_666 ?
C087 F029 Cs6A 169.1(4) . . ?
C087 F029 Cs6 159.2(2) . . ?
C06V F02J Cs6 148.3(2) . 3_665 ?
C06V F02J Cs6A 140.0(4) . 3_665 ?
C08X F02M Cs6 134.6(3) . 3_665 ?
C08X F02M Cs6A 131.9(4) . 3_665 ?
C08C F02R Cs2 151.3(3) . . ?
C08C F02R Cs2A 152.1(3) . . ?
C07Q F02X Cs3A 106.9(3) . 3_656 ?
C07Q F02X Cs3 106.2(2) . 3_656 ?
C099 F039 Cs6A 153.8(5) . 3_665 ?
C099 F039 Cs6 142.5(3) . 3_665 ?
C0A0 F03C Cs2A 121.7(3) . . ?
C0A0 F03C Cs2 117.6(3) . . ?
C086 O03H Al07 148.5(3) . . ?
C09E O03I Al07 146.1(3) . . ?
C0AD F03N Cs4A 120.4(4) . . ?
C0AD F03N Cs4 113.7(3) . . ?
C0AD F03N Cs4B 114.7(3) . . ?
C09W F03V Cs05 155.1(3) . 1_455 ?
C084 F03Y Cs05 112.6(3) . 2_645 ?
C085 O041 Al0C 148.0(3) . . ?
C07G O044 Al0A 147.1(3) . . ?
C07H O04F Al09 148.2(3) . . ?
C08X F04O Cs6 130.3(3) . . ?
C07R O04Y Al08 148.8(3) . . ?
C090 F058 Cs2A 103.4(3) . . ?
C090 F058 Cs2 104.8(3) . . ?
C0A1 F05Q Cs05 142.1(3) . 1_455 ?
C0AL F062 Cs6A 157.7(4) . 4_666 ?
C0AL F062 Cs6 158.1(3) . 4_666 ?
C0AD F06I Cs4 100.1(3) . . ?
C0AD F06I Cs4A 96.4(4) . . ?
C0AD F06I Cs4B 101.8(3) . . ?
F00D C06P F00N 107.8(3) . . ?
F00D C06P F00G 107.3(3) . . ?
F00N C06P F00G 106.3(3) . . ?
F00D C06P C06U 111.2(3) . . ?
F00N C06P C06U 113.2(3) . . ?
F00G C06P C06U 110.7(3) . . ?
O2 C06U C06P 107.6(3) . . ?
O2 C06U C075 111.4(3) . . ?
C06P C06U C075 108.9(3) . . ?
O2 C06U C07M 111.5(3) . . ?
C06P C06U C07M 108.4(3) . . ?
C075 C06U C07M 108.8(3) . . ?
F00Z C06V F02J 108.5(3) . . ?
F00Z C06V F014 106.4(3) . . ?
F02J C06V F014 106.3(3) . . ?
F00Z C06V C079 112.2(3) . . ?
F02J C06V C079 112.8(3) . . ?
F014 C06V C079 110.3(3) . . ?
F00P C074 F04B 108.2(4) . . ?
F00P C074 F01R 107.1(4) . . ?
F04B C074 F01R 106.4(4) . . ?
F00P C074 C086 111.2(3) . . ?
F04B C074 C086 112.9(4) . . ?
F01R C074 C086 110.8(3) . . ?
F00O C075 F00Y 108.3(3) . . ?
F00O C075 F00F 107.4(3) . . ?
F00Y C075 F00F 107.2(3) . . ?
F00O C075 C06U 110.9(3) . . ?
F00Y C075 C06U 110.8(3) . . ?
F00F C075 C06U 112.0(3) . . ?
F00M C076 F00L 107.4(3) . . ?
F00M C076 F015 107.0(3) . . ?
F00L C076 F015 106.9(3) . . ?
F00M C076 C07W 111.4(3) . . ?
F00L C076 C07W 111.3(3) . . ?
F015 C076 C07W 112.6(3) . . ?
F013 C078 F00U 108.3(3) . . ?
F013 C078 F01W 108.3(4) . . ?
F00U C078 F01W 106.9(4) . . ?
F013 C078 C07W 112.6(4) . . ?
F00U C078 C07W 110.0(3) . . ?
F01W C078 C07W 110.5(3) . . ?
O5 C079 C06V 108.0(3) . . ?
O5 C079 C08X 113.0(3) . . ?
C06V C079 C08X 108.9(3) . . ?
O5 C079 C099 109.3(3) . . ?
C06V C079 C099 107.8(3) . . ?
C08X C079 C099 109.7(4) . . ?
F01D C07A F01J 107.9(4) . . ?
F01D C07A F01Q 107.8(4) . . ?
F01J C07A F01Q 106.6(4) . . ?
F01D C07A C07R 111.4(3) . . ?
F01J C07A C07R 110.5(4) . . ?
F01Q C07A C07R 112.5(3) . . ?
F01A C07C F01M 108.3(3) . . ?
F01A C07C F01O 108.5(4) . . ?
F01M C07C F01O 107.1(4) . . ?
F01A C07C C07R 112.4(4) . . ?
F01M C07C C07R 109.4(3) . . ?
F01O C07C C07R 111.0(3) . . ?
F00S C07E F025 108.7(4) . . ?
F00S C07E F010 107.8(3) . . ?
F025 C07E F010 106.7(4) . . ?
F00S C07E C07H 112.9(4) . . ?
F025 C07E C07H 110.5(3) . . ?
F010 C07E C07H 110.0(3) . . ?
O044 C07G C0A1 111.2(3) . . ?
O044 C07G C08L 110.4(3) . . ?
C0A1 C07G C08L 109.5(4) . . ?
O044 C07G C09W 107.9(3) . . ?
C0A1 C07G C09W 108.9(4) . . ?
C08L C07G C09W 108.8(4) . . ?
O04F C07H C07Q 109.0(3) . . ?
O04F C07H C07E 112.5(3) . . ?
C07Q C07H C07E 108.7(3) . . ?
O04F C07H C07T 108.5(3) . . ?
C07Q C07H C07T 108.9(3) . . ?
C07E C07H C07T 109.2(3) . . ?
F01Z C07I F00X 108.0(4) . . ?
F01Z C07I F023 107.4(3) . . ?
F00X C07I F023 107.0(4) . . ?
F01Z C07I C086 111.1(4) . . ?
F00X C07I C086 111.0(3) . . ?
F023 C07I C086 112.1(3) . . ?
F01Z C07I Cs4A 96.9(3) . 3_666 ?
F00X C07I Cs4A 95.3(3) . 3_666 ?
F023 C07I Cs4A 19.9(2) . 3_666 ?
C086 C07I Cs4A 131.9(3) . 3_666 ?
F01C C07M F00W 108.4(3) . . ?
F01C C07M F00E 107.8(3) . . ?
F00W C07M F00E 107.1(3) . . ?
F01C C07M C06U 109.9(3) . . ?
F00W C07M C06U 111.2(3) . . ?
F00E C07M C06U 112.4(3) . . ?
F027 C07Q F02X 108.1(3) . . ?
F027 C07Q F017 106.8(4) . . ?
F02X C07Q F017 106.5(3) . . ?
F027 C07Q C07H 110.8(3) . . ?
F02X C07Q C07H 113.3(3) . . ?
F017 C07Q C07H 111.1(3) . . ?
O04Y C07R C090 108.4(3) . . ?
O04Y C07R C07A 108.4(3) . . ?
C090 C07R C07A 108.8(3) . . ?
O04Y C07R C07C 113.4(3) . . ?
C090 C07R C07C 108.4(3) . . ?
C07A C07R C07C 109.4(3) . . ?
F00I C07T F00V 108.3(3) . . ?
F00I C07T F01V 107.5(4) . . ?
F00V C07T F01V 107.3(3) . . ?
F00I C07T C07H 110.9(3) . . ?
F00V C07T C07H 110.2(3) . . ?
F01V C07T C07H 112.5(3) . . ?
O4 C07W C084 111.0(3) . . ?
O4 C07W C076 106.4(3) . . ?
C084 C07W C076 109.5(3) . . ?
O4 C07W C078 111.4(3) . . ?
C084 C07W C078 109.2(3) . . ?
C076 C07W C078 109.2(3) . . ?
O6 C07Y C08M 112.0(3) . . ?
O6 C07Y C096 107.1(3) . . ?
C08M C07Y C096 108.9(3) . . ?
O6 C07Y C087 110.8(3) . . ?
C08M C07Y C087 108.2(3) . . ?
C096 C07Y C087 109.8(3) . . ?
F00R C081 F037 108.2(4) . . ?
F00R C081 F01E 106.7(3) . . ?
F037 C081 F01E 107.7(4) . . ?
F00R C081 C086 110.7(3) . . ?
F037 C081 C086 112.5(3) . . ?
F01E C081 C086 110.9(3) . . ?
O3 C083 C0AD 109.4(3) . . ?
O3 C083 C09H 107.8(3) . . ?
C0AD C083 C09H 109.6(4) . . ?
O3 C083 C08V 112.1(3) . . ?
C0AD C083 C08V 109.8(3) . . ?
C09H C083 C08V 108.0(3) . . ?
F01I C084 F00Q 107.0(4) . . ?
F01I C084 F03Y 108.0(4) . . ?
F00Q C084 F03Y 107.0(4) . . ?
F01I C084 C07W 110.8(3) . . ?
F00Q C084 C07W 111.0(3) . . ?
F03Y C084 C07W 112.8(4) . . ?
O041 C085 C09O 108.8(3) . . ?
O041 C085 C0A0 108.7(3) . . ?
C09O C085 C0A0 109.2(3) . . ?
O041 C085 C08C 112.3(3) . . ?
C09O C085 C08C 108.8(3) . . ?
C0A0 C085 C08C 108.9(3) . . ?
O03H C086 C074 108.6(3) . . ?
O03H C086 C081 110.1(3) . . ?
C074 C086 C081 110.0(3) . . ?
O03H C086 C07I 110.5(3) . . ?
C074 C086 C07I 108.4(3) . . ?
C081 C086 C07I 109.2(3) . . ?
F02F C087 F022 109.0(3) . . ?
F02F C087 F029 106.9(4) . . ?
F022 C087 F029 107.3(3) . . ?
F02F C087 C07Y 113.6(3) . . ?
F022 C087 C07Y 109.8(3) . . ?
F029 C087 C07Y 109.9(3) . . ?
F02O C08C F01X 108.0(4) . . ?
F02O C08C F02R 107.5(3) . . ?
F01X C08C F02R 106.2(3) . . ?
F02O C08C C085 113.5(3) . . ?
F01X C08C C085 110.4(3) . . ?
F02R C08C C085 110.9(3) . . ?
F050 C08L F02B 107.4(4) . . ?
F050 C08L F05E 107.7(4) . . ?
F02B C08L F05E 105.9(4) . . ?
F050 C08L C07G 111.6(4) . . ?
F02B C08L C07G 111.1(4) . . ?
F05E C08L C07G 112.8(4) . . ?
F03F C08M F00J 107.4(4) . . ?
F03F C08M F01U 108.4(3) . . ?
F00J C08M F01U 106.9(3) . . ?
F03F C08M C07Y 111.1(3) . . ?
F00J C08M C07Y 110.7(3) . . ?
F01U C08M C07Y 112.2(3) . . ?
F01K C08V F02H 108.4(3) . . ?
F01K C08V F021 106.3(3) . . ?
F02H C08V F021 107.4(3) . . ?
F01K C08V C083 110.7(3) . . ?
F02H C08V C083 113.0(3) . . ?
F021 C08V C083 110.8(3) . . ?
F05U C08X F02M 108.6(4) . . ?
F05U C08X F04O 108.2(4) . . ?
F02M C08X F04O 107.7(4) . . ?
F05U C08X C079 110.5(4) . . ?
F02M C08X C079 112.8(4) . . ?
F04O C08X C079 108.9(4) . . ?
F040 C090 F01G 106.6(4) . . ?
F040 C090 F058 108.8(4) . . ?
F01G C090 F058 106.1(4) . . ?
F040 C090 C07R 111.5(4) . . ?
F01G C090 C07R 111.1(3) . . ?
F058 C090 C07R 112.5(4) . . ?
F040 C090 Cs2A 99.9(3) . . ?
F01G C090 Cs2A 54.6(2) . . ?
F058 C090 Cs2A 56.8(2) . . ?
C07R C090 Cs2A 148.5(3) . . ?
F02E C096 F03R 108.4(3) . . ?
F02E C096 F019 107.4(4) . . ?
F03R C096 F019 107.6(4) . . ?
F02E C096 C07Y 110.5(3) . . ?
F03R C096 C07Y 112.4(4) . . ?
F019 C096 C07Y 110.4(3) . . ?
F05Y C098 F05F 109.3(5) . . ?
F05Y C098 F06E 105.6(5) . . ?
F05F C098 F06E 106.5(5) . . ?
F05Y C098 C09E 111.1(4) . . ?
F05F C098 C09E 113.5(4) . . ?
F06E C098 C09E 110.4(5) . . ?
F03T C099 F05K 108.6(4) . . ?
F03T C099 F039 106.3(4) . . ?
F05K C099 F039 108.2(4) . . ?
F03T C099 C079 110.1(4) . . ?
F05K C099 C079 111.7(4) . . ?
F039 C099 C079 111.8(4) . . ?
O03I C09E C0AL 107.6(4) . . ?
O03I C09E C098 111.1(3) . . ?
C0AL C09E C098 109.3(4) . . ?
O03I C09E C09M 111.3(3) . . ?
C0AL C09E C09M 109.3(4) . . ?
C098 C09E C09M 108.3(4) . . ?
F052 C09H F02P 107.8(4) . . ?
F052 C09H F03M 107.5(4) . . ?
F02P C09H F03M 107.2(4) . . ?
F052 C09H C083 111.5(4) . . ?
F02P C09H C083 110.5(3) . . ?
F03M C09H C083 112.2(4) . . ?
F04S C09M F061 109.4(4) . . ?
F04S C09M F06A 106.6(5) . . ?
F061 C09M F06A 107.0(4) . . ?
F04S C09M C09E 111.0(4) . . ?
F061 C09M C09E 112.4(4) . . ?
F06A C09M C09E 110.3(4) . . ?
F04X C09O F01H 108.2(4) . . ?
F04X C09O F03E 107.1(4) . . ?
F01H C09O F03E 106.8(4) . . ?
F04X C09O C085 111.8(4) . . ?
F01H C09O C085 110.2(3) . . ?
F03E C09O C085 112.5(4) . . ?
F02S C09W F04N 108.2(4) . . ?
F02S C09W F03V 107.5(4) . . ?
F04N C09W F03V 106.8(4) . . ?
F02S C09W C07G 111.5(4) . . ?
F04N C09W C07G 111.1(4) . . ?
F03V C09W C07G 111.5(4) . . ?
F04I C0A0 F067 108.5(4) . . ?
F04I C0A0 F03C 107.3(4) . . ?
F067 C0A0 F03C 106.8(4) . . ?
F04I C0A0 C085 111.0(4) . . ?
F067 C0A0 C085 112.4(4) . . ?
F03C C0A0 C085 110.6(4) . . ?
F04D C0A1 F03S 108.3(4) . . ?
F04D C0A1 F05Q 107.2(4) . . ?
F03S C0A1 F05Q 107.7(4) . . ?
F04D C0A1 C07G 110.8(4) . . ?
F03S C0A1 C07G 109.9(4) . . ?
F05Q C0A1 C07G 112.8(4) . . ?
F05A C0AD F03N 108.0(4) . . ?
F05A C0AD F06I 108.6(4) . . ?
F03N C0AD F06I 105.4(4) . . ?
F05A C0AD C083 111.9(4) . . ?
F03N C0AD C083 110.6(4) . . ?
F06I C0AD C083 112.1(4) . . ?
F06X C0AL F06J 108.7(5) . . ?
F06X C0AL F062 107.7(5) . . ?
F06J C0AL F062 105.5(5) . . ?
F06X C0AL C09E 112.2(5) . . ?
F06J C0AL C09E 109.5(5) . . ?
F062 C0AL C09E 113.0(4) . . ?
C1_1 O1_1 Al09 150.6(3) . . ?
O1_1 C1_1 C2_1 108.9(4) . . ?
O1_1 C1_1 C4_1 111.8(4) . . ?
C2_1 C1_1 C4_1 109.2(4) . . ?
O1_1 C1_1 C3_1 109.6(4) . . ?
C2_1 C1_1 C3_1 109.0(4) . . ?
C4_1 C1_1 C3_1 108.3(4) . . ?
F1_1 C2_1 F2_1 107.6(4) . . ?
F1_1 C2_1 F3_1 107.4(4) . . ?
F2_1 C2_1 F3_1 106.6(4) . . ?
F1_1 C2_1 C1_1 111.4(4) . . ?
F2_1 C2_1 C1_1 113.1(4) . . ?
F3_1 C2_1 C1_1 110.5(4) . . ?
C2_1 F2_1 Cs4 127.9(3) . 3_666 ?
F5_1 C3_1 F4_1 108.4(5) . . ?
F5_1 C3_1 F6_1 106.9(4) . . ?
F4_1 C3_1 F6_1 106.7(4) . . ?
F5_1 C3_1 C1_1 110.8(4) . . ?
F4_1 C3_1 C1_1 111.7(4) . . ?
F6_1 C3_1 C1_1 112.1(4) . . ?
C3_1 F6_1 Cs4 151.7(3) . 3_666 ?
F7_1 C4_1 F8_1 108.1(4) . . ?
F7_1 C4_1 F9_1 107.2(4) . . ?
F8_1 C4_1 F9_1 106.8(4) . . ?
F7_1 C4_1 C1_1 111.3(4) . . ?
F8_1 C4_1 C1_1 113.2(4) . . ?
F9_1 C4_1 C1_1 109.9(4) . . ?
C4_1 F9_1 Cs1 161.1(3) . . ?
C1_2 O1_2 Al0C 149.9(4) . . ?
O1_2 C1_2 C4_2 111.2(5) . . ?
O1_2 C1_2 C2_2 106.8(5) . . ?
C4_2 C1_2 C2_2 110.2(5) . . ?
O1_2 C1_2 C3_2 110.4(5) . . ?
C4_2 C1_2 C3_2 109.2(5) . . ?
C2_2 C1_2 C3_2 109.1(5) . . ?
F3_2 C2_2 F1_2 107.2(6) . . ?
F3_2 C2_2 F2_2 107.7(6) . . ?
F1_2 C2_2 F2_2 106.5(6) . . ?
F3_2 C2_2 C1_2 111.6(5) . . ?
F1_2 C2_2 C1_2 110.8(5) . . ?
F2_2 C2_2 C1_2 112.8(6) . . ?
C2_2 F1_2 Cs6 112.1(4) . 2_645 ?
C2_2 F2_2 Cs6 103.7(4) . 2_645 ?
F5_2 C3_2 F6_2 107.8(7) . . ?
F5_2 C3_2 F4_2 107.2(6) . . ?
F6_2 C3_2 F4_2 107.4(6) . . ?
F5_2 C3_2 C1_2 110.0(6) . . ?
F6_2 C3_2 C1_2 112.5(6) . . ?
F4_2 C3_2 C1_2 111.7(5) . . ?
F7_2 C4_2 F9_2 107.0(6) . . ?
F7_2 C4_2 F8_2 108.2(5) . . ?
F9_2 C4_2 F8_2 107.2(6) . . ?
F7_2 C4_2 C1_2 110.4(5) . . ?
F9_2 C4_2 C1_2 111.1(6) . . ?
F8_2 C4_2 C1_2 112.7(5) . . ?
C1_3 O1_3 Al0C 150.3(4) . . ?
O1_3 C1_3 C3_3 112.7(4) . . ?
O1_3 C1_3 C4_3 109.9(4) . . ?
C3_3 C1_3 C4_3 109.4(4) . . ?
O1_3 C1_3 C2_3 107.4(4) . . ?
C3_3 C1_3 C2_3 108.0(4) . . ?
C4_3 C1_3 C2_3 109.4(4) . . ?
F3_3 C2_3 F2_3 108.5(5) . . ?
F3_3 C2_3 F1_3 108.4(4) . . ?
F2_3 C2_3 F1_3 106.4(4) . . ?
F3_3 C2_3 C1_3 111.5(4) . . ?
F2_3 C2_3 C1_3 112.4(4) . . ?
F1_3 C2_3 C1_3 109.5(5) . . ?
C2_3 F1_3 Cs2A 169.2(4) . . ?
C2_3 F2_3 Cs05 145.7(3) . 3_766 ?
F5_3 C3_3 F4_3 109.0(5) . . ?
F5_3 C3_3 F6_3 106.2(5) . . ?
F4_3 C3_3 F6_3 106.1(5) . . ?
F5_3 C3_3 C1_3 110.6(5) . . ?
F4_3 C3_3 C1_3 111.6(5) . . ?
F6_3 C3_3 C1_3 113.1(5) . . ?
C3_3 F6_3 Cs05 145.2(4) . 3_766 ?
F7_3 C4_3 F9_3 109.2(5) . . ?
F7_3 C4_3 F8_3 106.8(5) . . ?
F9_3 C4_3 F8_3 107.0(5) . . ?
F7_3 C4_3 C1_3 110.7(4) . . ?
F9_3 C4_3 C1_3 111.4(5) . . ?
F8_3 C4_3 C1_3 111.5(5) . . ?
C4_3 F8_3 Cs05 138.5(4) . 3_766 ?
C1_4 O1_4 Al0B 149.0(10) . . ?
O1_4 C1_4 C2_4 109.6(7) . . ?
O1_4 C1_4 C4_4 107.8(7) . . ?
C2_4 C1_4 C4_4 108.5(5) . . ?
O1_4 C1_4 C3_4 112.4(7) . . ?
C2_4 C1_4 C3_4 109.0(5) . . ?
C4_4 C1_4 C3_4 109.5(5) . . ?
F1_4 C2_4 F3_4 108.0(6) . . ?
F1_4 C2_4 F2_4 107.2(6) . . ?
F3_4 C2_4 F2_4 106.9(6) . . ?
F1_4 C2_4 C1_4 112.5(5) . . ?
F3_4 C2_4 C1_4 110.3(5) . . ?
F2_4 C2_4 C1_4 111.8(7) . . ?
C2_4 F2_4 Cs3 141.2(6) . 4_665 ?
F6_4 C3_4 F5_4 107.2(7) . . ?
F6_4 C3_4 F4_4 109.2(8) . . ?
F5_4 C3_4 F4_4 107.7(6) . . ?
F6_4 C3_4 C1_4 112.0(7) . . ?
F5_4 C3_4 C1_4 111.0(5) . . ?
F4_4 C3_4 C1_4 109.5(6) . . ?
F9_4 C4_4 F7_4 109.2(6) . . ?
F9_4 C4_4 F8_4 108.5(7) . . ?
F7_4 C4_4 F8_4 107.2(7) . . ?
F9_4 C4_4 C1_4 111.3(5) . . ?
F7_4 C4_4 C1_4 110.3(5) . . ?
F8_4 C4_4 C1_4 110.3(6) . . ?
C4_4 F8_4 Cs3 156.5(7) . 4_665 ?
C2_5 C1_5 H1A_5 109.5 . . ?
C2_5 C1_5 H1B_5 109.5 . . ?
H1A_5 C1_5 H1B_5 109.5 . . ?
C2_5 C1_5 H1C_5 109.5 . . ?
H1A_5 C1_5 H1C_5 109.5 . . ?
H1B_5 C1_5 H1C_5 109.5 . . ?
C7_5 C2_5 C3_5 117.6(8) . . ?
C7_5 C2_5 C1_5 122.1(10) . . ?
C3_5 C2_5 C1_5 120.2(10) . . ?
C7_5 C2_5 Cs3 78.8(5) . . ?
C3_5 C2_5 Cs3 76.8(6) . . ?
C1_5 C2_5 Cs3 114.8(5) . . ?
C4_5 C3_5 C2_5 121.0(9) . . ?
C4_5 C3_5 Cs3 78.0(7) . . ?
C2_5 C3_5 Cs3 80.3(6) . . ?
C4_5 C3_5 H3_5 119.3 . . ?
C2_5 C3_5 H3_5 119.3 . . ?
Cs3 C3_5 H3_5 119.3 . . ?
C3_5 C4_5 C5_5 120.6(9) . . ?
C3_5 C4_5 Cs3 79.2(7) . . ?
C5_5 C4_5 Cs3 77.3(6) . . ?
C3_5 C4_5 H4_5 119.6 . . ?
C5_5 C4_5 H4_5 119.6 . . ?
Cs3 C4_5 H4_5 119.6 . . ?
C6_5 C5_5 C4_5 119.3(9) . . ?
C6_5 C5_5 Cs3 80.7(6) . . ?
C4_5 C5_5 Cs3 79.7(6) . . ?
C6_5 C5_5 H5_5 119.8 . . ?
C4_5 C5_5 H5_5 119.8 . . ?
Cs3 C5_5 H5_5 119.8 . . ?
C5_5 C6_5 C7_5 119.8(8) . . ?
C5_5 C6_5 Cs3 76.5(6) . . ?
C7_5 C6_5 Cs3 80.2(5) . . ?
C5_5 C6_5 H6_5 119.9 . . ?
C7_5 C6_5 H6_5 119.9 . . ?
Cs3 C6_5 H6_5 119.9 . . ?
C2_5 C7_5 C6_5 121.7(8) . . ?
C2_5 C7_5 Cs3 78.7(5) . . ?
C6_5 C7_5 Cs3 77.1(5) . . ?
C2_5 C7_5 H7_5 119.1 . . ?
C6_5 C7_5 H7_5 119.1 . . ?
Cs3 C7_5 H7_5 119.1 . . ?
C2_6 C1_6 H1A_6 109.5 . . ?
C2_6 C1_6 H1B_6 109.5 . . ?
H1A_6 C1_6 H1B_6 109.5 . . ?
C2_6 C1_6 H1C_6 109.5 . . ?
H1A_6 C1_6 H1C_6 109.5 . . ?
H1B_6 C1_6 H1C_6 109.5 . . ?
C7_6 C2_6 C3_6 117.3(6) . . ?
C7_6 C2_6 C1_6 120.0(7) . . ?
C3_6 C2_6 C1_6 122.6(7) . . ?
C7_6 C2_6 Cs6 77.2(4) . . ?
C3_6 C2_6 Cs6 75.5(4) . . ?
C1_6 C2_6 Cs6 117.8(4) . . ?
C4_6 C3_6 C2_6 122.0(6) . . ?
C4_6 C3_6 Cs6 74.9(4) . . ?
C2_6 C3_6 Cs6 82.2(4) . . ?
C4_6 C3_6 H3_6 118.9 . . ?
C2_6 C3_6 H3_6 118.9 . . ?
Cs6 C3_6 H3_6 118.9 . . ?
C3_6 C4_6 C5_6 119.5(6) . . ?
C3_6 C4_6 Cs6 82.4(5) . . ?
C5_6 C4_6 Cs6 76.6(4) . . ?
C3_6 C4_6 H4_6 119.9 . . ?
C5_6 C4_6 H4_6 119.9 . . ?
Cs6 C4_6 H4_6 119.9 . . ?
C6_6 C5_6 C4_6 119.0(6) . . ?
C6_6 C5_6 Cs6 81.8(4) . . ?
C4_6 C5_6 Cs6 80.0(4) . . ?
C6_6 C5_6 H5_6 119.8 . . ?
C4_6 C5_6 H5_6 119.8 . . ?
Cs6 C5_6 H5_6 119.8 . . ?
C7_6 C6_6 C5_6 120.8(6) . . ?
C7_6 C6_6 Cs6 82.6(4) . . ?
C5_6 C6_6 Cs6 75.2(4) . . ?
C7_6 C6_6 H6_6 119.4 . . ?
C5_6 C6_6 H6_6 119.4 . . ?
Cs6 C6_6 H6_6 119.4 . . ?
C6_6 C7_6 C2_6 121.4(6) . . ?
C6_6 C7_6 Cs6 75.0(4) . . ?
C2_6 C7_6 Cs6 80.6(4) . . ?
C6_6 C7_6 H7_6 119.2 . . ?
C2_6 C7_6 H7_6 119.2 . . ?
Cs6 C7_6 H7_6 119.2 . . ?
C2_7 C1_7 H1A_7 109.5 . . ?
C2_7 C1_7 H1B_7 109.5 . . ?
H1A_7 C1_7 H1B_7 109.5 . . ?
C2_7 C1_7 H1C_7 109.5 . . ?
H1A_7 C1_7 H1C_7 109.5 . . ?
H1B_7 C1_7 H1C_7 109.5 . . ?
C7_7 C2_7 C3_7 117.1(4) . . ?
C7_7 C2_7 C1_7 122.1(5) . . ?
C3_7 C2_7 C1_7 120.8(5) . . ?
C7_7 C2_7 Cs05 77.6(2) . . ?
C3_7 C2_7 Cs05 76.5(2) . . ?
C1_7 C2_7 Cs05 116.3(3) . . ?
C4_7 C3_7 C2_7 120.2(4) . . ?
C4_7 C3_7 Cs05 76.3(3) . . ?
C2_7 C3_7 Cs05 80.5(2) . . ?
C4_7 C3_7 H3_7 119.7 . . ?
C2_7 C3_7 H3_7 119.7 . . ?
Cs05 C3_7 H3_7 119.7 . . ?
C5_7 C4_7 C3_7 121.0(4) . . ?
C5_7 C4_7 Cs05 78.3(3) . . ?
C3_7 C4_7 Cs05 80.6(3) . . ?
C5_7 C4_7 H4_7 119.2 . . ?
C3_7 C4_7 H4_7 119.2 . . ?
Cs05 C4_7 H4_7 119.2 . . ?
C4_7 C5_7 C6_7 119.1(5) . . ?
C4_7 C5_7 Cs05 78.8(3) . . ?
C6_7 C5_7 Cs05 79.8(3) . . ?
C4_7 C5_7 H5_7 120.1 . . ?
C6_7 C5_7 H5_7 120.1 . . ?
Cs05 C5_7 H5_7 120.1 . . ?
C7_7 C6_7 C5_7 121.1(5) . . ?
C7_7 C6_7 Cs05 81.0(3) . . ?
C5_7 C6_7 Cs05 77.3(3) . . ?
C7_7 C6_7 H6_7 119.2 . . ?
C5_7 C6_7 H6_7 119.2 . . ?
Cs05 C6_7 H6_7 119.2 . . ?
C6_7 C7_7 C2_7 121.5(4) . . ?
C6_7 C7_7 Cs05 76.6(3) . . ?
C2_7 C7_7 Cs05 79.6(3) . . ?
C6_7 C7_7 H7_7 119.1 . . ?
C2_7 C7_7 H7_7 119.1 . . ?
Cs05 C7_7 H7_7 119.1 . . ?
C2_8 C1_8 H1A_8 109.5 . . ?
C2_8 C1_8 H1B_8 109.5 . . ?
H1A_8 C1_8 H1B_8 109.5 . . ?
C2_8 C1_8 H1C_8 109.5 . . ?
H1A_8 C1_8 H1C_8 109.5 . . ?
H1B_8 C1_8 H1C_8 109.5 . . ?
C3_8 C2_8 C7_8 117.6(6) . . ?
C3_8 C2_8 C1_8 119.2(7) . . ?
C7_8 C2_8 C1_8 123.2(7) . . ?
C3_8 C2_8 Cs4 76.9(4) . . ?
C7_8 C2_8 Cs4 78.6(4) . . ?
C1_8 C2_8 Cs4 114.9(4) . . ?
C4_8 C3_8 C2_8 120.7(7) . . ?
C4_8 C3_8 Cs4 76.8(4) . . ?
C2_8 C3_8 Cs4 80.7(4) . . ?
C4_8 C3_8 H3_8 119.4 . . ?
C2_8 C3_8 H3_8 119.4 . . ?
Cs4 C3_8 H3_8 119.4 . . ?
C3_8 C4_8 C5_8 120.9(6) . . ?
C3_8 C4_8 Cs4 80.7(4) . . ?
C5_8 C4_8 Cs4 78.6(4) . . ?
C3_8 C4_8 H4_8 119.3 . . ?
C5_8 C4_8 H4_8 119.3 . . ?
Cs4 C4_8 H4_8 119.3 . . ?
C6_8 C5_8 C4_8 119.4(6) . . ?
C6_8 C5_8 Cs4 81.1(4) . . ?
C4_8 C5_8 Cs4 78.6(4) . . ?
C6_8 C5_8 H5_8 119.9 . . ?
C4_8 C5_8 H5_8 119.9 . . ?
Cs4 C5_8 H5_8 119.9 . . ?
C5_8 C6_8 C7_8 119.8(6) . . ?
C5_8 C6_8 Cs4 76.5(4) . . ?
C7_8 C6_8 Cs4 80.4(4) . . ?
C5_8 C6_8 H6_8 119.9 . . ?
C7_8 C6_8 H6_8 119.9 . . ?
Cs4 C6_8 H6_8 119.9 . . ?
C6_8 C7_8 C2_8 121.6(6) . . ?
C6_8 C7_8 Cs4 77.3(4) . . ?
C2_8 C7_8 Cs4 79.0(4) . . ?
C6_8 C7_8 H7_8 119.1 . . ?
C2_8 C7_8 H7_8 119.1 . . ?
Cs4 C7_8 H7_8 119.1 . . ?
C2_9 C1_9 H1A_9 109.5 . . ?
C2_9 C1_9 H1B_9 109.5 . . ?
H1A_9 C1_9 H1B_9 109.5 . . ?
C2_9 C1_9 H1C_9 109.5 . . ?
H1A_9 C1_9 H1C_9 109.5 . . ?
H1B_9 C1_9 H1C_9 109.5 . . ?
C7_9 C2_9 C3_9 117.8(4) . . ?
C7_9 C2_9 C1_9 120.7(5) . . ?
C3_9 C2_9 C1_9 121.5(4) . . ?
C7_9 C2_9 Cs1 75.6(2) . . ?
C3_9 C2_9 Cs1 76.4(3) . . ?
C1_9 C2_9 Cs1 118.6(3) . . ?
C7_9 C2_9 Cs1A 76.4(2) . . ?
C3_9 C2_9 Cs1A 78.6(3) . . ?
C1_9 C2_9 Cs1A 115.4(3) . . ?
C4_9 C3_9 C2_9 121.4(4) . . ?
C4_9 C3_9 Cs1 74.3(3) . . ?
C2_9 C3_9 Cs1 80.6(3) . . ?
C4_9 C3_9 Cs1A 76.9(3) . . ?
C2_9 C3_9 Cs1A 79.6(3) . . ?
C4_9 C3_9 H3_9 119.3 . . ?
C2_9 C3_9 H3_9 119.3 . . ?
Cs1 C3_9 H3_9 119.3 . . ?
C3_9 C4_9 C5_9 120.2(4) . . ?
C3_9 C4_9 Cs1 82.5(3) . . ?
C5_9 C4_9 Cs1 75.8(3) . . ?
C3_9 C4_9 Cs1A 81.3(3) . . ?
C5_9 C4_9 Cs1A 77.1(3) . . ?
C3_9 C4_9 H4_9 119.6 . . ?
C5_9 C4_9 H4_9 119.6 . . ?
Cs1 C4_9 H4_9 119.6 . . ?
C6_9 C5_9 C4_9 119.0(4) . . ?
C6_9 C5_9 Cs1 79.3(3) . . ?
C4_9 C5_9 Cs1 80.2(3) . . ?
C6_9 C5_9 Cs1A 78.5(3) . . ?
C4_9 C5_9 Cs1A 80.7(3) . . ?
C6_9 C5_9 H5_9 120.0 . . ?
C4_9 C5_9 H5_9 120.0 . . ?
Cs1 C5_9 H5_9 120.0 . . ?
C7_9 C6_9 C5_9 120.7(4) . . ?
C7_9 C6_9 Cs1 82.4(3) . . ?
C5_9 C6_9 Cs1 76.7(3) . . ?
C7_9 C6_9 Cs1A 81.2(3) . . ?
C5_9 C6_9 Cs1A 79.2(3) . . ?
C7_9 C6_9 H6_9 119.3 . . ?
C5_9 C6_9 H6_9 119.3 . . ?
Cs1 C6_9 H6_9 119.3 . . ?
C6_9 C7_9 C2_9 121.0(4) . . ?
C6_9 C7_9 Cs1 74.2(2) . . ?
C2_9 C7_9 Cs1 81.5(2) . . ?
C6_9 C7_9 Cs1A 76.7(3) . . ?
C2_9 C7_9 Cs1A 81.7(2) . . ?
C6_9 C7_9 H7_9 119.4 . . ?
C2_9 C7_9 H7_9 119.4 . . ?
Cs1 C7_9 H7_9 119.4 . . ?
C2_10 C1_10 H1A_10 109.5 . . ?
C2_10 C1_10 H1B_10 109.5 . . ?
H1A_10 C1_10 H1B_10 109.5 . . ?
C2_10 C1_10 H1C_10 109.5 . . ?
H1A_10 C1_10 H1C_10 109.5 . . ?
H1B_10 C1_10 H1C_10 109.5 . . ?
C3_10 C2_10 C7_10 118.1(4) . . ?
C3_10 C2_10 C1_10 121.0(5) . . ?
C7_10 C2_10 C1_10 120.8(5) . . ?
C3_10 C2_10 Cs2 76.8(3) . . ?
C7_10 C2_10 Cs2 78.3(2) . . ?
C1_10 C2_10 Cs2 116.0(3) . . ?
C3_10 C2_10 Cs2A 77.8(3) . . ?
C7_10 C2_10 Cs2A 74.9(2) . . ?
C1_10 C2_10 Cs2A 118.5(3) . . ?
C2_10 C3_10 C4_10 121.3(4) . . ?
C2_10 C3_10 Cs2 80.7(3) . . ?
C4_10 C3_10 Cs2 77.1(3) . . ?
C2_10 C3_10 Cs2A 80.5(3) . . ?
C4_10 C3_10 Cs2A 74.5(3) . . ?
C2_10 C3_10 H3_10 119.2 . . ?
C4_10 C3_10 H3_10 119.2 . . ?
Cs2 C3_10 H3_10 119.2 . . ?
C5_10 C4_10 C3_10 120.1(4) . . ?
C5_10 C4_10 Cs2 78.0(3) . . ?
C3_10 C4_10 Cs2 80.0(3) . . ?
C5_10 C4_10 Cs2A 74.2(3) . . ?
C3_10 C4_10 Cs2A 83.4(3) . . ?
C5_10 C4_10 H4_10 119.7 . . ?
C3_10 C4_10 H4_10 119.7 . . ?
Cs2 C4_10 H4_10 119.7 . . ?
C4_10 C5_10 C6_10 119.3(4) . . ?
C4_10 C5_10 Cs2A 83.1(3) . . ?
C6_10 C5_10 Cs2A 79.5(3) . . ?
C4_10 C5_10 Cs2 79.1(3) . . ?
C6_10 C5_10 Cs2 80.2(3) . . ?
C4_10 C5_10 H5_10 119.9 . . ?
C6_10 C5_10 H5_10 119.9 . . ?
Cs2 C5_10 H5_10 119.9 . . ?
C7_10 C6_10 C5_10 120.4(4) . . ?
C7_10 C6_10 Cs2A 83.8(3) . . ?
C5_10 C6_10 Cs2A 77.3(3) . . ?
C7_10 C6_10 Cs2 80.7(3) . . ?
C5_10 C6_10 Cs2 76.8(3) . . ?
C7_10 C6_10 H6_10 119.6 . . ?
C5_10 C6_10 H6_10 119.6 . . ?
Cs2 C6_10 H6_10 119.6 . . ?
C6_10 C7_10 C2_10 120.8(4) . . ?
C6_10 C7_10 Cs2 76.8(3) . . ?
C2_10 C7_10 Cs2 79.0(2) . . ?
C6_10 C7_10 Cs2A 73.7(3) . . ?
C2_10 C7_10 Cs2A 83.0(3) . . ?
C6_10 C7_10 H7_10 119.5 . . ?
C2_10 C7_10 H7_10 119.5 . . ?
Cs2 C7_10 H7_10 119.5 . . ?
C1_11 O1_11 Al0B 152(2) . . ?
O1_11 C1_11 C4_11 110.7(14) . . ?
O1_11 C1_11 C2_11 108.3(13) . . ?
C4_11 C1_11 C2_11 109.0(9) . . ?
O1_11 C1_11 C3_11 110.0(14) . . ?
C4_11 C1_11 C3_11 109.8(9) . . ?
C2_11 C1_11 C3_11 109.0(9) . . ?
F3_11 C2_11 F1_11 109.0(11) . . ?
F3_11 C2_11 F2_11 106.4(12) . . ?
F1_11 C2_11 F2_11 107.1(11) . . ?
F3_11 C2_11 C1_11 109.6(9) . . ?
F1_11 C2_11 C1_11 109.7(9) . . ?
F2_11 C2_11 C1_11 114.9(13) . . ?
C2_11 F2_11 Cs3A 138.6(12) . 4_665 ?
F5_11 C3_11 F4_11 108.0(11) . . ?
F5_11 C3_11 F6_11 105.9(13) . . ?
F4_11 C3_11 F6_11 109.1(13) . . ?
F5_11 C3_11 C1_11 110.6(10) . . ?
F4_11 C3_11 C1_11 110.2(10) . . ?
F6_11 C3_11 C1_11 112.9(13) . . ?
C3_11 F6_11 Cs3A 161.2(15) . 4_665 ?
F7_11 C4_11 F8_11 105.1(12) . . ?
F7_11 C4_11 F9_11 110.5(11) . . ?
F8_11 C4_11 F9_11 106.5(11) . . ?
F7_11 C4_11 C1_11 108.8(11) . . ?
F8_11 C4_11 C1_11 114.7(11) . . ?
F9_11 C4_11 C1_11 111.1(9) . . ?
C1_12 O1_12 Al0C 148.7(10) . . ?
O1_12 C1_12 C3_12 112.2(10) . . ?
O1_12 C1_12 C4_12 109.7(10) . . ?
C3_12 C1_12 C4_12 107.7(9) . . ?
O1_12 C1_12 C2_12 109.7(9) . . ?
C3_12 C1_12 C2_12 108.4(9) . . ?
C4_12 C1_12 C2_12 109.1(9) . . ?
F3_12 C2_12 F1_12 109.2(12) . . ?
F3_12 C2_12 F2_12 106.4(11) . . ?
F1_12 C2_12 F2_12 112.2(11) . . ?
F3_12 C2_12 C1_12 109.2(10) . . ?
F1_12 C2_12 C1_12 108.1(10) . . ?
F2_12 C2_12 C1_12 111.6(10) . . ?
C2_12 F2_12 Cs05 134.6(9) . 3_766 ?
F4_12 C3_12 F5_12 109.7(13) . . ?
F4_12 C3_12 F6_12 105.9(11) . . ?
F5_12 C3_12 F6_12 111.6(13) . . ?
F4_12 C3_12 C1_12 108.5(10) . . ?
F5_12 C3_12 C1_12 108.3(12) . . ?
F6_12 C3_12 C1_12 112.8(11) . . ?
C3_12 F5_12 Cs2 157.5(13) . . ?
C3_12 F6_12 Cs05 129.9(9) . 3_766 ?
F7_12 C4_12 F9_12 111.9(13) . . ?
F7_12 C4_12 F8_12 111.0(13) . . ?
F9_12 C4_12 F8_12 106.0(14) . . ?
F7_12 C4_12 C1_12 109.2(12) . . ?
F9_12 C4_12 C1_12 107.6(12) . . ?
F8_12 C4_12 C1_12 111.1(13) . . ?
C4_12 F8_12 Cs05 151.6(15) . 3_766 ?
C1_13 O1_13 Al08 148.4(3) . . ?
O1_13 C1_13 C2_13 109.4(3) . . ?
O1_13 C1_13 C3_13 112.7(3) . . ?
C2_13 C1_13 C3_13 109.0(3) . . ?
O1_13 C1_13 C4_13 108.2(3) . . ?
C2_13 C1_13 C4_13 108.5(3) . . ?
C3_13 C1_13 C4_13 109.0(3) . . ?
F3_13 C2_13 F2_13 107.7(4) . . ?
F3_13 C2_13 F1_13 107.3(4) . . ?
F2_13 C2_13 F1_13 107.7(4) . . ?
F3_13 C2_13 C1_13 110.8(4) . . ?
F2_13 C2_13 C1_13 112.7(3) . . ?
F1_13 C2_13 C1_13 110.5(3) . . ?
C2_13 F1_13 Cs05 160.6(3) . . ?
F6_13 C3_13 F4_13 108.1(4) . . ?
F6_13 C3_13 F5_13 107.8(4) . . ?
F4_13 C3_13 F5_13 107.3(4) . . ?
F6_13 C3_13 C1_13 113.0(4) . . ?
F4_13 C3_13 C1_13 110.3(4) . . ?
F5_13 C3_13 C1_13 110.1(3) . . ?
F7_13 C4_13 F9_13 106.9(4) . . ?
F7_13 C4_13 F8_13 108.2(4) . . ?
F9_13 C4_13 F8_13 107.6(4) . . ?
F7_13 C4_13 C1_13 110.8(4) . . ?
F9_13 C4_13 C1_13 110.6(3) . . ?
F8_13 C4_13 C1_13 112.5(4) . . ?
C4_13 F9_13 Cs05 136.2(3) . . ?
C1_14 O1_14 Al08 150(5) . . ?
O1_14 C1_14 C4_14 111.1(15) . . ?
O1_14 C1_14 C2_14 110.5(15) . . ?
C4_14 C1_14 C2_14 108.9(14) . . ?
O1_14 C1_14 C3_14 110.9(16) . . ?
C4_14 C1_14 C3_14 108.5(14) . . ?
C2_14 C1_14 C3_14 106.8(13) . . ?
F1_14 C2_14 F3_14 108.2(17) . . ?
F1_14 C2_14 F2_14 108.8(17) . . ?
F3_14 C2_14 F2_14 107.4(17) . . ?
F1_14 C2_14 C1_14 111.1(19) . . ?
F3_14 C2_14 C1_14 109.4(19) . . ?
F2_14 C2_14 C1_14 111.7(19) . . ?
F1_14 C2_14 Cs05 95(3) . . ?
F3_14 C2_14 Cs05 38(3) . . ?
F2_14 C2_14 Cs05 79(3) . . ?
C1_14 C2_14 Cs05 146(2) . . ?
C2_14 F1_14 Cs05 65(3) . . ?
C2_14 F2_14 Cs05 79(3) . . ?
C2_14 F3_14 Cs05 122(4) . . ?
F4_14 C3_14 F5_14 108.7(17) . . ?
F4_14 C3_14 F6_14 108.2(17) . . ?
F5_14 C3_14 F6_14 107.8(17) . . ?
F4_14 C3_14 C1_14 111.1(19) . . ?
F5_14 C3_14 C1_14 111(2) . . ?
F6_14 C3_14 C1_14 110.4(18) . . ?
F7_14 C4_14 F9_14 108.2(17) . . ?
F7_14 C4_14 F8_14 107.6(17) . . ?
F9_14 C4_14 F8_14 107.1(17) . . ?
F7_14 C4_14 C1_14 111.1(19) . . ?
F9_14 C4_14 C1_14 110.3(19) . . ?
F8_14 C4_14 C1_14 112.4(19) . . ?
C1_15 O1_15 Al09 152.9(14) . . ?
O1_15 C1_15 C4_15 111.2(11) . . ?
O1_15 C1_15 C2_15 111.3(11) . . ?
C4_15 C1_15 C2_15 108.5(9) . . ?
O1_15 C1_15 C3_15 110.0(11) . . ?
C4_15 C1_15 C3_15 107.6(10) . . ?
C2_15 C1_15 C3_15 108.1(10) . . ?
F1_15 C2_15 F2_15 109.3(12) . . ?
F1_15 C2_15 F3_15 107.9(12) . . ?
F2_15 C2_15 F3_15 110.9(13) . . ?
F1_15 C2_15 C1_15 108.3(12) . . ?
F2_15 C2_15 C1_15 111.9(12) . . ?
F3_15 C2_15 C1_15 108.5(11) . . ?
C2_15 F2_15 Cs4A 134.6(11) . 3_666 ?
F5_15 C3_15 F4_15 110.4(15) . . ?
F5_15 C3_15 F6_15 107.6(14) . . ?
F4_15 C3_15 F6_15 107.7(13) . . ?
F5_15 C3_15 C1_15 107.9(15) . . ?
F4_15 C3_15 C1_15 110.4(14) . . ?
F6_15 C3_15 C1_15 112.9(13) . . ?
C3_15 F6_15 Cs4A 145.9(14) . 3_666 ?
F7_15 C4_15 F9_15 110.8(13) . . ?
F7_15 C4_15 F8_15 107.3(12) . . ?
F9_15 C4_15 F8_15 108.9(13) . . ?
F7_15 C4_15 C1_15 110.0(11) . . ?
F9_15 C4_15 C1_15 108.7(12) . . ?
F8_15 C4_15 C1_15 111.1(11) . . ?
C4_15 F8_15 Cs4A 147.7(11) . 3_666 ?
C4_15 F9_15 Cs1A 162.3(14) . . ?
C2_16 C1_16 H1A_16 109.5 . . ?
C2_16 C1_16 H1B_16 109.5 . . ?
H1A_16 C1_16 H1B_16 109.5 . . ?
C2_16 C1_16 H1C_16 109.5 . . ?
H1A_16 C1_16 H1C_16 109.5 . . ?
H1B_16 C1_16 H1C_16 109.5 . . ?
C7_16 C2_16 C3_16 118.2(9) . . ?
C7_16 C2_16 C1_16 118.7(10) . . ?
C3_16 C2_16 C1_16 123.0(10) . . ?
C7_16 C2_16 Cs3A 76.1(6) . . ?
C3_16 C2_16 Cs3A 77.5(6) . . ?
C1_16 C2_16 Cs3A 115.8(5) . . ?
C4_16 C3_16 C2_16 121.1(9) . . ?
C4_16 C3_16 Cs3A 75.6(7) . . ?
C2_16 C3_16 Cs3A 80.1(6) . . ?
C4_16 C3_16 H3_16 119.4 . . ?
C2_16 C3_16 H3_16 119.4 . . ?
Cs3A C3_16 H3_16 119.4 . . ?
C5_16 C4_16 C3_16 120.5(8) . . ?
C5_16 C4_16 Cs3A 77.2(6) . . ?
C3_16 C4_16 Cs3A 81.8(7) . . ?
C5_16 C4_16 H4_16 119.4 . . ?
C3_16 C4_16 H4_16 119.4 . . ?
Cs3A C4_16 H4_16 119.4 . . ?
C6_16 C5_16 C4_16 118.0(8) . . ?
C6_16 C5_16 Cs3A 79.5(6) . . ?
C4_16 C5_16 Cs3A 79.7(6) . . ?
C6_16 C5_16 H5_16 120.5 . . ?
C4_16 C5_16 H5_16 120.5 . . ?
Cs3A C5_16 H5_16 120.5 . . ?
C7_16 C6_16 C5_16 122.1(9) . . ?
C7_16 C6_16 Cs3A 80.7(6) . . ?
C5_16 C6_16 Cs3A 77.5(5) . . ?
C7_16 C6_16 H6_16 118.8 . . ?
C5_16 C6_16 H6_16 118.8 . . ?
Cs3A C6_16 H6_16 118.8 . . ?
C6_16 C7_16 C2_16 120.1(9) . . ?
C6_16 C7_16 Cs3A 76.6(6) . . ?
C2_16 C7_16 Cs3A 81.4(6) . . ?
C6_16 C7_16 H7_16 119.7 . . ?
C2_16 C7_16 H7_16 119.7 . . ?
Cs3A C7_16 H7_16 119.7 . . ?
C1_17 O1_17 Al08 145.3(5) . . ?
O1_17 C1_17 C4_17 109.5(5) . . ?
O1_17 C1_17 C3_17 107.3(5) . . ?
C4_17 C1_17 C3_17 108.8(4) . . ?
O1_17 C1_17 C2_17 113.8(4) . . ?
C4_17 C1_17 C2_17 108.5(4) . . ?
C3_17 C1_17 C2_17 108.9(4) . . ?
F1_17 C2_17 F3_17 107.7(5) . . ?
F1_17 C2_17 F2_17 107.2(6) . . ?
F3_17 C2_17 F2_17 107.8(6) . . ?
F1_17 C2_17 C1_17 110.9(5) . . ?
F3_17 C2_17 C1_17 109.7(5) . . ?
F2_17 C2_17 C1_17 113.3(6) . . ?
C2_17 F2_17 Cs4 143.9(6) . . ?
F4_17 C3_17 F5_17 108.5(5) . . ?
F4_17 C3_17 F6_17 105.8(5) . . ?
F5_17 C3_17 F6_17 105.9(5) . . ?
F4_17 C3_17 C1_17 111.6(5) . . ?
F5_17 C3_17 C1_17 111.0(4) . . ?
F6_17 C3_17 C1_17 113.6(5) . . ?
C3_17 F6_17 Cs4 144.1(6) . . ?
F9_17 C4_17 F8_17 109.8(6) . . ?
F9_17 C4_17 F7_17 107.5(5) . . ?
F8_17 C4_17 F7_17 107.0(5) . . ?
F9_17 C4_17 C1_17 109.9(5) . . ?
F8_17 C4_17 C1_17 111.8(5) . . ?
F7_17 C4_17 C1_17 110.7(4) . . ?
C4_17 F8_17 Cs4 139.9(5) . . ?
C1_18 O1_18 Al08 158(2) . . ?
O1_18 C1_18 C4_18 112.9(12) . . ?
O1_18 C1_18 C2_18 108.0(13) . . ?
C4_18 C1_18 C2_18 109.1(9) . . ?
O1_18 C1_18 C3_18 110.1(13) . . ?
C4_18 C1_18 C3_18 107.7(9) . . ?
C2_18 C1_18 C3_18 109.0(9) . . ?
F3_18 C2_18 F1_18 109.4(14) . . ?
F3_18 C2_18 F2_18 108.5(12) . . ?
F1_18 C2_18 F2_18 106.5(14) . . ?
F3_18 C2_18 C1_18 109.3(10) . . ?
F1_18 C2_18 C1_18 110.0(15) . . ?
F2_18 C2_18 C1_18 113.2(13) . . ?
F5_18 C3_18 F4_18 110.1(12) . . ?
F5_18 C3_18 F6_18 106.8(14) . . ?
F4_18 C3_18 F6_18 106.5(13) . . ?
F5_18 C3_18 C1_18 109.5(13) . . ?
F4_18 C3_18 C1_18 110.1(10) . . ?
F6_18 C3_18 C1_18 113.7(13) . . ?
C3_18 F6_18 Cs4A 146.3(17) . . ?
F9_18 C4_18 F7_18 110.1(12) . . ?
F9_18 C4_18 F8_18 105.5(13) . . ?
F7_18 C4_18 F8_18 109.2(14) . . ?
F9_18 C4_18 C1_18 111.9(10) . . ?
F7_18 C4_18 C1_18 108.7(12) . . ?
F8_18 C4_18 C1_18 111.3(13) . . ?
C4_18 F8_18 Cs4A 153.6(15) . . ?
C1_19 O1_19 Al09 147.7(4) . . ?
O1_19 C1_19 C4_19 114.4(5) . . ?
O1_19 C1_19 C2_19 106.4(5) . . ?
C4_19 C1_19 C2_19 107.9(5) . . ?
O1_19 C1_19 C3_19 111.0(5) . . ?
C4_19 C1_19 C3_19 108.2(5) . . ?
C2_19 C1_19 C3_19 108.7(5) . . ?
F1_19 C2_19 F3_19 109.0(6) . . ?
F1_19 C2_19 F2_19 107.1(5) . . ?
F3_19 C2_19 F2_19 106.0(7) . . ?
F1_19 C2_19 C1_19 110.9(5) . . ?
F3_19 C2_19 C1_19 110.9(6) . . ?
F2_19 C2_19 C1_19 112.7(5) . . ?
C2_19 F2_19 Cs2 143.8(4) . 1_455 ?
F4_19 C3_19 F6_19 109.8(6) . . ?
F4_19 C3_19 F5_19 106.4(6) . . ?
F6_19 C3_19 F5_19 107.7(5) . . ?
F4_19 C3_19 C1_19 110.1(6) . . ?
F6_19 C3_19 C1_19 111.9(5) . . ?
F5_19 C3_19 C1_19 110.7(5) . . ?
C3_19 F6_19 Cs2 140.4(4) . 1_455 ?
F8_19 C4_19 F9_19 107.4(6) . . ?
F8_19 C4_19 F7_19 104.9(5) . . ?
F9_19 C4_19 F7_19 108.5(5) . . ?
F8_19 C4_19 C1_19 115.1(5) . . ?
F9_19 C4_19 C1_19 109.8(5) . . ?
F7_19 C4_19 C1_19 110.9(5) . . ?
C4_19 F8_19 Cs2 145.2(5) . 1_455 ?
C1_20 O1_20 Al09 161.8(13) . . ?
O1_20 C1_20 C2_20 120.1(10) . . ?
O1_20 C1_20 C4_20 109.7(10) . . ?
C2_20 C1_20 C4_20 107.1(9) . . ?
O1_20 C1_20 C3_20 101.0(9) . . ?
C2_20 C1_20 C3_20 109.4(9) . . ?
C4_20 C1_20 C3_20 109.1(9) . . ?
F3_20 C2_20 F1_20 110.0(13) . . ?
F3_20 C2_20 F2_20 104.3(12) . . ?
F1_20 C2_20 F2_20 108.2(14) . . ?
F3_20 C2_20 C1_20 112.1(11) . . ?
F1_20 C2_20 C1_20 111.5(15) . . ?
F2_20 C2_20 C1_20 110.4(10) . . ?
C2_20 F2_20 Cs2A 155.7(10) . 1_455 ?
F6_20 C3_20 F4_20 109.6(11) . . ?
F6_20 C3_20 F5_20 107.5(14) . . ?
F4_20 C3_20 F5_20 108.6(13) . . ?
F6_20 C3_20 C1_20 115.3(11) . . ?
F4_20 C3_20 C1_20 108.0(9) . . ?
F5_20 C3_20 C1_20 107.6(14) . . ?
F7_20 C4_20 F8_20 113.0(14) . . ?
F7_20 C4_20 F9_20 108.1(12) . . ?
F8_20 C4_20 F9_20 102.3(12) . . ?
F7_20 C4_20 C1_20 110.7(13) . . ?
F8_20 C4_20 C1_20 110.7(13) . . ?
F9_20 C4_20 C1_20 111.8(10) . . ?
C4_20 F8_20 Cs2A 154.4(13) . 1_455 ?
C2_21 C1_21 H1A_21 109.5 . . ?
C2_21 C1_21 H1B_21 109.5 . . ?
H1A_21 C1_21 H1B_21 109.5 . . ?
C2_21 C1_21 H1C_21 109.5 . . ?
H1A_21 C1_21 H1C_21 109.5 . . ?
H1B_21 C1_21 H1C_21 109.5 . . ?
C3_21 C2_21 C7_21 119.0(11) . . ?
C3_21 C2_21 C1_21 123.2(15) . . ?
C7_21 C2_21 C1_21 117.8(15) . . ?
C3_21 C2_21 Cs4A 75.8(9) . . ?
C7_21 C2_21 Cs4A 72.9(12) . . ?
C1_21 C2_21 Cs4A 121.4(7) . . ?
C2_21 C3_21 C4_21 120.3(11) . . ?
C2_21 C3_21 Cs4A 82.8(9) . . ?
C4_21 C3_21 Cs4A 69.3(11) . . ?
C2_21 C3_21 H3_21 119.8 . . ?
C4_21 C3_21 H3_21 119.8 . . ?
Cs4A C3_21 H3_21 119.8 . . ?
C5_21 C4_21 C3_21 119.7(12) . . ?
C5_21 C4_21 Cs4A 72.0(13) . . ?
C3_21 C4_21 Cs4A 88.5(11) . . ?
C5_21 C4_21 H4_21 119.6 . . ?
C3_21 C4_21 H4_21 119.6 . . ?
Cs4A C4_21 H4_21 119.6 . . ?
C4_21 C5_21 C6_21 120.5(13) . . ?
C4_21 C5_21 Cs4A 84.8(13) . . ?
C6_21 C5_21 Cs4A 83.2(14) . . ?
C4_21 C5_21 H5_21 118.4 . . ?
C6_21 C5_21 H5_21 118.4 . . ?
Cs4A C5_21 H5_21 118.4 . . ?
C5_21 C6_21 C7_21 120.2(13) . . ?
C5_21 C6_21 Cs4A 73.3(13) . . ?
C7_21 C6_21 Cs4A 87.0(14) . . ?
C5_21 C6_21 H6_21 119.4 . . ?
C7_21 C6_21 H6_21 119.4 . . ?
Cs4A C6_21 H6_21 119.4 . . ?
C6_21 C7_21 C2_21 120.0(13) . . ?
C6_21 C7_21 Cs4A 70.6(13) . . ?
C2_21 C7_21 Cs4A 85.6(12) . . ?
C6_21 C7_21 H7_21 119.8 . . ?
C2_21 C7_21 H7_21 119.8 . . ?
Cs4A C7_21 H7_21 119.8 . . ?
C1_22 O1_22 Al0C 147.6(7) . . ?
O1_22 C1_22 C4_22 110.7(5) . . ?
O1_22 C1_22 C3_22 107.9(5) . . ?
C4_22 C1_22 C3_22 108.8(4) . . ?
O1_22 C1_22 C2_22 111.2(5) . . ?
C4_22 C1_22 C2_22 108.9(4) . . ?
C3_22 C1_22 C2_22 109.3(4) . . ?
F3_22 C2_22 F1_22 107.9(5) . . ?
F3_22 C2_22 F2_22 107.8(5) . . ?
F1_22 C2_22 F2_22 107.5(5) . . ?
F3_22 C2_22 C1_22 110.1(5) . . ?
F1_22 C2_22 C1_22 111.3(5) . . ?
F2_22 C2_22 C1_22 112.2(5) . . ?
F4_22 C3_22 F5_22 107.0(5) . . ?
F4_22 C3_22 F6_22 107.6(6) . . ?
F5_22 C3_22 F6_22 107.3(5) . . ?
F4_22 C3_22 C1_22 112.1(5) . . ?
F5_22 C3_22 C1_22 111.1(5) . . ?
F6_22 C3_22 C1_22 111.5(5) . . ?
C3_22 F6_22 Cs1 157.4(4) . . ?
F9_22 C4_22 F7_22 107.2(5) . . ?
F9_22 C4_22 F8_22 107.8(5) . . ?
F7_22 C4_22 F8_22 107.2(5) . . ?
F9_22 C4_22 C1_22 110.4(5) . . ?
F7_22 C4_22 C1_22 111.2(5) . . ?
F8_22 C4_22 C1_22 112.7(5) . . ?
C4_22 F8_22 Cs1 138.9(4) . . ?
C1_23 O1_23 Al0C 151(2) . . ?
O1_23 C1_23 C4_23 110.4(14) . . ?
O1_23 C1_23 C2_23 110.3(14) . . ?
C4_23 C1_23 C2_23 109.2(10) . . ?
O1_23 C1_23 C3_23 109.3(14) . . ?
C4_23 C1_23 C3_23 109.4(10) . . ?
C2_23 C1_23 C3_23 108.3(10) . . ?
F3_23 C2_23 F2_23 108.4(12) . . ?
F3_23 C2_23 F1_23 106.5(12) . . ?
F2_23 C2_23 F1_23 106.9(13) . . ?
F3_23 C2_23 C1_23 110.6(12) . . ?
F2_23 C2_23 C1_23 113.0(12) . . ?
F1_23 C2_23 C1_23 111.2(12) . . ?
F4_23 C3_23 F5_23 108.6(15) . . ?
F4_23 C3_23 F6_23 107.9(15) . . ?
F5_23 C3_23 F6_23 106.7(13) . . ?
F4_23 C3_23 C1_23 109.4(16) . . ?
F5_23 C3_23 C1_23 110.1(13) . . ?
F6_23 C3_23 C1_23 113.9(13) . . ?
C3_23 F6_23 Cs1A 150.8(13) . . ?
F9_23 C4_23 F7_23 107.9(14) . . ?
F9_23 C4_23 F8_23 107.0(12) . . ?
F7_23 C4_23 F8_23 106.4(13) . . ?
F9_23 C4_23 C1_23 110.7(13) . . ?
F7_23 C4_23 C1_23 111.3(14) . . ?
F8_23 C4_23 C1_23 113.2(12) . . ?
C4_23 F8_23 Cs1A 138.0(12) . . ?
C1_24 O1_24 Al0A 147.9(3) . . ?
O1_24 C1_24 C4_24 111.4(3) . . ?
O1_24 C1_24 C2_24 106.7(3) . . ?
C4_24 C1_24 C2_24 109.2(3) . . ?
O1_24 C1_24 C3_24 110.3(3) . . ?
C4_24 C1_24 C3_24 109.6(3) . . ?
C2_24 C1_24 C3_24 109.5(3) . . ?
F3_24 C2_24 F1_24 107.6(4) . . ?
F3_24 C2_24 F2_24 108.0(4) . . ?
F1_24 C2_24 F2_24 106.6(4) . . ?
F3_24 C2_24 C1_24 110.5(3) . . ?
F1_24 C2_24 C1_24 111.4(3) . . ?
F2_24 C2_24 C1_24 112.5(4) . . ?
C2_24 F1_24 Cs1 113.9(3) . . ?
C2_24 F2_24 Cs1 100.9(3) . . ?
F5_24 C3_24 F4_24 107.7(4) . . ?
F5_24 C3_24 F6_24 107.8(4) . . ?
F4_24 C3_24 F6_24 108.5(4) . . ?
F5_24 C3_24 C1_24 110.3(3) . . ?
F4_24 C3_24 C1_24 110.3(3) . . ?
F6_24 C3_24 C1_24 112.1(4) . . ?
F7_24 C4_24 F9_24 107.8(3) . . ?
F7_24 C4_24 F8_24 107.7(3) . . ?
F9_24 C4_24 F8_24 107.8(3) . . ?
F7_24 C4_24 C1_24 110.0(3) . . ?
F9_24 C4_24 C1_24 111.1(3) . . ?
F8_24 C4_24 C1_24 112.3(3) . . ?
C1_25 O1_25 Al0A 154(2) . . ?
O1_25 C1_25 C2_25 109.9(13) . . ?
O1_25 C1_25 C3_25 110.9(13) . . ?
C2_25 C1_25 C3_25 108.6(11) . . ?
O1_25 C1_25 C4_25 109.8(13) . . ?
C2_25 C1_25 C4_25 109.6(11) . . ?
C3_25 C1_25 C4_25 108.0(11) . . ?
F3_25 C2_25 F1_25 107.3(15) . . ?
F3_25 C2_25 F2_25 106.5(15) . . ?
F1_25 C2_25 F2_25 107.6(15) . . ?
F3_25 C2_25 C1_25 112.5(15) . . ?
F1_25 C2_25 C1_25 109.2(15) . . ?
F2_25 C2_25 C1_25 113.5(15) . . ?
C2_25 F1_25 Cs1A 99.4(15) . . ?
C2_25 F2_25 Cs1A 117.6(14) . . ?
F5_25 C3_25 F4_25 108.6(16) . . ?
F5_25 C3_25 F6_25 108.0(16) . . ?
F4_25 C3_25 F6_25 106.5(15) . . ?
F5_25 C3_25 C1_25 110.0(17) . . ?
F4_25 C3_25 C1_25 110.9(16) . . ?
F6_25 C3_25 C1_25 112.8(15) . . ?
F7_25 C4_25 F9_25 107.6(16) . . ?
F7_25 C4_25 F8_25 108.2(16) . . ?
F9_25 C4_25 F8_25 107.0(15) . . ?
F7_25 C4_25 C1_25 111.2(15) . . ?
F9_25 C4_25 C1_25 111.2(16) . . ?
F8_25 C4_25 C1_25 111.5(16) . . ?
C1_26 O1_26 Al08 149.5(3) . . ?
O1_26 C1_26 C3_26 112.2(3) . . ?
O1_26 C1_26 C2_26 109.4(3) . . ?
C3_26 C1_26 C2_26 108.6(3) . . ?
O1_26 C1_26 C4_26 107.9(3) . . ?
C3_26 C1_26 C4_26 109.3(3) . . ?
C2_26 C1_26 C4_26 109.5(3) . . ?
F1_26 C2_26 F3_26 106.6(4) . . ?
F1_26 C2_26 F2_26 108.0(3) . . ?
F3_26 C2_26 F2_26 107.0(4) . . ?
F1_26 C2_26 C1_26 111.5(3) . . ?
F3_26 C2_26 C1_26 111.2(3) . . ?
F2_26 C2_26 C1_26 112.3(3) . . ?
C2_26 F2_26 Cs2 150.6(3) . 3_766 ?
F6_26 C3_26 F5_26 108.4(3) . . ?
F6_26 C3_26 F4_26 107.2(3) . . ?
F5_26 C3_26 F4_26 107.0(3) . . ?
F6_26 C3_26 C1_26 113.6(3) . . ?
F5_26 C3_26 C1_26 110.6(3) . . ?
F4_26 C3_26 C1_26 109.9(3) . . ?
C3_26 F4_26 Cs05 162.5(2) . . ?
F7_26 C4_26 F9_26 108.1(4) . . ?
F7_26 C4_26 F8_26 108.9(4) . . ?
F9_26 C4_26 F8_26 105.7(4) . . ?
F7_26 C4_26 C1_26 111.7(3) . . ?
F9_26 C4_26 C1_26 110.1(3) . . ?
F8_26 C4_26 C1_26 112.1(4) . . ?
C4_26 F8_26 Cs2 127.1(4) . 3_766 ?
C1_27 O1_27 Al08 149.1(16) . . ?
O1_27 C1_27 C2_27 112.5(12) . . ?
O1_27 C1_27 C3_27 114.4(13) . . ?
C2_27 C1_27 C3_27 107.3(11) . . ?
O1_27 C1_27 C4_27 108.0(12) . . ?
C2_27 C1_27 C4_27 110.5(11) . . ?
C3_27 C1_27 C4_27 103.8(11) . . ?
F1_27 C2_27 F3_27 106.6(15) . . ?
F1_27 C2_27 F2_27 111.0(15) . . ?
F3_27 C2_27 F2_27 107.1(14) . . ?
F1_27 C2_27 C1_27 109.3(14) . . ?
F3_27 C2_27 C1_27 110.3(14) . . ?
F2_27 C2_27 C1_27 112.3(13) . . ?
C2_27 F2_27 Cs2A 138.7(13) . 3_766 ?
F4_27 C3_27 F5_27 111.3(16) . . ?
F4_27 C3_27 F6_27 106.8(15) . . ?
F5_27 C3_27 F6_27 107.2(16) . . ?
F4_27 C3_27 C1_27 111.2(14) . . ?
F5_27 C3_27 C1_27 111.9(17) . . ?
F6_27 C3_27 C1_27 108.3(14) . . ?
C3_27 F6_27 Cs2A 136.0(14) . 3_766 ?
F9_27 C4_27 F8_27 108.9(16) . . ?
F9_27 C4_27 F7_27 109.1(15) . . ?
F8_27 C4_27 F7_27 108.8(16) . . ?
F9_27 C4_27 C1_27 110.5(15) . . ?
F8_27 C4_27 C1_27 112.9(18) . . ?
F7_27 C4_27 C1_27 106.6(14) . . ?
C4_27 F7_27 Cs05 119.7(15) . . ?
C4_27 F8_27 Cs2A 153(3) . 3_766 ?
C4_27 F9_27 Cs05 95.0(15) . . ?
C1_28 O1_28 Al0C 150.7(11) . . ?
O1_28 C1_28 C4_28 112.2(11) . . ?
O1_28 C1_28 C3_28 110.0(10) . . ?
C4_28 C1_28 C3_28 108.7(9) . . ?
O1_28 C1_28 C2_28 108.7(10) . . ?
C4_28 C1_28 C2_28 109.0(9) . . ?
C3_28 C1_28 C2_28 108.3(9) . . ?
F3_28 C2_28 F1_28 107.9(12) . . ?
F3_28 C2_28 F2_28 109.1(12) . . ?
F1_28 C2_28 F2_28 107.8(10) . . ?
F3_28 C2_28 C1_28 108.9(12) . . ?
F1_28 C2_28 C1_28 109.7(10) . . ?
F2_28 C2_28 C1_28 113.3(11) . . ?
F4_28 C3_28 F5_28 107.9(13) . . ?
F4_28 C3_28 F6_28 107.6(12) . . ?
F5_28 C3_28 F6_28 107.4(12) . . ?
F4_28 C3_28 C1_28 110.9(12) . . ?
F5_28 C3_28 C1_28 110.4(13) . . ?
F6_28 C3_28 C1_28 112.4(12) . . ?
F7_28 C4_28 F9_28 106.1(12) . . ?
F7_28 C4_28 F8_28 107.0(14) . . ?
F9_28 C4_28 F8_28 108.3(13) . . ?
F7_28 C4_28 C1_28 112.9(14) . . ?
F9_28 C4_28 C1_28 110.4(11) . . ?
F8_28 C4_28 C1_28 111.9(14) . . ?
C1_29 O1_29 Al09 147.3(3) . . ?
O1_29 C1_29 C4_29 110.0(3) . . ?
O1_29 C1_29 C2_29 113.0(3) . . ?
C4_29 C1_29 C2_29 108.6(3) . . ?
O1_29 C1_29 C3_29 108.1(3) . . ?
C4_29 C1_29 C3_29 107.9(3) . . ?
C2_29 C1_29 C3_29 109.1(3) . . ?
F2_29 C2_29 F1_29 108.5(4) . . ?
F2_29 C2_29 F3_29 108.2(4) . . ?
F1_29 C2_29 F3_29 107.2(4) . . ?
F2_29 C2_29 C1_29 112.9(3) . . ?
F1_29 C2_29 C1_29 110.7(3) . . ?
F3_29 C2_29 C1_29 109.0(3) . . ?
F6_29 C3_29 F5_29 107.4(4) . . ?
F6_29 C3_29 F4_29 107.8(3) . . ?
F5_29 C3_29 F4_29 106.3(4) . . ?
F6_29 C3_29 C1_29 113.4(4) . . ?
F5_29 C3_29 C1_29 111.1(3) . . ?
F4_29 C3_29 C1_29 110.5(3) . . ?
C3_29 F4_29 Cs1 135.9(3) . . ?
F9_29 C4_29 F7_29 107.7(4) . . ?
F9_29 C4_29 F8_29 108.8(4) . . ?
F7_29 C4_29 F8_29 107.0(4) . . ?
F9_29 C4_29 C1_29 110.2(4) . . ?
F7_29 C4_29 C1_29 110.8(3) . . ?
F8_29 C4_29 C1_29 112.3(4) . . ?
C4_29 F7_29 Cs1 163.3(3) . . ?
C1_30 O1_30 Al09 140(3) . . ?
O1_30 C1_30 C4_30 112.0(15) . . ?
O1_30 C1_30 C2_30 112.1(15) . . ?
C4_30 C1_30 C2_30 107.9(13) . . ?
O1_30 C1_30 C3_30 111.3(15) . . ?
C4_30 C1_30 C3_30 107.7(13) . . ?
C2_30 C1_30 C3_30 105.5(12) . . ?
F1_30 C2_30 F3_30 110.1(17) . . ?
F1_30 C2_30 F2_30 111.3(17) . . ?
F3_30 C2_30 F2_30 107.8(17) . . ?
F1_30 C2_30 C1_30 110.8(18) . . ?
F3_30 C2_30 C1_30 108.9(18) . . ?
F2_30 C2_30 C1_30 107.9(16) . . ?
F4_30 C3_30 F5_30 109.4(17) . . ?
F4_30 C3_30 F6_30 109.9(17) . . ?
F5_30 C3_30 F6_30 107.9(17) . . ?
F4_30 C3_30 C1_30 111.8(18) . . ?
F5_30 C3_30 C1_30 109.3(17) . . ?
F6_30 C3_30 C1_30 108.5(17) . . ?
F9_30 C4_30 F7_30 109.6(17) . . ?
F9_30 C4_30 F8_30 108.1(17) . . ?
F7_30 C4_30 F8_30 107.5(17) . . ?
F9_30 C4_30 C1_30 110.4(18) . . ?
F7_30 C4_30 C1_30 110.1(18) . . ?
F8_30 C4_30 C1_30 111.0(18) . . ?
F9_30 C4_30 Cs1A 29(2) . . ?
F7_30 C4_30 Cs1A 89(2) . . ?
F8_30 C4_30 Cs1A 98(2) . . ?
C1_30 C4_30 Cs1A 137.9(18) . . ?
C4_30 F9_30 Cs1A 137(3) . . ?
C1_31 O1_31 Al0A 147.3(3) . . ?
O1_31 C1_31 C3_31 113.4(3) . . ?
O1_31 C1_31 C4_31 109.7(3) . . ?
C3_31 C1_31 C4_31 109.5(3) . . ?
O1_31 C1_31 C2_31 107.6(3) . . ?
C3_31 C1_31 C2_31 108.5(3) . . ?
C4_31 C1_31 C2_31 108.0(3) . . ?
F3_31 C2_31 F1_31 107.6(4) . . ?
F3_31 C2_31 F2_31 108.5(4) . . ?
F1_31 C2_31 F2_31 106.7(4) . . ?
F3_31 C2_31 C1_31 110.8(4) . . ?
F1_31 C2_31 C1_31 110.6(3) . . ?
F2_31 C2_31 C1_31 112.5(4) . . ?
C2_31 F1_31 Cs4 149.2(3) . . ?
C2_31 F2_31 Cs1 143.9(3) . 3_666 ?
F5_31 C3_31 F4_31 108.0(4) . . ?
F5_31 C3_31 F6_31 107.4(4) . . ?
F4_31 C3_31 F6_31 107.6(4) . . ?
F5_31 C3_31 C1_31 109.8(3) . . ?
F4_31 C3_31 C1_31 110.8(4) . . ?
F6_31 C3_31 C1_31 113.1(4) . . ?
C3_31 F6_31 Cs1 145.8(3) . 3_666 ?
F7_31 C4_31 F9_31 108.8(4) . . ?
F7_31 C4_31 F8_31 107.3(4) . . ?
F9_31 C4_31 F8_31 109.0(4) . . ?
F7_31 C4_31 C1_31 109.8(4) . . ?
F9_31 C4_31 C1_31 110.9(4) . . ?
F8_31 C4_31 C1_31 111.0(4) . . ?
C4_31 F8_31 Cs1 140.3(3) . 3_666 ?
C4_31 F9_31 Cs4 152.8(2) . . ?
C1_32 O1_32 Al0A 151(2) . . ?
O1_32 C1_32 C4_32 111.4(13) . . ?
O1_32 C1_32 C2_32 112.1(14) . . ?
C4_32 C1_32 C2_32 109.2(12) . . ?
O1_32 C1_32 C3_32 110.6(14) . . ?
C4_32 C1_32 C3_32 107.6(12) . . ?
C2_32 C1_32 C3_32 105.7(11) . . ?
F1_32 C2_32 F3_32 107.2(15) . . ?
F1_32 C2_32 F2_32 109.0(16) . . ?
F3_32 C2_32 F2_32 108.1(15) . . ?
F1_32 C2_32 C1_32 111.8(16) . . ?
F3_32 C2_32 C1_32 111.5(15) . . ?
F2_32 C2_32 C1_32 109.1(14) . . ?
C2_32 F2_32 Cs1A 131.5(19) . 3_666 ?
F4_32 C3_32 F5_32 108.8(16) . . ?
F4_32 C3_32 F6_32 108.4(15) . . ?
F5_32 C3_32 F6_32 108.7(16) . . ?
F4_32 C3_32 C1_32 111.5(16) . . ?
F5_32 C3_32 C1_32 108.5(16) . . ?
F6_32 C3_32 C1_32 110.9(16) . . ?
F4_32 C3_32 Cs4A 67.6(16) . . ?
F5_32 C3_32 Cs4A 43.7(16) . . ?
F6_32 C3_32 Cs4A 108.7(16) . . ?
C1_32 C3_32 Cs4A 137.9(12) . . ?
C3_32 F4_32 Cs4A 91.9(16) . . ?
C3_32 F5_32 Cs4A 118(2) . . ?
F7_32 C4_32 F9_32 109.4(16) . . ?
F7_32 C4_32 F8_32 106.9(16) . . ?
F9_32 C4_32 F8_32 107.6(16) . . ?
F7_32 C4_32 C1_32 109.2(16) . . ?
F9_32 C4_32 C1_32 111.0(16) . . ?
F8_32 C4_32 C1_32 112.6(18) . . ?
C4_32 F8_32 Cs1A 151(2) . 3_666 ?
C1_33 O1_33 Al07 147.8(3) . . ?
O1_33 C1_33 C2_33 108.6(3) . . ?
O1_33 C1_33 C4_33 111.1(3) . . ?
C2_33 C1_33 C4_33 109.3(3) . . ?
O1_33 C1_33 C3_33 110.0(3) . . ?
C2_33 C1_33 C3_33 108.7(3) . . ?
C4_33 C1_33 C3_33 109.0(3) . . ?
F1_33 C2_33 F2_33 108.7(4) . . ?
F1_33 C2_33 F3_33 107.4(4) . . ?
F2_33 C2_33 F3_33 107.4(4) . . ?
F1_33 C2_33 C1_33 110.9(3) . . ?
F2_33 C2_33 C1_33 112.3(3) . . ?
F3_33 C2_33 C1_33 110.0(3) . . ?
F5_33 C3_33 F6_33 107.8(3) . . ?
F5_33 C3_33 F4_33 106.9(3) . . ?
F6_33 C3_33 F4_33 107.1(3) . . ?
F5_33 C3_33 C1_33 111.1(3) . . ?
F6_33 C3_33 C1_33 112.9(3) . . ?
F4_33 C3_33 C1_33 110.7(3) . . ?
C3_33 F4_33 Cs3 133.6(2) . . ?
F9_33 C4_33 F7_33 108.4(4) . . ?
F9_33 C4_33 F8_33 107.6(3) . . ?
F7_33 C4_33 F8_33 106.7(3) . . ?
F9_33 C4_33 C1_33 111.3(3) . . ?
F7_33 C4_33 C1_33 110.2(3) . . ?
F8_33 C4_33 C1_33 112.4(3) . . ?
C4_33 F7_33 Cs3 100.6(2) . . ?
C4_33 F8_33 Cs3 112.0(2) . . ?
C1_34 O1_34 Al07 156(4) . . ?
O1_34 C1_34 C4_34 110.9(15) . . ?
O1_34 C1_34 C3_34 110.4(15) . . ?
C4_34 C1_34 C3_34 108.5(13) . . ?
O1_34 C1_34 C2_34 109.8(15) . . ?
C4_34 C1_34 C2_34 108.7(13) . . ?
C3_34 C1_34 C2_34 108.5(12) . . ?
F1_34 C2_34 F3_34 107.8(17) . . ?
F1_34 C2_34 F2_34 108.7(16) . . ?
F3_34 C2_34 F2_34 107.9(17) . . ?
F1_34 C2_34 C1_34 110.0(18) . . ?
F3_34 C2_34 C1_34 110.4(18) . . ?
F2_34 C2_34 C1_34 111.9(18) . . ?
F5_34 C3_34 F4_34 108.5(17) . . ?
F5_34 C3_34 F6_34 107.2(17) . . ?
F4_34 C3_34 F6_34 107.9(17) . . ?
F5_34 C3_34 C1_34 110.4(18) . . ?
F4_34 C3_34 C1_34 110.8(18) . . ?
F6_34 C3_34 C1_34 111.9(17) . . ?
C3_34 F4_34 Cs3A 155(3) . . ?
F7_34 C4_34 F9_34 108.9(17) . . ?
F7_34 C4_34 F8_34 107.2(17) . . ?
F9_34 C4_34 F8_34 107.1(17) . . ?
F7_34 C4_34 C1_34 110.9(19) . . ?
F9_34 C4_34 C1_34 110.5(19) . . ?
F8_34 C4_34 C1_34 112.1(19) . . ?
C4_34 F7_34 Cs3A 128(4) . . ?
C2_35 C1_35 H1A_35 109.5 . . ?
C2_35 C1_35 H1B_35 109.5 . . ?
H1A_35 C1_35 H1B_35 109.5 . . ?
C2_35 C1_35 H1C_35 109.5 . . ?
H1A_35 C1_35 H1C_35 109.5 . . ?
H1B_35 C1_35 H1C_35 109.5 . . ?
C3_35 C2_35 C7_35 118.8(12) . . ?
C3_35 C2_35 C1_35 124.3(15) . . ?
C7_35 C2_35 C1_35 116.9(15) . . ?
C3_35 C2_35 Cs6A 70.5(11) . . ?
C7_35 C2_35 Cs6A 82.8(12) . . ?
C1_35 C2_35 Cs6A 115.7(8) . . ?
C4_35 C3_35 C2_35 120.8(13) . . ?
C4_35 C3_35 Cs6A 76.8(13) . . ?
C2_35 C3_35 Cs6A 84.4(11) . . ?
C4_35 C3_35 H3_35 119.1 . . ?
C2_35 C3_35 H3_35 119.1 . . ?
Cs6A C3_35 H3_35 119.1 . . ?
C5_35 C4_35 C3_35 119.9(12) . . ?
C5_35 C4_35 Cs6A 86.4(13) . . ?
C3_35 C4_35 Cs6A 77.3(14) . . ?
C5_35 C4_35 H4_35 119.2 . . ?
C3_35 C4_35 H4_35 119.2 . . ?
Cs6A C4_35 H4_35 119.2 . . ?
C4_35 C5_35 C6_35 119.5(12) . . ?
C4_35 C5_35 Cs6A 68.9(12) . . ?
C6_35 C5_35 Cs6A 83.2(12) . . ?
C4_35 C5_35 H5_35 120.2 . . ?
C6_35 C5_35 H5_35 120.2 . . ?
Cs6A C5_35 H5_35 120.2 . . ?
C7_35 C6_35 C5_35 120.7(13) . . ?
C7_35 C6_35 Cs6A 76.6(13) . . ?
C5_35 C6_35 Cs6A 73.1(12) . . ?
C7_35 C6_35 H6_35 119.6 . . ?
C5_35 C6_35 H6_35 119.6 . . ?
Cs6A C6_35 H6_35 119.6 . . ?
C6_35 C7_35 C2_35 120.1(13) . . ?
C6_35 C7_35 Cs6A 80.0(13) . . ?
C2_35 C7_35 Cs6A 73.0(11) . . ?
C6_35 C7_35 H7_35 119.9 . . ?
C2_35 C7_35 H7_35 119.9 . . ?
Cs6A C7_35 H7_35 119.9 . . ?
C1_36 O1_36 Al08 148.5(16) . . ?
O1_36 C1_36 C4_36 111.3(12) . . ?
O1_36 C1_36 C2_36 109.7(12) . . ?
C4_36 C1_36 C2_36 108.5(10) . . ?
O1_36 C1_36 C3_36 109.1(12) . . ?
C4_36 C1_36 C3_36 108.5(10) . . ?
C2_36 C1_36 C3_36 109.7(10) . . ?
F3_36 C2_36 F2_36 108.4(14) . . ?
F3_36 C2_36 F1_36 106.3(14) . . ?
F2_36 C2_36 F1_36 107.0(14) . . ?
F3_36 C2_36 C1_36 110.5(12) . . ?
F2_36 C2_36 C1_36 113.4(12) . . ?
F1_36 C2_36 C1_36 110.8(13) . . ?
F5_36 C3_36 F4_36 106.8(15) . . ?
F5_36 C3_36 F6_36 108.4(14) . . ?
F4_36 C3_36 F6_36 107.5(14) . . ?
F5_36 C3_36 C1_36 111.1(15) . . ?
F4_36 C3_36 C1_36 111.1(13) . . ?
F6_36 C3_36 C1_36 111.7(13) . . ?
C3_36 F4_36 Cs05 109.8(12) . . ?
C3_36 F6_36 Cs05 102.8(11) . . ?
F9_36 C4_36 F7_36 106.3(13) . . ?
F9_36 C4_36 F8_36 108.6(14) . . ?
F7_36 C4_36 F8_36 107.3(14) . . ?
F9_36 C4_36 C1_36 110.6(13) . . ?
F7_36 C4_36 C1_36 110.9(12) . . ?
F8_36 C4_36 C1_36 112.9(14) . . ?
C4_36 F7_36 Cs05 143.1(12) . . ?

loop_
_geom_bond_atom_site_label_1
_geom_bond_atom_site_label_2
_geom_bond_distance
_geom_bond_site_symmetry_2
_geom_bond_publ_flag
Cs6 F029 3.032(3) . ?
Cs6 F039 3.165(3) 3_665 ?
Cs6 F019 3.201(3) . ?
Cs6 F062 3.242(3) 4_565 ?
Cs6 F02J 3.246(3) 3_665 ?
Cs6 F014 3.254(3) . ?
Cs6 F1_2 3.289(8) 2_655 ?
Cs6 F04O 3.406(4) . ?
Cs6 C5_6 3.424(7) . ?
Cs6 F2_2 3.451(9) 2_655 ?
Cs6 C4_6 3.466(7) . ?
Cs6 C6_6 3.506(6) . ?
Cs4 F021 3.032(3) . ?
Cs4 F2_1 3.145(4) 3_666 ?
Cs4 F023 3.195(3) 3_666 ?
Cs4 F6_1 3.240(4) 3_666 ?
Cs4 F6_17 3.268(6) . ?
Cs4 F1_31 3.303(4) . ?
Cs4 F2_17 3.342(8) . ?
Cs4 F03N 3.396(4) . ?
Cs4 F9_31 3.425(4) . ?
Cs4 F8_17 3.486(7) . ?
Cs4 C5_8 3.514(7) . ?
Cs4 C4_8 3.514(7) . ?
Cs2 F02R 3.094(4) . ?
Cs2 F8_26 3.207(4) 3_766 ?
Cs2 F5_12 3.226(16) . ?
Cs2 F2_26 3.241(4) 3_766 ?
Cs2 F2_19 3.252(7) 1_655 ?
Cs2 F8_19 3.283(7) 1_655 ?
Cs2 F03C 3.423(4) . ?
Cs2 C5_10 3.467(5) . ?
Cs2 C4_10 3.480(5) . ?
Cs2 F01G 3.493(5) . ?
Cs2 F6_19 3.495(7) 1_655 ?
Cs2 C6_10 3.509(5) . ?
Cs3 F4_33 3.142(3) . ?
Cs3 F00G 3.184(3) . ?
Cs3 F00F 3.218(4) 3_656 ?
Cs3 F00E 3.227(3) 3_656 ?
Cs3 F2_4 3.256(8) 4_566 ?
Cs3 F00N 3.264(3) 3_656 ?
Cs3 F8_4 3.398(9) 4_566 ?
Cs3 C5_5 3.455(10) . ?
Cs3 F8_33 3.472(5) . ?
Cs3 C4_5 3.485(11) . ?
Cs3 C3_5 3.499(16) . ?
Cs3 C6_5 3.507(9) . ?
Cs1 F7_29 3.168(5) . ?
Cs1 F6_31 3.270(6) 3_666 ?
Cs1 F6_22 3.281(8) . ?
Cs1 F2_31 3.283(5) 3_666 ?
Cs1 F9_1 3.285(5) . ?
Cs1 F1_24 3.296(6) . ?
Cs1 C5_9 3.323(6) . ?
Cs1 C6_9 3.355(6) . ?
Cs1 C4_9 3.377(6) . ?
Cs1 F8_22 3.400(8) . ?
Cs1 F4_29 3.420(6) . ?
Cs1 C7_9 3.457(6) . ?
Cs6A F062 2.729(18) 4_565 ?
Cs6A F029 2.954(10) . ?
Cs6A F039 3.035(11) 3_665 ?
Cs6A C4_35 3.08(3) . ?
Cs6A C3_35 3.09(3) . ?
Cs6A C2_35 3.26(2) . ?
Cs6A C5_35 3.30(2) . ?
Cs6A C7_35 3.38(3) . ?
Cs6A F014 3.396(12) . ?
Cs6A C6_35 3.42(2) . ?
Cs6A F019 3.486(15) . ?
Cs6A F02M 3.562(11) 3_665 ?
Cs4A F023 2.673(16) 3_666 ?
Cs4A F5_32 2.97(4) . ?
Cs4A F6_15 3.10(2) 3_666 ?
Cs4A F03N 3.260(11) . ?
Cs4A F021 3.299(11) . ?
Cs4A C5_21 3.31(3) . ?
Cs4A F8_15 3.314(18) 3_666 ?
Cs4A C6_21 3.43(3) . ?
Cs4A C4_21 3.47(2) . ?
Cs4A F4_32 3.51(4) . ?
Cs4A F2_15 3.522(19) 3_666 ?
Cs4A C7_21 3.63(3) . ?
Cs2A F1_3 3.076(7) . ?
Cs2A F02R 3.175(6) . ?
Cs2A F8_27 3.19(3) 3_766 ?
Cs2A F01G 3.258(6) . ?
Cs2A F8_20 3.270(16) 1_655 ?
Cs2A F058 3.309(7) . ?
Cs2A F03C 3.344(6) . ?
Cs2A F2_27 3.373(18) 3_766 ?
Cs2A C5_10 3.439(7) . ?
Cs2A F2_20 3.459(14) 1_655 ?
Cs2A C6_10 3.466(7) . ?
Cs2A C4_10 3.548(7) . ?
Cs3A F4_34 3.10(5) . ?
Cs3A F00G 3.126(6) . ?
Cs3A F00N 3.190(6) 3_656 ?
Cs3A F00E 3.318(6) 3_656 ?
Cs3A F7_34 3.32(7) . ?
Cs3A F017 3.336(6) 3_656 ?
Cs3A F00F 3.336(5) 3_656 ?
Cs3A F02X 3.342(6) 3_656 ?
Cs3A F6_11 3.446(15) 4_566 ?
Cs3A C5_16 3.464(11) . ?
Cs3A C6_16 3.488(10) . ?
Cs3A C4_16 3.494(12) . ?
Cs1A F9_30 2.54(4) . ?
Cs1A F8_32 3.09(3) 3_666 ?
Cs1A F9_15 3.127(16) . ?
Cs1A F2_32 3.13(3) 3_666 ?
Cs1A F8_23 3.188(19) . ?
Cs1A F2_25 3.34(3) . ?
Cs1A F6_23 3.38(2) . ?
Cs1A C6_9 3.574(6) . ?
Cs1A C5_9 3.582(6) . ?
Cs1A C4_30 3.63(3) . ?
Cs1A C4_9 3.627(6) . ?
Cs1A C7_9 3.630(6) . ?
Cs4B F023 3.084(7) 3_666 ?
Cs4B F021 3.272(5) . ?
Cs4B F03N 3.517(6) . ?
Cs4B F06I 3.767(7) . ?
O2 C06U 1.345(4) . ?
O2 Al07 1.732(3) . ?
O3 C083 1.341(5) . ?
O3 Al0A 1.729(3) . ?
O4 C07W 1.353(5) . ?
O4 Al0B 1.720(3) . ?
Cs05 F3_14 2.49(7) . ?
Cs05 F1_13 3.064(3) . ?
Cs05 F4_26 3.107(3) . ?
Cs05 F8_12 3.107(18) 3_766 ?
Cs05 F2_3 3.150(3) 3_766 ?
Cs05 F2_12 3.191(10) 3_766 ?
Cs05 F6_3 3.197(5) 3_766 ?
Cs05 F7_36 3.199(16) . ?
Cs05 F7_27 3.20(2) . ?
Cs05 F9_13 3.252(3) . ?
Cs05 F4_36 3.32(2) . ?
Cs05 F05Q 3.351(3) 1_655 ?
O5 C079 1.342(4) . ?
O5 Al0B 1.729(3) . ?
O6 C07Y 1.344(4) . ?
O6 Al0B 1.729(3) . ?
Al07 O1_34 1.57(4) . ?
Al07 O03H 1.720(3) . ?
Al07 O03I 1.725(3) . ?
Al07 O1_33 1.734(3) . ?
Al08 O1_18 1.684(17) . ?
Al08 O1_26 1.723(3) . ?
Al08 O04Y 1.724(3) . ?
Al08 O1_36 1.728(16) . ?
Al08 O1_13 1.729(3) . ?
Al08 O1_27 1.730(17) . ?
Al08 O1_17 1.741(5) . ?
Al08 O1_14 1.83(6) . ?
Al09 O1_20 1.661(12) . ?
Al09 O1_30 1.70(4) . ?
Al09 O04F 1.718(3) . ?
Al09 O1_1 1.729(3) . ?
Al09 O1_29 1.734(3) . ?
Al09 O1_15 1.734(13) . ?
Al09 O1_19 1.747(4) . ?
Al0A O1_25 1.69(2) . ?
Al0A O1_24 1.718(3) . ?
Al0A O044 1.726(3) . ?
Al0A O1_31 1.728(3) . ?
Al0A O1_32 1.78(2) . ?
Al0B O1_11 1.71(2) . ?
Al0B O1_4 1.719(9) . ?
Al0C O1_2 1.683(4) . ?
Al0C O1_23 1.69(2) . ?
Al0C O1_12 1.711(10) . ?
Al0C O041 1.721(3) . ?
Al0C O1_22 1.726(7) . ?
Al0C O1_3 1.742(3) . ?
Al0C O1_28 1.775(12) . ?
F00D C06P 1.324(5) . ?
F00E C07M 1.347(4) . ?
F00E Cs3 3.227(3) 3_656 ?
F00E Cs3A 3.317(6) 3_656 ?
F00F C075 1.352(4) . ?
F00F Cs3 3.218(4) 3_656 ?
F00F Cs3A 3.336(5) 3_656 ?
F00G C06P 1.346(4) . ?
F00I C07T 1.322(5) . ?
F00J C08M 1.332(5) . ?
F00L C076 1.335(5) . ?
F00M C076 1.324(5) . ?
F00N C06P 1.342(4) . ?
F00N Cs3A 3.190(6) 3_656 ?
F00N Cs3 3.264(3) 3_656 ?
F00O C075 1.322(5) . ?
F00P C074 1.315(5) . ?
F00Q C084 1.338(5) . ?
F00Q Cs05 3.583(3) 2_645 ?
F00R C081 1.324(5) . ?
F00S C07E 1.321(5) . ?
F00U C078 1.327(5) . ?
F00V C07T 1.331(5) . ?
F00W C07M 1.331(5) . ?
F00X C07I 1.326(5) . ?
F00Y C075 1.331(5) . ?
F00Z C06V 1.312(5) . ?
F010 C07E 1.335(5) . ?
F013 C078 1.324(5) . ?
F014 C06V 1.352(5) . ?
F015 C076 1.343(5) . ?
F017 C07Q 1.336(5) . ?
F017 Cs3A 3.336(6) 3_656 ?
F017 Cs3 3.511(5) 3_656 ?
F019 C096 1.338(5) . ?
F01A C07C 1.319(5) . ?
F01C C07M 1.329(5) . ?
F01D C07A 1.327(5) . ?
F01E C081 1.341(5) . ?
F01G C090 1.338(6) . ?
F01H C09O 1.338(5) . ?
F01I C084 1.333(5) . ?
F01J C07A 1.328(5) . ?
F01K C08V 1.321(5) . ?
F01M C07C 1.335(5) . ?
F01O C07C 1.335(5) . ?
F01Q C07A 1.337(5) . ?
F01R C074 1.343(5) . ?
F01U C08M 1.341(5) . ?
F01V C07T 1.335(5) . ?
F01W C078 1.333(5) . ?
F01X C08C 1.327(5) . ?
F01Z C07I 1.324(5) . ?
F021 C08V 1.343(5) . ?
F022 C087 1.323(5) . ?
F023 C07I 1.354(5) . ?
F023 Cs4A 2.673(16) 3_666 ?
F023 Cs4B 3.084(7) 3_666 ?
F023 Cs4 3.195(3) 3_666 ?
F025 C07E 1.329(5) . ?
F027 C07Q 1.330(5) . ?
F029 C087 1.352(5) . ?
F02B C08L 1.332(6) . ?
F02E C096 1.326(5) . ?
F02F C087 1.318(5) . ?
F02H C08V 1.331(5) . ?
F02J C06V 1.345(5) . ?
F02J Cs6 3.246(3) 3_665 ?
F02J Cs6A 3.617(16) 3_665 ?
F02M C08X 1.333(5) . ?
F02M Cs6 3.536(3) 3_665 ?
F02M Cs6A 3.562(11) 3_665 ?
F02O C08C 1.325(5) . ?
F02P C09H 1.340(6) . ?
F02R C08C 1.340(5) . ?
F02S C09W 1.318(5) . ?
F02X C07Q 1.336(5) . ?
F02X Cs3A 3.342(6) 3_656 ?
F02X Cs3 3.584(6) 3_656 ?
F037 C081 1.330(5) . ?
F039 C099 1.348(5) . ?
F039 Cs6A 3.035(11) 3_665 ?
F039 Cs6 3.165(3) 3_665 ?
F03C C0A0 1.333(5) . ?
F03E C09O 1.343(6) . ?
F03F C08M 1.318(5) . ?
O03H C086 1.349(5) . ?
O03I C09E 1.351(4) . ?
F03M C09H 1.347(6) . ?
F03N C0AD 1.338(6) . ?
F03R C096 1.330(6) . ?
F03S C0A1 1.327(6) . ?
F03T C099 1.325(5) . ?
F03V C09W 1.356(5) . ?
F03V Cs05 3.443(3) 1_455 ?
F03Y C084 1.339(5) . ?
F03Y Cs05 3.404(3) 2_645 ?
F040 C090 1.319(5) . ?
O041 C085 1.340(4) . ?
O044 C07G 1.345(5) . ?
F04B C074 1.338(5) . ?
F04D C0A1 1.323(6) . ?
O04F C07H 1.346(5) . ?
F04I C0A0 1.319(6) . ?
F04N C09W 1.341(6) . ?
F04O C08X 1.339(6) . ?
F04S C09M 1.306(6) . ?
F04X C09O 1.311(5) . ?
O04Y C07R 1.345(5) . ?
F050 C08L 1.320(7) . ?
F052 C09H 1.312(5) . ?
F058 C090 1.338(5) . ?
F05A C0AD 1.319(6) . ?
F05E C08L 1.351(5) . ?
F05F C098 1.330(6) . ?
F05K C099 1.332(6) . ?
F05Q C0A1 1.342(5) . ?
F05Q Cs05 3.351(3) 1_455 ?
F05U C08X 1.322(6) . ?
F05Y C098 1.320(7) . ?
F061 C09M 1.334(5) . ?
F062 C0AL 1.355(6) . ?
F062 Cs6A 2.729(18) 4_666 ?
F062 Cs6 3.242(3) 4_666 ?
F067 C0A0 1.333(6) . ?
F06A C09M 1.346(6) . ?
F06E C098 1.338(8) . ?
F06I C0AD 1.347(6) . ?
F06J C0AL 1.350(8) . ?
C06P C06U 1.551(5) . ?
C06U C075 1.560(5) . ?
C06U C07M 1.562(5) . ?
C06V C079 1.548(5) . ?
F06X C0AL 1.292(7) . ?
C074 C086 1.540(5) . ?
C076 C07W 1.557(5) . ?
C078 C07W 1.562(5) . ?
C079 C08X 1.556(6) . ?
C079 C099 1.558(6) . ?
C07A C07R 1.556(5) . ?
C07C C07R 1.561(6) . ?
C07E C07H 1.561(5) . ?
C07G C0A1 1.552(6) . ?
C07G C08L 1.553(6) . ?
C07G C09W 1.561(6) . ?
C07H C07Q 1.552(5) . ?
C07H C07T 1.561(5) . ?
C07I C086 1.564(6) . ?
C07I Cs4A 3.906(16) 3_666 ?
C07R C090 1.549(5) . ?
C07W C084 1.545(5) . ?
C07Y C08M 1.560(5) . ?
C07Y C096 1.561(5) . ?
C07Y C087 1.565(5) . ?
C081 C086 1.562(5) . ?
C083 C0AD 1.542(6) . ?
C083 C09H 1.554(6) . ?
C083 C08V 1.569(5) . ?
C085 C09O 1.552(5) . ?
C085 C0A0 1.555(5) . ?
C085 C08C 1.563(5) . ?
C098 C09E 1.544(6) . ?
C09E C0AL 1.540(6) . ?
C09E C09M 1.553(6) . ?
O1_1 C1_1 1.344(5) . ?
C1_1 C2_1 1.544(6) . ?
C1_1 C4_1 1.548(6) . ?
C1_1 C3_1 1.562(5) . ?
C2_1 F1_1 1.322(5) . ?
C2_1 F2_1 1.344(5) . ?
C2_1 F3_1 1.345(6) . ?
F2_1 Cs4 3.145(4) 3_666 ?
C3_1 F5_1 1.328(6) . ?
C3_1 F4_1 1.330(5) . ?
C3_1 F6_1 1.356(5) . ?
F6_1 Cs4 3.240(4) 3_666 ?
C4_1 F7_1 1.322(6) . ?
C4_1 F8_1 1.340(5) . ?
C4_1 F9_1 1.349(5) . ?
O1_2 C1_2 1.354(6) . ?
C1_2 C4_2 1.546(7) . ?
C1_2 C2_2 1.552(6) . ?
C1_2 C3_2 1.558(6) . ?
C2_2 F3_2 1.325(6) . ?
C2_2 F1_2 1.336(6) . ?
C2_2 F2_2 1.341(7) . ?
F1_2 Cs6 3.288(8) 2_645 ?
F2_2 Cs6 3.451(9) 2_645 ?
C3_2 F5_2 1.335(7) . ?
C3_2 F6_2 1.338(6) . ?
C3_2 F4_2 1.339(6) . ?
C4_2 F7_2 1.325(6) . ?
C4_2 F9_2 1.339(7) . ?
C4_2 F8_2 1.340(6) . ?
O1_3 C1_3 1.347(5) . ?
C1_3 C3_3 1.547(6) . ?
C1_3 C4_3 1.551(6) . ?
C1_3 C2_3 1.559(6) . ?
C2_3 F3_3 1.320(6) . ?
C2_3 F2_3 1.338(6) . ?
C2_3 F1_3 1.343(6) . ?
F2_3 Cs05 3.150(3) 3_766 ?
C3_3 F5_3 1.336(6) . ?
C3_3 F4_3 1.344(6) . ?
C3_3 F6_3 1.357(6) . ?
F6_3 Cs05 3.197(5) 3_766 ?
C4_3 F7_3 1.325(7) . ?
C4_3 F9_3 1.329(7) . ?
C4_3 F8_3 1.359(6) . ?
F8_3 Cs05 3.406(4) 3_766 ?
O1_4 C1_4 1.349(6) . ?
C1_4 C2_4 1.554(7) . ?
C1_4 C4_4 1.557(7) . ?
C1_4 C3_4 1.558(7) . ?
C2_4 F1_4 1.322(7) . ?
C2_4 F3_4 1.327(7) . ?
C2_4 F2_4 1.349(7) . ?
F2_4 Cs3 3.256(8) 4_665 ?
C3_4 F6_4 1.327(8) . ?
C3_4 F5_4 1.334(8) . ?
C3_4 F4_4 1.346(8) . ?
C4_4 F9_4 1.313(7) . ?
C4_4 F7_4 1.324(7) . ?
C4_4 F8_4 1.352(7) . ?
F8_4 Cs3 3.398(9) 4_665 ?
C1_5 C2_5 1.492(11) . ?
C1_5 H1A_5 0.9800 . ?
C1_5 H1B_5 0.9800 . ?
C1_5 H1C_5 0.9800 . ?
C2_5 C7_5 1.384(10) . ?
C2_5 C3_5 1.397(10) . ?
C3_5 C4_5 1.382(10) . ?
C3_5 H3_5 1.0000 . ?
C4_5 C5_5 1.383(10) . ?
C4_5 H4_5 1.0000 . ?
C5_5 C6_5 1.382(10) . ?
C5_5 H5_5 1.0000 . ?
C6_5 C7_5 1.391(10) . ?
C6_5 H6_5 1.0000 . ?
C7_5 H7_5 1.0000 . ?
C1_6 C2_6 1.505(8) . ?
C1_6 H1A_6 0.9800 . ?
C1_6 H1B_6 0.9800 . ?
C1_6 H1C_6 0.9800 . ?
C2_6 C7_6 1.394(8) . ?
C2_6 C3_6 1.397(8) . ?
C3_6 C4_6 1.385(8) . ?
C3_6 H3_6 1.0000 . ?
C4_6 C5_6 1.398(8) . ?
C4_6 H4_6 1.0000 . ?
C5_6 C6_6 1.387(8) . ?
C5_6 H5_6 1.0000 . ?
C6_6 C7_6 1.377(8) . ?
C6_6 H6_6 1.0000 . ?
C7_6 H7_6 1.0000 . ?
C1_7 C2_7 1.487(7) . ?
C1_7 H1A_7 0.9800 . ?
C1_7 H1B_7 0.9800 . ?
C1_7 H1C_7 0.9800 . ?
C2_7 C7_7 1.396(6) . ?
C2_7 C3_7 1.407(6) . ?
C3_7 C4_7 1.390(7) . ?
C3_7 H3_7 1.0000 . ?
C4_7 C5_7 1.367(7) . ?
C4_7 H4_7 1.0000 . ?
C5_7 C6_7 1.375(7) . ?
C5_7 H5_7 1.0000 . ?
C6_7 C7_7 1.361(6) . ?
C6_7 H6_7 1.0000 . ?
C7_7 H7_7 1.0000 . ?
C1_8 C2_8 1.496(8) . ?
C1_8 H1A_8 0.9800 . ?
C1_8 H1B_8 0.9800 . ?
C1_8 H1C_8 0.9800 . ?
C2_8 C3_8 1.392(8) . ?
C2_8 C7_8 1.403(8) . ?
C3_8 C4_8 1.382(9) . ?
C3_8 H3_8 1.0000 . ?
C4_8 C5_8 1.391(9) . ?
C4_8 H4_8 1.0000 . ?
C5_8 C6_8 1.376(8) . ?
C5_8 H5_8 1.0000 . ?
C6_8 C7_8 1.388(8) . ?
C6_8 H6_8 1.0000 . ?
C7_8 H7_8 1.0000 . ?
C1_9 C2_9 1.506(6) . ?
C1_9 H1A_9 0.9800 . ?
C1_9 H1B_9 0.9800 . ?
C1_9 H1C_9 0.9800 . ?
C2_9 C7_9 1.393(6) . ?
C2_9 C3_9 1.397(6) . ?
C3_9 C4_9 1.382(7) . ?
C3_9 H3_9 1.0000 . ?
C4_9 C5_9 1.391(6) . ?
C4_9 H4_9 1.0000 . ?
C5_9 C6_9 1.387(6) . ?
C5_9 H5_9 1.0000 . ?
C6_9 C7_9 1.385(6) . ?
C6_9 H6_9 1.0000 . ?
C7_9 H7_9 1.0000 . ?
C1_10 C2_10 1.503(7) . ?
C1_10 H1A_10 0.9800 . ?
C1_10 H1B_10 0.9800 . ?
C1_10 H1C_10 0.9800 . ?
C2_10 C3_10 1.382(6) . ?
C2_10 C7_10 1.399(6) . ?
C3_10 C4_10 1.387(6) . ?
C3_10 H3_10 1.0000 . ?
C4_10 C5_10 1.382(6) . ?
C4_10 H4_10 1.0000 . ?
C5_10 C6_10 1.387(6) . ?
C5_10 H5_10 1.0000 . ?
C6_10 C7_10 1.381(6) . ?
C6_10 H6_10 1.0000 . ?
C7_10 H7_10 1.0000 . ?
O1_11 C1_11 1.351(10) . ?
C1_11 C4_11 1.550(10) . ?
C1_11 C2_11 1.552(10) . ?
C1_11 C3_11 1.552(10) . ?
C2_11 F3_11 1.334(10) . ?
C2_11 F1_11 1.335(10) . ?
C2_11 F2_11 1.337(10) . ?
F2_11 Cs3A 3.729(16) 4_665 ?
C3_11 F5_11 1.334(10) . ?
C3_11 F4_11 1.337(10) . ?
C3_11 F6_11 1.337(11) . ?
F6_11 Cs3A 3.446(15) 4_665 ?
C4_11 F7_11 1.334(10) . ?
C4_11 F8_11 1.337(10) . ?
C4_11 F9_11 1.337(10) . ?
O1_12 C1_12 1.342(10) . ?
C1_12 C3_12 1.553(10) . ?
C1_12 C4_12 1.554(10) . ?
C1_12 C2_12 1.554(10) . ?
C2_12 F3_12 1.331(10) . ?
C2_12 F1_12 1.335(10) . ?
C2_12 F2_12 1.339(10) . ?
F2_12 Cs05 3.191(10) 3_766 ?
C3_12 F4_12 1.329(10) . ?
C3_12 F5_12 1.338(11) . ?
C3_12 F6_12 1.341(10) . ?
F6_12 Cs05 3.734(14) 3_766 ?
C4_12 F7_12 1.328(10) . ?
C4_12 F9_12 1.332(11) . ?
C4_12 F8_12 1.335(11) . ?
F8_12 Cs05 3.107(18) 3_766 ?
O1_13 C1_13 1.351(5) . ?
C1_13 C2_13 1.555(5) . ?
C1_13 C3_13 1.556(5) . ?
C1_13 C4_13 1.559(5) . ?
C2_13 F3_13 1.326(5) . ?
C2_13 F2_13 1.332(5) . ?
C2_13 F1_13 1.338(5) . ?
C3_13 F6_13 1.331(5) . ?
C3_13 F4_13 1.333(5) . ?
C3_13 F5_13 1.344(5) . ?
C4_13 F7_13 1.333(5) . ?
C4_13 F9_13 1.334(5) . ?
C4_13 F8_13 1.335(5) . ?
O1_14 C1_14 1.343(11) . ?
C1_14 C4_14 1.554(11) . ?
C1_14 C2_14 1.558(11) . ?
C1_14 C3_14 1.559(11) . ?
C2_14 F1_14 1.329(11) . ?
C2_14 F3_14 1.334(11) . ?
C2_14 F2_14 1.336(11) . ?
C3_14 F4_14 1.329(11) . ?
C3_14 F5_14 1.332(11) . ?
C3_14 F6_14 1.338(11) . ?
C4_14 F7_14 1.331(11) . ?
C4_14 F9_14 1.333(11) . ?
C4_14 F8_14 1.339(11) . ?
O1_15 C1_15 1.345(10) . ?
C1_15 C4_15 1.554(10) . ?
C1_15 C2_15 1.557(10) . ?
C1_15 C3_15 1.559(10) . ?
C2_15 F1_15 1.333(11) . ?
C2_15 F2_15 1.338(11) . ?
C2_15 F3_15 1.340(10) . ?
F2_15 Cs4A 3.522(19) 3_666 ?
C3_15 F5_15 1.328(11) . ?
C3_15 F4_15 1.332(11) . ?
C3_15 F6_15 1.339(11) . ?
F6_15 Cs4A 3.10(2) 3_666 ?
C4_15 F7_15 1.331(11) . ?
C4_15 F9_15 1.332(11) . ?
C4_15 F8_15 1.338(11) . ?
F8_15 Cs4A 3.314(18) 3_666 ?
C1_16 C2_16 1.507(10) . ?
C1_16 H1A_16 0.9800 . ?
C1_16 H1B_16 0.9800 . ?
C1_16 H1C_16 0.9800 . ?
C2_16 C7_16 1.389(10) . ?
C2_16 C3_16 1.397(10) . ?
C3_16 C4_16 1.389(11) . ?
C3_16 H3_16 1.0000 . ?
C4_16 C5_16 1.388(11) . ?
C4_16 H4_16 1.0000 . ?
C5_16 C6_16 1.387(10) . ?
C5_16 H5_16 1.0000 . ?
C6_16 C7_16 1.383(10) . ?
C6_16 H6_16 1.0000 . ?
C7_16 H7_16 1.0000 . ?
O1_17 C1_17 1.341(5) . ?
C1_17 C4_17 1.556(6) . ?
C1_17 C3_17 1.556(6) . ?
C1_17 C2_17 1.558(6) . ?
C2_17 F1_17 1.328(6) . ?
C2_17 F3_17 1.336(7) . ?
C2_17 F2_17 1.338(7) . ?
C3_17 F4_17 1.326(6) . ?
C3_17 F5_17 1.330(6) . ?
C3_17 F6_17 1.350(6) . ?
C4_17 F9_17 1.334(7) . ?
C4_17 F8_17 1.339(7) . ?
C4_17 F7_17 1.344(6) . ?
O1_18 C1_18 1.344(10) . ?
C1_18 C4_18 1.554(10) . ?
C1_18 C2_18 1.555(10) . ?
C1_18 C3_18 1.556(10) . ?
C2_18 F3_18 1.324(10) . ?
C2_18 F1_18 1.332(11) . ?
C2_18 F2_18 1.335(10) . ?
C3_18 F5_18 1.334(10) . ?
C3_18 F4_18 1.337(10) . ?
C3_18 F6_18 1.338(10) . ?
C4_18 F9_18 1.326(10) . ?
C4_18 F7_18 1.329(10) . ?
C4_18 F8_18 1.343(10) . ?
O1_19 C1_19 1.345(6) . ?
C1_19 C4_19 1.560(7) . ?
C1_19 C2_19 1.561(7) . ?
C1_19 C3_19 1.561(7) . ?
C2_19 F1_19 1.320(7) . ?
C2_19 F3_19 1.327(8) . ?
C2_19 F2_19 1.349(7) . ?
F2_19 Cs2 3.252(7) 1_455 ?
C3_19 F4_19 1.319(8) . ?
C3_19 F6_19 1.335(7) . ?
C3_19 F5_19 1.343(7) . ?
F6_19 Cs2 3.495(7) 1_455 ?
C4_19 F8_19 1.326(7) . ?
C4_19 F9_19 1.328(7) . ?
C4_19 F7_19 1.331(7) . ?
F8_19 Cs2 3.283(7) 1_455 ?
O1_20 C1_20 1.341(10) . ?
C1_20 C2_20 1.547(10) . ?
C1_20 C4_20 1.556(10) . ?
C1_20 C3_20 1.564(10) . ?
C2_20 F3_20 1.324(10) . ?
C2_20 F1_20 1.327(11) . ?
C2_20 F2_20 1.354(10) . ?
F2_20 Cs2A 3.459(14) 1_455 ?
C3_20 F6_20 1.314(10) . ?
C3_20 F4_20 1.321(10) . ?
C3_20 F5_20 1.340(10) . ?
C4_20 F7_20 1.319(10) . ?
C4_20 F8_20 1.328(10) . ?
C4_20 F9_20 1.338(10) . ?
F8_20 Cs2A 3.270(16) 1_455 ?
C1_21 C2_21 1.497(13) . ?
C1_21 H1A_21 0.9800 . ?
C1_21 H1B_21 0.9800 . ?
C1_21 H1C_21 0.9800 . ?
C2_21 C3_21 1.393(12) . ?
C2_21 C7_21 1.396(12) . ?
C3_21 C4_21 1.395(12) . ?
C3_21 H3_21 1.0000 . ?
C4_21 C5_21 1.370(12) . ?
C4_21 H4_21 1.0000 . ?
C5_21 C6_21 1.381(13) . ?
C5_21 H5_21 1.0000 . ?
C6_21 C7_21 1.384(13) . ?
C6_21 H6_21 1.0000 . ?
C7_21 H7_21 1.0000 . ?
O1_22 C1_22 1.350(6) . ?
C1_22 C4_22 1.556(6) . ?
C1_22 C3_22 1.558(6) . ?
C1_22 C2_22 1.562(6) . ?
C2_22 F3_22 1.322(7) . ?
C2_22 F1_22 1.326(7) . ?
C2_22 F2_22 1.342(6) . ?
C3_22 F4_22 1.318(6) . ?
C3_22 F5_22 1.343(6) . ?
C3_22 F6_22 1.353(6) . ?
C4_22 F9_22 1.322(6) . ?
C4_22 F7_22 1.331(6) . ?
C4_22 F8_22 1.348(6) . ?
O1_23 C1_23 1.350(10) . ?
C1_23 C4_23 1.552(10) . ?
C1_23 C2_23 1.556(10) . ?
C1_23 C3_23 1.559(10) . ?
C2_23 F3_23 1.325(11) . ?
C2_23 F2_23 1.333(10) . ?
C2_23 F1_23 1.334(10) . ?
C3_23 F4_23 1.326(11) . ?
C3_23 F5_23 1.335(11) . ?
C3_23 F6_23 1.341(11) . ?
C4_23 F9_23 1.336(11) . ?
C4_23 F7_23 1.337(11) . ?
C4_23 F8_23 1.338(11) . ?
O1_24 C1_24 1.351(5) . ?
C1_24 C4_24 1.554(5) . ?
C1_24 C2_24 1.558(5) . ?
C1_24 C3_24 1.559(5) . ?
C2_24 F3_24 1.332(5) . ?
C2_24 F1_24 1.333(5) . ?
C2_24 F2_24 1.343(5) . ?
C3_24 F5_24 1.325(5) . ?
C3_24 F4_24 1.330(5) . ?
C3_24 F6_24 1.336(5) . ?
C4_24 F7_24 1.327(5) . ?
C4_24 F9_24 1.330(5) . ?
C4_24 F8_24 1.342(5) . ?
O1_25 C1_25 1.351(11) . ?
C1_25 C2_25 1.555(10) . ?
C1_25 C3_25 1.556(10) . ?
C1_25 C4_25 1.556(10) . ?
C2_25 F3_25 1.334(11) . ?
C2_25 F1_25 1.335(11) . ?
C2_25 F2_25 1.338(11) . ?
C3_25 F5_25 1.332(11) . ?
C3_25 F4_25 1.335(11) . ?
C3_25 F6_25 1.339(11) . ?
C4_25 F7_25 1.332(11) . ?
C4_25 F9_25 1.333(11) . ?
C4_25 F8_25 1.338(11) . ?
O1_26 C1_26 1.347(4) . ?
C1_26 C3_26 1.551(5) . ?
C1_26 C2_26 1.555(5) . ?
C1_26 C4_26 1.564(5) . ?
C2_26 F1_26 1.310(5) . ?
C2_26 F3_26 1.338(5) . ?
C2_26 F2_26 1.353(4) . ?
F2_26 Cs2 3.241(4) 3_766 ?
C3_26 F6_26 1.324(4) . ?
C3_26 F5_26 1.329(5) . ?
C3_26 F4_26 1.348(5) . ?
C4_26 F7_26 1.305(5) . ?
C4_26 F9_26 1.339(5) . ?
C4_26 F8_26 1.341(6) . ?
F8_26 Cs2 3.207(4) 3_766 ?
O1_27 C1_27 1.342(11) . ?
C1_27 C2_27 1.552(10) . ?
C1_27 C3_27 1.556(10) . ?
C1_27 C4_27 1.563(10) . ?
C2_27 F1_27 1.332(11) . ?
C2_27 F3_27 1.332(11) . ?
C2_27 F2_27 1.343(11) . ?
F2_27 Cs2A 3.373(18) 3_766 ?
C3_27 F4_27 1.320(11) . ?
C3_27 F5_27 1.327(11) . ?
C3_27 F6_27 1.348(11) . ?
F6_27 Cs2A 3.58(2) 3_766 ?
C4_27 F9_27 1.319(11) . ?
C4_27 F8_27 1.331(11) . ?
C4_27 F7_27 1.337(11) . ?
F8_27 Cs2A 3.19(3) 3_766 ?
O1_28 C1_28 1.349(10) . ?
C1_28 C4_28 1.552(10) . ?
C1_28 C3_28 1.556(10) . ?
C1_28 C2_28 1.558(10) . ?
C2_28 F3_28 1.323(10) . ?
C2_28 F1_28 1.329(10) . ?
C2_28 F2_28 1.329(10) . ?
C3_28 F4_28 1.330(10) . ?
C3_28 F5_28 1.335(10) . ?
C3_28 F6_28 1.339(10) . ?
C4_28 F7_28 1.334(11) . ?
C4_28 F9_28 1.335(10) . ?
C4_28 F8_28 1.339(11) . ?
O1_29 C1_29 1.347(4) . ?
C1_29 C4_29 1.554(5) . ?
C1_29 C2_29 1.557(5) . ?
C1_29 C3_29 1.557(5) . ?
C2_29 F2_29 1.324(5) . ?
C2_29 F1_29 1.332(5) . ?
C2_29 F3_29 1.341(5) . ?
C3_29 F6_29 1.321(5) . ?
C3_29 F5_29 1.329(5) . ?
C3_29 F4_29 1.347(5) . ?
C4_29 F9_29 1.319(5) . ?
C4_29 F7_29 1.335(5) . ?
C4_29 F8_29 1.342(5) . ?
O1_30 C1_30 1.335(11) . ?
C1_30 C4_30 1.555(11) . ?
C1_30 C2_30 1.561(11) . ?
C1_30 C3_30 1.562(11) . ?
C2_30 F1_30 1.327(11) . ?
C2_30 F3_30 1.329(11) . ?
C2_30 F2_30 1.343(11) . ?
C3_30 F4_30 1.325(11) . ?
C3_30 F5_30 1.335(11) . ?
C3_30 F6_30 1.336(11) . ?
C4_30 F9_30 1.330(11) . ?
C4_30 F7_30 1.331(11) . ?
C4_30 F8_30 1.339(11) . ?
O1_31 C1_31 1.344(4) . ?
C1_31 C3_31 1.552(5) . ?
C1_31 C4_31 1.552(5) . ?
C1_31 C2_31 1.557(6) . ?
C2_31 F3_31 1.325(5) . ?
C2_31 F1_31 1.336(5) . ?
C2_31 F2_31 1.345(5) . ?
F2_31 Cs1 3.283(5) 3_666 ?
C3_31 F5_31 1.332(5) . ?
C3_31 F4_31 1.334(6) . ?
C3_31 F6_31 1.343(5) . ?
F6_31 Cs1 3.270(6) 3_666 ?
C4_31 F7_31 1.334(5) . ?
C4_31 F9_31 1.338(5) . ?
C4_31 F8_31 1.346(5) . ?
F8_31 Cs1 3.494(6) 3_666 ?
O1_32 C1_32 1.339(11) . ?
C1_32 C4_32 1.554(10) . ?
C1_32 C2_32 1.556(10) . ?
C1_32 C3_32 1.561(10) . ?
C2_32 F1_32 1.328(11) . ?
C2_32 F3_32 1.330(11) . ?
C2_32 F2_32 1.347(11) . ?
F2_32 Cs1A 3.13(3) 3_666 ?
C3_32 F4_32 1.328(11) . ?
C3_32 F5_32 1.334(11) . ?
C3_32 F6_32 1.336(11) . ?
C4_32 F7_32 1.333(11) . ?
C4_32 F9_32 1.334(11) . ?
C4_32 F8_32 1.339(11) . ?
F8_32 Cs1A 3.09(3) 3_666 ?
O1_33 C1_33 1.352(4) . ?
C1_33 C2_33 1.555(5) . ?
C1_33 C4_33 1.560(5) . ?
C1_33 C3_33 1.561(5) . ?
C2_33 F1_33 1.322(5) . ?
C2_33 F2_33 1.329(5) . ?
C2_33 F3_33 1.344(5) . ?
C3_33 F5_33 1.320(5) . ?
C3_33 F6_33 1.332(4) . ?
C3_33 F4_33 1.340(4) . ?
C4_33 F9_33 1.322(5) . ?
C4_33 F7_33 1.322(5) . ?
C4_33 F8_33 1.344(4) . ?
O1_34 C1_34 1.345(11) . ?
C1_34 C4_34 1.554(11) . ?
C1_34 C3_34 1.556(11) . ?
C1_34 C2_34 1.558(11) . ?
C2_34 F1_34 1.331(11) . ?
C2_34 F3_34 1.332(11) . ?
C2_34 F2_34 1.336(11) . ?
C3_34 F5_34 1.333(11) . ?
C3_34 F4_34 1.333(11) . ?
C3_34 F6_34 1.336(11) . ?
C4_34 F7_34 1.332(11) . ?
C4_34 F9_34 1.332(11) . ?
C4_34 F8_34 1.338(11) . ?
C1_35 C2_35 1.502(13) . ?
C1_35 H1A_35 0.9800 . ?
C1_35 H1B_35 0.9800 . ?
C1_35 H1C_35 0.9800 . ?
C2_35 C3_35 1.387(13) . ?
C2_35 C7_35 1.396(13) . ?
C3_35 C4_35 1.384(13) . ?
C3_35 H3_35 1.0000 . ?
C4_35 C5_35 1.381(13) . ?
C4_35 H4_35 1.0000 . ?
C5_35 C6_35 1.386(12) . ?
C5_35 H5_35 1.0000 . ?
C6_35 C7_35 1.376(12) . ?
C6_35 H6_35 1.0000 . ?
C7_35 H7_35 1.0000 . ?
O1_36 C1_36 1.350(11) . ?
C1_36 C4_36 1.555(10) . ?
C1_36 C2_36 1.556(10) . ?
C1_36 C3_36 1.558(10) . ?
C2_36 F3_36 1.331(11) . ?
C2_36 F2_36 1.334(11) . ?
C2_36 F1_36 1.337(11) . ?
C3_36 F5_36 1.332(11) . ?
C3_36 F4_36 1.335(11) . ?
C3_36 F6_36 1.336(11) . ?
C4_36 F9_36 1.332(11) . ?
C4_36 F7_36 1.334(11) . ?
C4_36 F8_36 1.337(11) . ?
